data_7710693
loop_
_publ_author_name
'Fu, Guangying'
'Dib, Eddy'
'Lang, Qiaolin'
'Zhao, Haonuan'
'Wang, Songxia'
'Ding, Ruiqin'
'Yang, Xiaobo'
'Valtchev, Valentin'

_publ_section_title
;
 Acidic medium synthesis of zeolites -- an avenue to control the
 structure-directing power of the organic template
;
_journal_name_full 'Dalton Transactions'
_journal_paper_doi 10.1039/D2DT01554D
_journal_year 2022
_chemical_formula_sum 'C48 H104 N32 O272 Si136'
_chemical_formula_weight 9301.01
_space_group_IT_number 1
_space_group_name_Hall 'P 1'
_space_group_name_H-M_alt 'P 1'
_symmetry_cell_setting triclinic
_symmetry_space_group_name_H-M 'P 1'
_audit_creation_date 2022-06-15T18:31
_audit_creation_method 'created in GSAS-II'
_audit_update_record
;
2022-06-16 deposited with the CCDC.	2022-07-01 downloaded from the CCDC.
;
_cell_angle_alpha 90
_cell_angle_beta 90
_cell_angle_gamma 90
_cell_formula_units_Z 1
_cell_length_a 19.39366(19)
_cell_length_b 19.39366
_cell_length_c 19.39366
_cell_measurement_temperature 300
_cell_volume 7294.23(7)
_computing_structure_refinement 'GSAS-II (Toby & Von Dreele, J. Appl. Cryst. 46, 544-549, 2013)'
_diffrn_ambient_pressure 100
_diffrn_ambient_temperature 300
_diffrn_measurement_device_type Bragg-Brentano
_diffrn_radiation_polarisn_ratio 0.502(7)
_diffrn_radiation_probe x-ray
_diffrn_radiation_type K\a~1,2~
_diffrn_source_target Cu
_diffrn_source_type 'Cu K/a'
_exptl_crystal_density_diffrn 2.1174
_pd_block_id 2022-06-15T18:31|20220615WholeCellFuModel|YangXiaobo|RigakuSmartLab
_pd_calc_method 'Rietveld Refinement'
_pd_instr_location ' ?'
_pd_meas_2theta_range_inc 0.01000
_pd_meas_2theta_range_max 120.00000
_pd_meas_2theta_range_min 5.00000
_pd_phase_name MTN-HMTA
_pd_proc_2theta_range_inc 0.01000
_pd_proc_2theta_range_max 119.99927
_pd_proc_2theta_range_min 4.99927
_pd_proc_info_datetime 2022-06-15T18:31
_pd_proc_info_excluded_regions ' ?'
_pd_proc_ls_background_function
;
Background function: "chebyschev-1" function with 17 terms:
    77.20(12), -58.78(20), 18.76(19), -5.51(18), 1.69(18), 2.12(17), 
    1.64(17), -2.91(17), -2.96(17), 3.85(16), -4.19(16), 5.12(15), 
    -1.66(15), -1.54(14), 0.50(14), -1.61(12), 0.59(12), 
;
_pd_proc_ls_pref_orient_corr 'March-Dollase correction coef. = 1.000 axis = [0, 0, 1]'
_pd_proc_ls_profile_function
;
Finger-Cox-Jephcoat function parameters U, V, W, X, Y, SH/L:
  peak variance(Gauss) = Utan(Th)^2^+Vtan(Th)+W:
  peak HW(Lorentz) = X/cos(Th)+Ytan(Th); SH/L = S/L+H/L
  U, V, W in (centideg)^2^, X & Y in centideg
    17.4(13), -13.1(10), 5.80(16), 0.0(6), -0.00(24), 0.0132(4), 
  Crystallite size in microns with "isotropic" model:
  parameters: Size, G/L mix
    0.54(21), 1.000, 
  Microstrain, "isotropic" model (10^6^ * delta Q/Q)
    parameters: Mustrain, G/L mix
    6.2(4)e2, 1.000, 

;
_pd_proc_ls_prof_R_factor 0.05112
_pd_proc_ls_prof_wR_expected 0.08500
_pd_proc_ls_prof_wR_factor 0.06862
_pd_proc_number_of_points 11501
_pd_spec_mounting ' ?'
_refine_ls_goodness_of_fit_all 0.809
_refine_ls_matrix_type full
_refine_ls_number_parameters 34
_refine_ls_R_Fsqd_factor 0.00000
_refine_ls_shift/su_max 0.1285
_refine_ls_wR_factor_obs 0.06862
_reflns_d_resolution_high 0.941
_reflns_d_resolution_low 13.713
_reflns_limit_h_max 20
_reflns_limit_h_min 0
_reflns_limit_k_max 20
_reflns_limit_k_min -20
_reflns_limit_l_max 20
_reflns_limit_l_min -20
_reflns_number_total 18389
_cod_data_source_file d2dt01554d2.cif
_cod_data_source_block 20220615WholeCell
_cod_database_code 7710693
_refine_ls_r_f_factor 0.00000
_gsas_proc_ls_prof_r_b_factor 0.05541
_gsas_proc_ls_prof_wr_b_factor 0.07341

loop_
_space_group_symop_id
_space_group_symop_operation_xyz
1 x,y,z

loop_
_atom_site_label
_atom_site_type_symbol
_atom_site_fract_x
_atom_site_fract_y
_atom_site_fract_z
_atom_site_occupancy
_atom_site_adp_type
_atom_site_U_iso_or_equiv
_atom_site_site_symmetry_multiplicity
O1 O 0.04850 0.04850 0.29520 1.0000 Uiso 0.0000 1
Si2 Si 0.06800 0.06800 0.37120 1.0000 Uiso 0.0000 1
O3 O 0.04850 0.54850 0.79520 1.0000 Uiso 0.0000 1
Si4 Si 0.06800 0.56800 0.87120 1.0000 Uiso 0.0000 1
O5 O 0.54850 0.04850 0.79520 1.0000 Uiso 0.0000 1
Si6 Si 0.56800 0.06800 0.87120 1.0000 Uiso 0.0000 1
O7 O 0.54850 0.54850 0.29520 1.0000 Uiso 0.0000 1
Si8 Si 0.56800 0.56800 0.37120 1.0000 Uiso 0.0000 1
O9 O 0.70150 0.20150 0.79520 1.0000 Uiso 0.0000 1
Si10 Si 0.68200 0.18200 0.87120 1.0000 Uiso 0.0000 1
O11 O 0.70150 0.70150 0.29520 1.0000 Uiso 0.0000 1
Si12 Si 0.68200 0.68200 0.37120 1.0000 Uiso 0.0000 1
O13 O 0.20150 0.54850 0.45480 1.0000 Uiso 0.0000 1
Si14 Si 0.18200 0.56800 0.37880 1.0000 Uiso 0.0000 1
O15 O 0.20150 0.04850 0.95480 1.0000 Uiso 0.0000 1
Si16 Si 0.18200 0.06800 0.87880 1.0000 Uiso 0.0000 1
O17 O 0.70150 0.04850 0.45480 1.0000 Uiso 0.0000 1
Si18 Si 0.68200 0.06800 0.37880 1.0000 Uiso 0.0000 1
O19 O 0.54850 0.70150 0.95480 1.0000 Uiso 0.0000 1
Si20 Si 0.56800 0.68200 0.87880 1.0000 Uiso 0.0000 1
O21 O 0.04850 0.70150 0.45480 1.0000 Uiso 0.0000 1
Si22 Si 0.06800 0.68200 0.37880 1.0000 Uiso 0.0000 1
O23 O 0.29520 0.04850 0.04850 1.0000 Uiso 0.0000 1
Si24 Si 0.37120 0.06800 0.06800 1.0000 Uiso 0.0000 1
O25 O 0.29520 0.54850 0.54850 1.0000 Uiso 0.0000 1
Si26 Si 0.37120 0.56800 0.56800 1.0000 Uiso 0.0000 1
O27 O 0.79520 0.04850 0.54850 1.0000 Uiso 0.0000 1
Si28 Si 0.87120 0.06800 0.56800 1.0000 Uiso 0.0000 1
O29 O 0.79520 0.54850 0.04850 1.0000 Uiso 0.0000 1
Si30 Si 0.87120 0.56800 0.06800 1.0000 Uiso 0.0000 1
O31 O 0.79520 0.70150 0.20150 1.0000 Uiso 0.0000 1
Si32 Si 0.87120 0.68200 0.18200 1.0000 Uiso 0.0000 1
O33 O 0.29520 0.70150 0.70150 1.0000 Uiso 0.0000 1
Si34 Si 0.37120 0.68200 0.68200 1.0000 Uiso 0.0000 1
O35 O 0.45480 0.20150 0.54850 1.0000 Uiso 0.0000 1
Si36 Si 0.37880 0.18200 0.56800 1.0000 Uiso 0.0000 1
O37 O 0.45480 0.70150 0.04850 1.0000 Uiso 0.0000 1
Si38 Si 0.37880 0.68200 0.06800 1.0000 Uiso 0.0000 1
O39 O 0.95480 0.54850 0.70150 1.0000 Uiso 0.0000 1
Si40 Si 0.87880 0.56800 0.68200 1.0000 Uiso 0.0000 1
O41 O 0.95480 0.04850 0.20150 1.0000 Uiso 0.0000 1
Si42 Si 0.87880 0.06800 0.18200 1.0000 Uiso 0.0000 1
O43 O 0.45480 0.04850 0.70150 1.0000 Uiso 0.0000 1
Si44 Si 0.37880 0.06800 0.68200 1.0000 Uiso 0.0000 1
O45 O 0.04850 0.29520 0.04850 1.0000 Uiso 0.0000 1
Si46 Si 0.06800 0.37120 0.06800 1.0000 Uiso 0.0000 1
O47 O 0.04850 0.79520 0.54850 1.0000 Uiso 0.0000 1
Si48 Si 0.06800 0.87120 0.56800 1.0000 Uiso 0.0000 1
O49 O 0.54850 0.29520 0.54850 1.0000 Uiso 0.0000 1
Si50 Si 0.56800 0.37120 0.56800 1.0000 Uiso 0.0000 1
O51 O 0.54850 0.79520 0.04850 1.0000 Uiso 0.0000 1
Si52 Si 0.56800 0.87120 0.06800 1.0000 Uiso 0.0000 1
O53 O 0.20150 0.79520 0.70150 1.0000 Uiso 0.0000 1
Si54 Si 0.18200 0.87120 0.68200 1.0000 Uiso 0.0000 1
O55 O 0.20150 0.29520 0.20150 1.0000 Uiso 0.0000 1
Si56 Si 0.18200 0.37120 0.18200 1.0000 Uiso 0.0000 1
O57 O 0.70150 0.29520 0.70150 1.0000 Uiso 0.0000 1
Si58 Si 0.68200 0.37120 0.68200 1.0000 Uiso 0.0000 1
O59 O 0.54850 0.45480 0.20150 1.0000 Uiso 0.0000 1
Si60 Si 0.56800 0.37880 0.18200 1.0000 Uiso 0.0000 1
O61 O 0.04850 0.45480 0.70150 1.0000 Uiso 0.0000 1
Si62 Si 0.06800 0.37880 0.68200 1.0000 Uiso 0.0000 1
O63 O 0.70150 0.95480 0.54850 1.0000 Uiso 0.0000 1
Si64 Si 0.68200 0.87880 0.56800 1.0000 Uiso 0.0000 1
O65 O 0.70150 0.45480 0.04850 1.0000 Uiso 0.0000 1
Si66 Si 0.68200 0.37880 0.06800 1.0000 Uiso 0.0000 1
O67 O 0.79850 0.29850 0.20480 1.0000 Uiso 0.0000 1
Si68 Si 0.81800 0.31800 0.12880 1.0000 Uiso 0.0000 1
O69 O 0.79850 0.79850 0.70480 1.0000 Uiso 0.0000 1
Si70 Si 0.81800 0.81800 0.62880 1.0000 Uiso 0.0000 1
O71 O 0.95150 0.95150 0.70480 1.0000 Uiso 0.0000 1
Si72 Si 0.93200 0.93200 0.62880 1.0000 Uiso 0.0000 1
O73 O 0.95150 0.45150 0.20480 1.0000 Uiso 0.0000 1
Si74 Si 0.93200 0.43200 0.12880 1.0000 Uiso 0.0000 1
O75 O 0.45150 0.95150 0.20480 1.0000 Uiso 0.0000 1
Si76 Si 0.43200 0.93200 0.12880 1.0000 Uiso 0.0000 1
O77 O 0.45150 0.45150 0.70480 1.0000 Uiso 0.0000 1
Si78 Si 0.43200 0.43200 0.62880 1.0000 Uiso 0.0000 1
O79 O 0.29850 0.45150 0.04520 1.0000 Uiso 0.0000 1
Si80 Si 0.31800 0.43200 0.12120 1.0000 Uiso 0.0000 1
O81 O 0.29850 0.95150 0.54520 1.0000 Uiso 0.0000 1
Si82 Si 0.31800 0.93200 0.62120 1.0000 Uiso 0.0000 1
O83 O 0.79850 0.95150 0.04520 1.0000 Uiso 0.0000 1
Si84 Si 0.81800 0.93200 0.12120 1.0000 Uiso 0.0000 1
O85 O 0.45150 0.79850 0.54520 1.0000 Uiso 0.0000 1
Si86 Si 0.43200 0.81800 0.62120 1.0000 Uiso 0.0000 1
O87 O 0.95150 0.79850 0.04520 1.0000 Uiso 0.0000 1
Si88 Si 0.93200 0.81800 0.12120 1.0000 Uiso 0.0000 1
O89 O 0.79850 0.54520 0.45150 1.0000 Uiso 0.0000 1
Si90 Si 0.81800 0.62120 0.43200 1.0000 Uiso 0.0000 1
O91 O 0.79850 0.04520 0.95150 1.0000 Uiso 0.0000 1
Si92 Si 0.81800 0.12120 0.93200 1.0000 Uiso 0.0000 1
O93 O 0.45150 0.04520 0.29850 1.0000 Uiso 0.0000 1
Si94 Si 0.43200 0.12120 0.31800 1.0000 Uiso 0.0000 1
O95 O 0.95150 0.04520 0.79850 1.0000 Uiso 0.0000 1
Si96 Si 0.93200 0.12120 0.81800 1.0000 Uiso 0.0000 1
O97 O 0.95150 0.70480 0.95150 1.0000 Uiso 0.0000 1
Si98 Si 0.93200 0.62880 0.93200 1.0000 Uiso 0.0000 1
O99 O 0.95150 0.20480 0.45150 1.0000 Uiso 0.0000 1
Si100 Si 0.93200 0.12880 0.43200 1.0000 Uiso 0.0000 1
O101 O 0.45150 0.70480 0.45150 1.0000 Uiso 0.0000 1
Si102 Si 0.43200 0.62880 0.43200 1.0000 Uiso 0.0000 1
O103 O 0.45150 0.20480 0.95150 1.0000 Uiso 0.0000 1
Si104 Si 0.43200 0.12880 0.93200 1.0000 Uiso 0.0000 1
O105 O 0.29850 0.20480 0.79850 1.0000 Uiso 0.0000 1
Si106 Si 0.31800 0.12880 0.81800 1.0000 Uiso 0.0000 1
O107 O 0.29850 0.70480 0.29850 1.0000 Uiso 0.0000 1
Si108 Si 0.31800 0.62880 0.31800 1.0000 Uiso 0.0000 1
O109 O 0.79850 0.70480 0.79850 1.0000 Uiso 0.0000 1
Si110 Si 0.81800 0.62880 0.81800 1.0000 Uiso 0.0000 1
O111 O 0.04520 0.29850 0.45150 1.0000 Uiso 0.0000 1
Si112 Si 0.12120 0.31800 0.43200 1.0000 Uiso 0.0000 1
O113 O 0.04520 0.79850 0.95150 1.0000 Uiso 0.0000 1
Si114 Si 0.12120 0.81800 0.93200 1.0000 Uiso 0.0000 1
O115 O 0.54520 0.45150 0.79850 1.0000 Uiso 0.0000 1
Si116 Si 0.62120 0.43200 0.81800 1.0000 Uiso 0.0000 1
O117 O 0.54520 0.95150 0.29850 1.0000 Uiso 0.0000 1
Si118 Si 0.62120 0.93200 0.31800 1.0000 Uiso 0.0000 1
O119 O 0.04520 0.95150 0.79850 1.0000 Uiso 0.0000 1
Si120 Si 0.12120 0.93200 0.81800 1.0000 Uiso 0.0000 1
O121 O 0.20480 0.79850 0.29850 1.0000 Uiso 0.0000 1
Si122 Si 0.12880 0.81800 0.31800 1.0000 Uiso 0.0000 1
O123 O 0.70480 0.79850 0.79850 1.0000 Uiso 0.0000 1
Si124 Si 0.62880 0.81800 0.81800 1.0000 Uiso 0.0000 1
O125 O 0.70480 0.95150 0.95150 1.0000 Uiso 0.0000 1
Si126 Si 0.62880 0.93200 0.93200 1.0000 Uiso 0.0000 1
O127 O 0.70480 0.45150 0.45150 1.0000 Uiso 0.0000 1
Si128 Si 0.62880 0.43200 0.43200 1.0000 Uiso 0.0000 1
O129 O 0.20480 0.95150 0.45150 1.0000 Uiso 0.0000 1
Si130 Si 0.12880 0.93200 0.43200 1.0000 Uiso 0.0000 1
O131 O 0.20480 0.45150 0.95150 1.0000 Uiso 0.0000 1
Si132 Si 0.12880 0.43200 0.93200 1.0000 Uiso 0.0000 1
O133 O 0.29850 0.79850 0.20480 1.0000 Uiso 0.0000 1
Si134 Si 0.31800 0.81800 0.12880 1.0000 Uiso 0.0000 1
O135 O 0.29850 0.29850 0.70480 1.0000 Uiso 0.0000 1
Si136 Si 0.31800 0.31800 0.62880 1.0000 Uiso 0.0000 1
O137 O 0.79850 0.45150 0.54520 1.0000 Uiso 0.0000 1
Si138 Si 0.81800 0.43200 0.62120 1.0000 Uiso 0.0000 1
O139 O 0.45150 0.29850 0.04520 1.0000 Uiso 0.0000 1
Si140 Si 0.43200 0.31800 0.12120 1.0000 Uiso 0.0000 1
O141 O 0.95150 0.29850 0.54520 1.0000 Uiso 0.0000 1
Si142 Si 0.93200 0.31800 0.62120 1.0000 Uiso 0.0000 1
O143 O 0.20480 0.29850 0.79850 1.0000 Uiso 0.0000 1
Si144 Si 0.12880 0.31800 0.81800 1.0000 Uiso 0.0000 1
O145 O 0.70480 0.29850 0.29850 1.0000 Uiso 0.0000 1
Si146 Si 0.62880 0.31800 0.31800 1.0000 Uiso 0.0000 1
O147 O 0.54520 0.79850 0.45150 1.0000 Uiso 0.0000 1
Si148 Si 0.62120 0.81800 0.43200 1.0000 Uiso 0.0000 1
O149 O 0.54520 0.29850 0.95150 1.0000 Uiso 0.0000 1
Si150 Si 0.62120 0.31800 0.93200 1.0000 Uiso 0.0000 1
O151 O 0.04520 0.45150 0.29850 1.0000 Uiso 0.0000 1
Si152 Si 0.12120 0.43200 0.31800 1.0000 Uiso 0.0000 1
O153 O 0.79850 0.20480 0.29850 1.0000 Uiso 0.0000 1
Si154 Si 0.81800 0.12880 0.31800 1.0000 Uiso 0.0000 1
O155 O 0.45150 0.54520 0.79850 1.0000 Uiso 0.0000 1
Si156 Si 0.43200 0.62120 0.81800 1.0000 Uiso 0.0000 1
O157 O 0.95150 0.54520 0.29850 1.0000 Uiso 0.0000 1
Si158 Si 0.93200 0.62120 0.31800 1.0000 Uiso 0.0000 1
O159 O 0.29850 0.04520 0.45150 1.0000 Uiso 0.0000 1
Si160 Si 0.31800 0.12120 0.43200 1.0000 Uiso 0.0000 1
O161 O 0.29850 0.54520 0.95150 1.0000 Uiso 0.0000 1
Si162 Si 0.31800 0.62120 0.93200 1.0000 Uiso 0.0000 1
O163 O 0.20150 0.70150 0.79520 1.0000 Uiso 0.0000 1
Si164 Si 0.18200 0.68200 0.87120 1.0000 Uiso 0.0000 1
O165 O 0.20150 0.20150 0.29520 1.0000 Uiso 0.0000 1
Si166 Si 0.18200 0.18200 0.37120 1.0000 Uiso 0.0000 1
O167 O 0.70150 0.54850 0.95480 1.0000 Uiso 0.0000 1
Si168 Si 0.68200 0.56800 0.87880 1.0000 Uiso 0.0000 1
O169 O 0.54850 0.20150 0.45480 1.0000 Uiso 0.0000 1
Si170 Si 0.56800 0.18200 0.37880 1.0000 Uiso 0.0000 1
O171 O 0.04850 0.20150 0.95480 1.0000 Uiso 0.0000 1
Si172 Si 0.06800 0.18200 0.87880 1.0000 Uiso 0.0000 1
O173 O 0.20150 0.45480 0.54850 1.0000 Uiso 0.0000 1
Si174 Si 0.18200 0.37880 0.56800 1.0000 Uiso 0.0000 1
O175 O 0.20150 0.95480 0.04850 1.0000 Uiso 0.0000 1
Si176 Si 0.18200 0.87880 0.06800 1.0000 Uiso 0.0000 1
O177 O 0.54850 0.95480 0.70150 1.0000 Uiso 0.0000 1
Si178 Si 0.56800 0.87880 0.68200 1.0000 Uiso 0.0000 1
O179 O 0.04850 0.95480 0.20150 1.0000 Uiso 0.0000 1
Si180 Si 0.06800 0.87880 0.18200 1.0000 Uiso 0.0000 1
O181 O 0.70150 0.79520 0.20150 1.0000 Uiso 0.0000 1
Si182 Si 0.68200 0.87120 0.18200 1.0000 Uiso 0.0000 1
O183 O 0.95480 0.70150 0.54850 1.0000 Uiso 0.0000 1
Si184 Si 0.87880 0.68200 0.56800 1.0000 Uiso 0.0000 1
O185 O 0.95480 0.20150 0.04850 1.0000 Uiso 0.0000 1
Si186 Si 0.87880 0.18200 0.06800 1.0000 Uiso 0.0000 1
O187 O 0.45480 0.54850 0.20150 1.0000 Uiso 0.0000 1
Si188 Si 0.37880 0.56800 0.18200 1.0000 Uiso 0.0000 1
O189 O 0.79520 0.20150 0.70150 1.0000 Uiso 0.0000 1
Si190 Si 0.87120 0.18200 0.68200 1.0000 Uiso 0.0000 1
O191 O 0.29520 0.20150 0.20150 1.0000 Uiso 0.0000 1
Si192 Si 0.37120 0.18200 0.18200 1.0000 Uiso 0.0000 1
O193 O 0.09310 0.00000 0.40690 1.0000 Uiso 0.0000 1
O194 O 0.09310 0.50000 0.90690 1.0000 Uiso 0.0000 1
O195 O 0.65690 0.25000 0.90690 1.0000 Uiso 0.0000 1
O196 O 0.65690 0.75000 0.40690 1.0000 Uiso 0.0000 1
O197 O 0.15690 0.75000 0.90690 1.0000 Uiso 0.0000 1
O198 O 0.15690 0.50000 0.34310 1.0000 Uiso 0.0000 1
O199 O 0.15690 0.00000 0.84310 1.0000 Uiso 0.0000 1
O200 O 0.65690 0.50000 0.84310 1.0000 Uiso 0.0000 1
O201 O 0.59310 0.75000 0.84310 1.0000 Uiso 0.0000 1
O202 O 0.59310 0.25000 0.34310 1.0000 Uiso 0.0000 1
O203 O 0.40690 0.09310 0.00000 1.0000 Uiso 0.0000 1
O204 O 0.40690 0.59310 0.50000 1.0000 Uiso 0.0000 1
O205 O 0.90690 0.65690 0.25000 1.0000 Uiso 0.0000 1
O206 O 0.90690 0.15690 0.75000 1.0000 Uiso 0.0000 1
O207 O 0.34310 0.15690 0.50000 1.0000 Uiso 0.0000 1
O208 O 0.34310 0.65690 0.00000 1.0000 Uiso 0.0000 1
O209 O 0.84310 0.65690 0.50000 1.0000 Uiso 0.0000 1
O210 O 0.84310 0.59310 0.75000 1.0000 Uiso 0.0000 1
O211 O 0.84310 0.09310 0.25000 1.0000 Uiso 0.0000 1
O212 O 0.34310 0.59310 0.25000 1.0000 Uiso 0.0000 1
O213 O 0.00000 0.40690 0.09310 1.0000 Uiso 0.0000 1
O214 O 0.50000 0.40690 0.59310 1.0000 Uiso 0.0000 1
O215 O 0.25000 0.90690 0.65690 1.0000 Uiso 0.0000 1
O216 O 0.75000 0.90690 0.15690 1.0000 Uiso 0.0000 1
O217 O 0.50000 0.34310 0.15690 1.0000 Uiso 0.0000 1
O218 O 0.50000 0.84310 0.65690 1.0000 Uiso 0.0000 1
O219 O 0.00000 0.34310 0.65690 1.0000 Uiso 0.0000 1
O220 O 0.75000 0.84310 0.59310 1.0000 Uiso 0.0000 1
O221 O 0.25000 0.84310 0.09310 1.0000 Uiso 0.0000 1
O222 O 0.25000 0.34310 0.59310 1.0000 Uiso 0.0000 1
O223 O 0.75000 0.34310 0.09310 1.0000 Uiso 0.0000 1
O224 O 0.00000 0.90690 0.59310 1.0000 Uiso 0.0000 1
O225 O 0.50000 0.90690 0.09310 1.0000 Uiso 0.0000 1
O226 O 0.25000 0.40690 0.15690 1.0000 Uiso 0.0000 1
O227 O 0.75000 0.40690 0.65690 1.0000 Uiso 0.0000 1
O228 O 0.00000 0.84310 0.15690 1.0000 Uiso 0.0000 1
O229 O 0.84310 0.15690 0.00000 1.0000 Uiso 0.0000 1
O230 O 0.40690 0.15690 0.25000 1.0000 Uiso 0.0000 1
O231 O 0.40690 0.65690 0.75000 1.0000 Uiso 0.0000 1
O232 O 0.90690 0.59310 0.00000 1.0000 Uiso 0.0000 1
O233 O 0.90690 0.09310 0.50000 1.0000 Uiso 0.0000 1
O234 O 0.34310 0.09310 0.75000 1.0000 Uiso 0.0000 1
O235 O 0.15690 0.25000 0.40690 1.0000 Uiso 0.0000 1
O236 O 0.65690 0.00000 0.34310 1.0000 Uiso 0.0000 1
O237 O 0.09310 0.75000 0.34310 1.0000 Uiso 0.0000 1
O238 O 0.09310 0.25000 0.84310 1.0000 Uiso 0.0000 1
O239 O 0.59310 0.00000 0.90690 1.0000 Uiso 0.0000 1
O240 O 0.59310 0.50000 0.40690 1.0000 Uiso 0.0000 1
O241 O 0.90690 0.00000 0.59310 1.0000 Uiso 0.0000 1
O242 O 0.90690 0.50000 0.09310 1.0000 Uiso 0.0000 1
O243 O 0.40690 0.00000 0.09310 1.0000 Uiso 0.0000 1
O244 O 0.34310 0.75000 0.09310 1.0000 Uiso 0.0000 1
O245 O 0.34310 0.25000 0.59310 1.0000 Uiso 0.0000 1
O246 O 0.84310 0.50000 0.65690 1.0000 Uiso 0.0000 1
O247 O 0.84310 0.00000 0.15690 1.0000 Uiso 0.0000 1
O248 O 0.40690 0.25000 0.15690 1.0000 Uiso 0.0000 1
O249 O 0.40690 0.75000 0.65690 1.0000 Uiso 0.0000 1
O250 O 0.90690 0.75000 0.15690 1.0000 Uiso 0.0000 1
O251 O 0.59310 0.90690 0.00000 1.0000 Uiso 0.0000 1
O252 O 0.59310 0.40690 0.50000 1.0000 Uiso 0.0000 1
O253 O 0.09310 0.40690 0.00000 1.0000 Uiso 0.0000 1
O254 O 0.09310 0.34310 0.75000 1.0000 Uiso 0.0000 1
O255 O 0.09310 0.84310 0.25000 1.0000 Uiso 0.0000 1
O256 O 0.59310 0.34310 0.25000 1.0000 Uiso 0.0000 1
O257 O 0.65690 0.84310 0.50000 1.0000 Uiso 0.0000 1
O258 O 0.65690 0.34310 0.00000 1.0000 Uiso 0.0000 1
O259 O 0.15690 0.40690 0.25000 1.0000 Uiso 0.0000 1
O260 O 0.15690 0.90690 0.75000 1.0000 Uiso 0.0000 1
O261 O 0.00000 0.59310 0.90690 1.0000 Uiso 0.0000 1
O262 O 0.00000 0.09310 0.40690 1.0000 Uiso 0.0000 1
O263 O 0.50000 0.59310 0.40690 1.0000 Uiso 0.0000 1
O264 O 0.75000 0.09310 0.34310 1.0000 Uiso 0.0000 1
O265 O 0.25000 0.09310 0.84310 1.0000 Uiso 0.0000 1
O266 O 0.25000 0.59310 0.34310 1.0000 Uiso 0.0000 1
O267 O 0.50000 0.65690 0.84310 1.0000 Uiso 0.0000 1
O268 O 0.00000 0.65690 0.34310 1.0000 Uiso 0.0000 1
O269 O 0.25000 0.15690 0.40690 1.0000 Uiso 0.0000 1
O270 O 0.75000 0.15690 0.90690 1.0000 Uiso 0.0000 1
O271 O 0.25000 0.65690 0.90690 1.0000 Uiso 0.0000 1
O272 O 0.75000 0.65690 0.40690 1.0000 Uiso 0.0000 1
O273 O 0.50000 0.09310 0.90690 1.0000 Uiso 0.0000 1
O274 O 0.75000 0.59310 0.84310 1.0000 Uiso 0.0000 1
O275 O 0.50000 0.15690 0.34310 1.0000 Uiso 0.0000 1
O276 O 0.00000 0.15690 0.84310 1.0000 Uiso 0.0000 1
O277 O 0.15690 0.34310 0.50000 1.0000 Uiso 0.0000 1
O278 O 0.15690 0.84310 0.00000 1.0000 Uiso 0.0000 1
O279 O 0.59310 0.84310 0.75000 1.0000 Uiso 0.0000 1
O280 O 0.09310 0.90690 0.50000 1.0000 Uiso 0.0000 1
O281 O 0.65690 0.90690 0.25000 1.0000 Uiso 0.0000 1
O282 O 0.65690 0.40690 0.75000 1.0000 Uiso 0.0000 1
O283 O 0.84310 0.75000 0.59310 1.0000 Uiso 0.0000 1
O284 O 0.84310 0.25000 0.09310 1.0000 Uiso 0.0000 1
O285 O 0.34310 0.50000 0.15690 1.0000 Uiso 0.0000 1
O286 O 0.34310 0.00000 0.65690 1.0000 Uiso 0.0000 1
O287 O 0.90690 0.25000 0.65690 1.0000 Uiso 0.0000 1
O288 O 0.40690 0.50000 0.59310 1.0000 Uiso 0.0000 1
O289 O 0.12500 0.12500 0.37210 1.0000 Uiso 0.0000 1
O290 O 0.12500 0.62500 0.87210 1.0000 Uiso 0.0000 1
O291 O 0.62500 0.12500 0.87210 1.0000 Uiso 0.0000 1
O292 O 0.62500 0.62500 0.37210 1.0000 Uiso 0.0000 1
O293 O 0.12500 0.62500 0.37790 1.0000 Uiso 0.0000 1
O294 O 0.12500 0.12500 0.87790 1.0000 Uiso 0.0000 1
O295 O 0.62500 0.62500 0.87790 1.0000 Uiso 0.0000 1
O296 O 0.37210 0.12500 0.12500 1.0000 Uiso 0.0000 1
O297 O 0.37210 0.62500 0.62500 1.0000 Uiso 0.0000 1
O298 O 0.87210 0.12500 0.62500 1.0000 Uiso 0.0000 1
O299 O 0.87210 0.62500 0.12500 1.0000 Uiso 0.0000 1
O300 O 0.37790 0.12500 0.62500 1.0000 Uiso 0.0000 1
O301 O 0.87790 0.62500 0.62500 1.0000 Uiso 0.0000 1
O302 O 0.87790 0.12500 0.12500 1.0000 Uiso 0.0000 1
O303 O 0.12500 0.37210 0.12500 1.0000 Uiso 0.0000 1
O304 O 0.12500 0.87210 0.62500 1.0000 Uiso 0.0000 1
O305 O 0.62500 0.87210 0.12500 1.0000 Uiso 0.0000 1
O306 O 0.62500 0.37210 0.62500 1.0000 Uiso 0.0000 1
O307 O 0.62500 0.37790 0.12500 1.0000 Uiso 0.0000 1
O308 O 0.62500 0.87790 0.62500 1.0000 Uiso 0.0000 1
O309 O 0.87500 0.37500 0.12790 1.0000 Uiso 0.0000 1
O310 O 0.87500 0.87500 0.62790 1.0000 Uiso 0.0000 1
O311 O 0.37500 0.37500 0.12210 1.0000 Uiso 0.0000 1
O312 O 0.87500 0.87500 0.12210 1.0000 Uiso 0.0000 1
O313 O 0.37500 0.87500 0.62210 1.0000 Uiso 0.0000 1
O314 O 0.87500 0.62210 0.37500 1.0000 Uiso 0.0000 1
O315 O 0.87500 0.12210 0.87500 1.0000 Uiso 0.0000 1
O316 O 0.37500 0.12210 0.37500 1.0000 Uiso 0.0000 1
O317 O 0.87500 0.62790 0.87500 1.0000 Uiso 0.0000 1
O318 O 0.37500 0.12790 0.87500 1.0000 Uiso 0.0000 1
O319 O 0.37500 0.62790 0.37500 1.0000 Uiso 0.0000 1
O320 O 0.12210 0.37500 0.37500 1.0000 Uiso 0.0000 1
O321 O 0.12210 0.87500 0.87500 1.0000 Uiso 0.0000 1
O322 O 0.62210 0.37500 0.87500 1.0000 Uiso 0.0000 1
O323 O 0.12790 0.87500 0.37500 1.0000 Uiso 0.0000 1
O324 O 0.62790 0.87500 0.87500 1.0000 Uiso 0.0000 1
O325 O 0.62790 0.37500 0.37500 1.0000 Uiso 0.0000 1
O326 O 0.37500 0.87500 0.12790 1.0000 Uiso 0.0000 1
O327 O 0.37500 0.37500 0.62790 1.0000 Uiso 0.0000 1
O328 O 0.87500 0.37500 0.62210 1.0000 Uiso 0.0000 1
O329 O 0.12790 0.37500 0.87500 1.0000 Uiso 0.0000 1
O330 O 0.62210 0.87500 0.37500 1.0000 Uiso 0.0000 1
O331 O 0.87500 0.12790 0.37500 1.0000 Uiso 0.0000 1
O332 O 0.37500 0.62210 0.87500 1.0000 Uiso 0.0000 1
O333 O 0.62500 0.12500 0.37790 1.0000 Uiso 0.0000 1
O334 O 0.12500 0.37790 0.62500 1.0000 Uiso 0.0000 1
O335 O 0.12500 0.87790 0.12500 1.0000 Uiso 0.0000 1
O336 O 0.37790 0.62500 0.12500 1.0000 Uiso 0.0000 1
O337 O 0.17160 0.17160 0.17160 1.0000 Uiso 0.0000 1
Si338 Si 0.21810 0.21810 0.21810 1.0000 Uiso 0.0000 1
O339 O 0.17160 0.67160 0.67160 1.0000 Uiso 0.0000 1
Si340 Si 0.21810 0.71810 0.71810 1.0000 Uiso 0.0000 1
O341 O 0.67160 0.17160 0.67160 1.0000 Uiso 0.0000 1
Si342 Si 0.71810 0.21810 0.71810 1.0000 Uiso 0.0000 1
O343 O 0.67160 0.67160 0.17160 1.0000 Uiso 0.0000 1
Si344 Si 0.71810 0.71810 0.21810 1.0000 Uiso 0.0000 1
O345 O 0.57840 0.07840 0.67160 1.0000 Uiso 0.0000 1
Si346 Si 0.53190 0.03190 0.71810 1.0000 Uiso 0.0000 1
O347 O 0.57840 0.57840 0.17160 1.0000 Uiso 0.0000 1
Si348 Si 0.53190 0.53190 0.21810 1.0000 Uiso 0.0000 1
O349 O 0.07840 0.67160 0.57840 1.0000 Uiso 0.0000 1
Si350 Si 0.03190 0.71810 0.53190 1.0000 Uiso 0.0000 1
O351 O 0.07840 0.17160 0.07840 1.0000 Uiso 0.0000 1
Si352 Si 0.03190 0.21810 0.03190 1.0000 Uiso 0.0000 1
O353 O 0.57840 0.17160 0.57840 1.0000 Uiso 0.0000 1
Si354 Si 0.53190 0.21810 0.53190 1.0000 Uiso 0.0000 1
O355 O 0.67160 0.57840 0.07840 1.0000 Uiso 0.0000 1
Si356 Si 0.71810 0.53190 0.03190 1.0000 Uiso 0.0000 1
O357 O 0.17160 0.57840 0.57840 1.0000 Uiso 0.0000 1
Si358 Si 0.21810 0.53190 0.53190 1.0000 Uiso 0.0000 1
O359 O 0.92160 0.42160 0.32840 1.0000 Uiso 0.0000 1
Si360 Si 0.96810 0.46810 0.28190 1.0000 Uiso 0.0000 1
O361 O 0.92160 0.92160 0.82840 1.0000 Uiso 0.0000 1
Si362 Si 0.96810 0.96810 0.78190 1.0000 Uiso 0.0000 1
O363 O 0.82840 0.82840 0.82840 1.0000 Uiso 0.0000 1
Si364 Si 0.78190 0.78190 0.78190 1.0000 Uiso 0.0000 1
O365 O 0.82840 0.32840 0.32840 1.0000 Uiso 0.0000 1
Si366 Si 0.78190 0.28190 0.28190 1.0000 Uiso 0.0000 1
O367 O 0.32840 0.82840 0.32840 1.0000 Uiso 0.0000 1
Si368 Si 0.28190 0.78190 0.28190 1.0000 Uiso 0.0000 1
O369 O 0.32840 0.32840 0.82840 1.0000 Uiso 0.0000 1
Si370 Si 0.28190 0.28190 0.78190 1.0000 Uiso 0.0000 1
O371 O 0.42160 0.32840 0.92160 1.0000 Uiso 0.0000 1
Si372 Si 0.46810 0.28190 0.96810 1.0000 Uiso 0.0000 1
O373 O 0.42160 0.82840 0.42160 1.0000 Uiso 0.0000 1
Si374 Si 0.46810 0.78190 0.46810 1.0000 Uiso 0.0000 1
O375 O 0.92160 0.82840 0.92160 1.0000 Uiso 0.0000 1
Si376 Si 0.96810 0.78190 0.96810 1.0000 Uiso 0.0000 1
O377 O 0.32840 0.92160 0.42160 1.0000 Uiso 0.0000 1
Si378 Si 0.28190 0.96810 0.46810 1.0000 Uiso 0.0000 1
O379 O 0.82840 0.92160 0.92160 1.0000 Uiso 0.0000 1
Si380 Si 0.78190 0.96810 0.96810 1.0000 Uiso 0.0000 1
O381 O 0.42160 0.92160 0.32840 1.0000 Uiso 0.0000 1
Si382 Si 0.46810 0.96810 0.28190 1.0000 Uiso 0.0000 1
O383 O 0.42160 0.42160 0.82840 1.0000 Uiso 0.0000 1
Si384 Si 0.46810 0.46810 0.78190 1.0000 Uiso 0.0000 1
O385 O 0.92160 0.32840 0.42160 1.0000 Uiso 0.0000 1
Si386 Si 0.96810 0.28190 0.46810 1.0000 Uiso 0.0000 1
O387 O 0.32840 0.42160 0.92160 1.0000 Uiso 0.0000 1
Si388 Si 0.28190 0.46810 0.96810 1.0000 Uiso 0.0000 1
O389 O 0.82840 0.42160 0.42160 1.0000 Uiso 0.0000 1
Si390 Si 0.78190 0.46810 0.46810 1.0000 Uiso 0.0000 1
O391 O 0.07840 0.57840 0.67160 1.0000 Uiso 0.0000 1
Si392 Si 0.03190 0.53190 0.71810 1.0000 Uiso 0.0000 1
O393 O 0.07840 0.07840 0.17160 1.0000 Uiso 0.0000 1
Si394 Si 0.03190 0.03190 0.21810 1.0000 Uiso 0.0000 1
O395 O 0.57840 0.67160 0.07840 1.0000 Uiso 0.0000 1
Si396 Si 0.53190 0.71810 0.03190 1.0000 Uiso 0.0000 1
O397 O 0.67160 0.07840 0.57840 1.0000 Uiso 0.0000 1
Si398 Si 0.71810 0.03190 0.53190 1.0000 Uiso 0.0000 1
O399 O 0.17160 0.07840 0.07840 1.0000 Uiso 0.0000 1
Si400 Si 0.21810 0.03190 0.03190 1.0000 Uiso 0.0000 1
Si401 Si 0.12500 0.12500 0.12500 1.0000 Uiso 0.0000 1
Si402 Si 0.12500 0.62500 0.62500 1.0000 Uiso 0.0000 1
Si403 Si 0.62500 0.12500 0.62500 1.0000 Uiso 0.0000 1
Si404 Si 0.62500 0.62500 0.12500 1.0000 Uiso 0.0000 1
Si405 Si 0.87500 0.37500 0.37500 1.0000 Uiso 0.0000 1
Si406 Si 0.87500 0.87500 0.87500 1.0000 Uiso 0.0000 1
Si407 Si 0.37500 0.37500 0.87500 1.0000 Uiso 0.0000 1
Si408 Si 0.37500 0.87500 0.37500 1.0000 Uiso 0.0000 1
C409 C 0.71195 0.12587 0.12721 1.0000 Uiso 0.0000 1
N410 N 0.66852 0.16799 0.08373 1.0000 Uiso 0.0000 1
C411 C 0.62640 0.12489 0.03940 1.0000 Uiso 0.0000 1
N412 N 0.58238 0.08177 0.08182 1.0000 Uiso 0.0000 1
C413 C 0.62333 0.03734 0.12538 1.0000 Uiso 0.0000 1
N414 N 0.66639 0.08195 0.17040 1.0000 Uiso 0.0000 1
C415 C 0.62118 0.12630 0.21353 1.0000 Uiso 0.0000 1
C416 C 0.62423 0.21154 0.12545 1.0000 Uiso 0.0000 1
N417 N 0.58023 0.16815 0.16755 1.0000 Uiso 0.0000 1
C418 C 0.53781 0.12501 0.12357 1.0000 Uiso 0.0000 1
H419 H 0.74413 0.15759 0.16166 1.0000 Uiso 0.0000 1
H420 H 0.74556 0.09191 0.09647 1.0000 Uiso 0.0000 1
H421 H 0.65922 0.09283 0.00565 1.0000 Uiso 0.0000 1
H422 H 0.59459 0.15739 0.00504 1.0000 Uiso 0.0000 1
H423 H 0.65789 0.00421 0.09480 1.0000 Uiso 0.0000 1
H424 H 0.59074 0.00464 0.15850 1.0000 Uiso 0.0000 1
H425 H 0.65417 0.15819 0.24704 1.0000 Uiso 0.0000 1
H426 H 0.58871 0.09271 0.24586 1.0000 Uiso 0.0000 1
H427 H 0.59244 0.24500 0.09200 1.0000 Uiso 0.0000 1
H428 H 0.65536 0.24617 0.15823 1.0000 Uiso 0.0000 1
H429 H 0.50264 0.09306 0.15495 1.0000 Uiso 0.0000 1
H430 H 0.50495 0.15746 0.09018 1.0000 Uiso 0.0000 1
H431 H 0.69546 0.05214 0.20122 1.0000 Uiso 0.0000 1
C432 C 0.31249 0.40245 0.43076 1.0000 Uiso 0.0000 1
N433 N 0.35830 0.44467 0.39004 1.0000 Uiso 0.0000 1
C434 C 0.42972 0.42978 0.40652 1.0000 Uiso 0.0000 1
N435 N 0.44393 0.35800 0.39092 1.0000 Uiso 0.0000 1
C436 C 0.40062 0.31316 0.43162 1.0000 Uiso 0.0000 1
N437 N 0.32762 0.32907 0.41432 1.0000 Uiso 0.0000 1
C438 C 0.31552 0.31639 0.33966 1.0000 Uiso 0.0000 1
C439 C 0.34681 0.43292 0.31703 1.0000 Uiso 0.0000 1
N440 N 0.36124 0.36114 0.30163 1.0000 Uiso 0.0000 1
C441 C 0.43268 0.34599 0.31790 1.0000 Uiso 0.0000 1
H442 H 0.25800 0.41281 0.41852 1.0000 Uiso 0.0000 1
H443 H 0.32070 0.41043 0.48639 1.0000 Uiso 0.0000 1
H444 H 0.44071 0.44124 0.46120 1.0000 Uiso 0.0000 1
H445 H 0.46399 0.46337 0.37594 1.0000 Uiso 0.0000 1
H446 H 0.40816 0.32176 0.48725 1.0000 Uiso 0.0000 1
H447 H 0.41038 0.25842 0.41999 1.0000 Uiso 0.0000 1
H448 H 0.26099 0.32743 0.32821 1.0000 Uiso 0.0000 1
H449 H 0.32597 0.26162 0.32886 1.0000 Uiso 0.0000 1
H450 H 0.38110 0.46647 0.28645 1.0000 Uiso 0.0000 1
H451 H 0.29353 0.44663 0.30227 1.0000 Uiso 0.0000 1
H452 H 0.44585 0.29241 0.30374 1.0000 Uiso 0.0000 1
H453 H 0.46693 0.37955 0.28731 1.0000 Uiso 0.0000 1
H454 H 0.29637 0.29845 0.44200 1.0000 Uiso 0.0000 1
C455 C 0.06597 0.09442 0.68672 1.0000 Uiso 0.0000 1
N456 N 0.10890 0.05428 0.64098 1.0000 Uiso 0.0000 1
C457 C 0.09374 0.07031 0.56950 1.0000 Uiso 0.0000 1
N458 N 0.10802 0.14272 0.55730 1.0000 Uiso 0.0000 1
C459 C 0.06490 0.18545 0.60047 1.0000 Uiso 0.0000 1
N460 N 0.08090 0.16846 0.67352 1.0000 Uiso 0.0000 1
C461 C 0.15488 0.18269 0.68786 1.0000 Uiso 0.0000 1
C462 C 0.18127 0.06753 0.65472 1.0000 Uiso 0.0000 1
N463 N 0.19534 0.13998 0.64218 1.0000 Uiso 0.0000 1
C464 C 0.18035 0.15618 0.57072 1.0000 Uiso 0.0000 1
H465 H 0.07725 0.08324 0.74126 1.0000 Uiso 0.0000 1
H466 H 0.01077 0.08526 0.67701 1.0000 Uiso 0.0000 1
H467 H 0.03960 0.05789 0.55694 1.0000 Uiso 0.0000 1
H468 H 0.12590 0.03820 0.53524 1.0000 Uiso 0.0000 1
H469 H 0.00974 0.17544 0.59133 1.0000 Uiso 0.0000 1
H470 H 0.07521 0.24068 0.59216 1.0000 Uiso 0.0000 1
H471 H 0.16526 0.17077 0.74242 1.0000 Uiso 0.0000 1
H472 H 0.16456 0.23793 0.67887 1.0000 Uiso 0.0000 1
H473 H 0.21359 0.03538 0.62067 1.0000 Uiso 0.0000 1
H474 H 0.19487 0.05305 0.70812 1.0000 Uiso 0.0000 1
H475 H 0.19338 0.21037 0.55908 1.0000 Uiso 0.0000 1
H476 H 0.21264 0.12420 0.53647 1.0000 Uiso 0.0000 1
H477 H 0.05157 0.19762 0.70472 1.0000 Uiso 0.0000 1
C478 C 0.56354 0.59919 0.68515 1.0000 Uiso 0.0000 1
N479 N 0.58030 0.67024 0.67008 1.0000 Uiso 0.0000 1
C480 C 0.65256 0.68362 0.68423 1.0000 Uiso 0.0000 1
N481 N 0.69450 0.64003 0.64026 1.0000 Uiso 0.0000 1
C482 C 0.68117 0.56806 0.65434 1.0000 Uiso 0.0000 1
N483 N 0.60694 0.55496 0.64010 1.0000 Uiso 0.0000 1
C484 C 0.59201 0.57030 0.56644 1.0000 Uiso 0.0000 1
C485 C 0.56536 0.68573 0.59838 1.0000 Uiso 0.0000 1
N486 N 0.60779 0.64218 0.55487 1.0000 Uiso 0.0000 1
C487 C 0.68013 0.65533 0.56846 1.0000 Uiso 0.0000 1
H488 H 0.50899 0.58766 0.67427 1.0000 Uiso 0.0000 1
H489 H 0.57473 0.58596 0.73925 1.0000 Uiso 0.0000 1
H490 H 0.66442 0.67393 0.73908 1.0000 Uiso 0.0000 1
H491 H 0.66463 0.73846 0.67458 1.0000 Uiso 0.0000 1
H492 H 0.69198 0.55459 0.70847 1.0000 Uiso 0.0000 1
H493 H 0.71182 0.53432 0.62057 1.0000 Uiso 0.0000 1
H494 H 0.53742 0.55850 0.55605 1.0000 Uiso 0.0000 1
H495 H 0.62449 0.53656 0.53445 1.0000 Uiso 0.0000 1
H496 H 0.57602 0.74061 0.58739 1.0000 Uiso 0.0000 1
H497 H 0.51017 0.67745 0.58707 1.0000 Uiso 0.0000 1
H498 H 0.71269 0.62336 0.53453 1.0000 Uiso 0.0000 1
H499 H 0.69300 0.70957 0.55668 1.0000 Uiso 0.0000 1
H500 H 0.59622 0.50523 0.64968 1.0000 Uiso 0.0000 1
C501 C 0.84384 0.31932 0.93352 1.0000 Uiso 0.0000 1
N502 N 0.85865 0.30587 0.86171 1.0000 Uiso 0.0000 1
C503 C 0.81504 0.34776 0.81769 1.0000 Uiso 0.0000 1
N504 N 0.82918 0.42002 0.83114 1.0000 Uiso 0.0000 1
C505 C 0.81348 0.43682 0.90205 1.0000 Uiso 0.0000 1
N506 N 0.85816 0.39350 0.94668 1.0000 Uiso 0.0000 1
C507 C 0.93196 0.40838 0.93199 1.0000 Uiso 0.0000 1
C508 C 0.93058 0.32017 0.84708 1.0000 Uiso 0.0000 1
N509 N 0.94419 0.39252 0.86019 1.0000 Uiso 0.0000 1
C510 C 0.90102 0.43490 0.81622 1.0000 Uiso 0.0000 1
H511 H 0.87721 0.28865 0.96761 1.0000 Uiso 0.0000 1
H512 H 0.78954 0.30865 0.94646 1.0000 Uiso 0.0000 1
H513 H 0.76011 0.33594 0.82696 1.0000 Uiso 0.0000 1
H514 H 0.82510 0.33562 0.76294 1.0000 Uiso 0.0000 1
H515 H 0.75928 0.42559 0.91482 1.0000 Uiso 0.0000 1
H516 H 0.82427 0.49138 0.91361 1.0000 Uiso 0.0000 1
H517 H 0.96360 0.37590 0.96605 1.0000 Uiso 0.0000 1
H518 H 0.94228 0.46297 0.94386 1.0000 Uiso 0.0000 1
H519 H 0.94277 0.30720 0.79296 1.0000 Uiso 0.0000 1
H520 H 0.96418 0.28760 0.87939 1.0000 Uiso 0.0000 1
H521 H 0.91228 0.49010 0.82447 1.0000 Uiso 0.0000 1
H522 H 0.91240 0.42416 0.76143 1.0000 Uiso 0.0000 1
H523 H 0.84812 0.40431 0.99633 1.0000 Uiso 0.0000 1
C524 C 0.09772 0.68119 0.18268 1.0000 Uiso 0.0000 1
N525 N 0.11009 0.60872 0.19476 1.0000 Uiso 0.0000 1
C526 C 0.06532 0.56675 0.15206 1.0000 Uiso 0.0000 1
N527 N 0.07978 0.58109 0.08003 1.0000 Uiso 0.0000 1
C528 C 0.06643 0.65277 0.06453 1.0000 Uiso 0.0000 1
N529 N 0.11236 0.69525 0.10873 1.0000 Uiso 0.0000 1
C530 C 0.18568 0.67853 0.09371 1.0000 Uiso 0.0000 1
C531 C 0.18159 0.59199 0.18031 1.0000 Uiso 0.0000 1
N532 N 0.19557 0.60615 0.10820 1.0000 Uiso 0.0000 1
C533 C 0.15118 0.56423 0.06504 1.0000 Uiso 0.0000 1
H534 H 0.13223 0.71358 0.21396 1.0000 Uiso 0.0000 1
H535 H 0.04388 0.69572 0.19365 1.0000 Uiso 0.0000 1
H536 H 0.01067 0.57728 0.16410 1.0000 Uiso 0.0000 1
H537 H 0.07393 0.51154 0.16323 1.0000 Uiso 0.0000 1
H538 H 0.01262 0.66700 0.07586 1.0000 Uiso 0.0000 1
H539 H 0.07765 0.66496 0.01019 1.0000 Uiso 0.0000 1
H540 H 0.21833 0.71091 0.12692 1.0000 Uiso 0.0000 1
H541 H 0.19648 0.69111 0.03937 1.0000 Uiso 0.0000 1
H542 H 0.19213 0.53729 0.19230 1.0000 Uiso 0.0000 1
H543 H 0.21615 0.62259 0.21349 1.0000 Uiso 0.0000 1
H544 H 0.16284 0.57305 0.01001 1.0000 Uiso 0.0000 1
H545 H 0.16096 0.50898 0.07496 1.0000 Uiso 0.0000 1
H546 H 0.10398 0.74537 0.09884 1.0000 Uiso 0.0000 1
C547 C 0.93693 0.81184 0.39953 1.0000 Uiso 0.0000 1
N548 N 0.92023 0.83005 0.32918 1.0000 Uiso 0.0000 1
C549 C 0.84816 0.81559 0.31503 1.0000 Uiso 0.0000 1
N550 N 0.80573 0.85730 0.36034 1.0000 Uiso 0.0000 1
C551 C 0.81896 0.83998 0.43161 1.0000 Uiso 0.0000 1
N552 N 0.89298 0.85442 0.44558 1.0000 Uiso 0.0000 1
C553 C 0.90729 0.92880 0.43359 1.0000 Uiso 0.0000 1
C554 C 0.93441 0.90250 0.31690 1.0000 Uiso 0.0000 1
N555 N 0.89151 0.94367 0.36228 1.0000 Uiso 0.0000 1
C556 C 0.81936 0.92983 0.34834 1.0000 Uiso 0.0000 1
H557 H 0.99132 0.82275 0.41175 1.0000 Uiso 0.0000 1
H558 H 0.92618 0.75712 0.41026 1.0000 Uiso 0.0000 1
H559 H 0.83690 0.76028 0.32254 1.0000 Uiso 0.0000 1
H560 H 0.83604 0.82727 0.26061 1.0000 Uiso 0.0000 1
H561 H 0.80870 0.78518 0.44250 1.0000 Uiso 0.0000 1
H562 H 0.78785 0.87179 0.46677 1.0000 Uiso 0.0000 1
H563 H 0.96179 0.93909 0.44591 1.0000 Uiso 0.0000 1
H564 H 0.87452 0.95893 0.46874 1.0000 Uiso 0.0000 1
H565 H 0.92368 0.91568 0.26252 1.0000 Uiso 0.0000 1
H566 H 0.98950 0.91398 0.32567 1.0000 Uiso 0.0000 1
H567 H 0.78626 0.96193 0.38165 1.0000 Uiso 0.0000 1
H568 H 0.80650 0.94379 0.29461 1.0000 Uiso 0.0000 1
H569 H 0.90371 0.84259 0.49485 1.0000 Uiso 0.0000 1
C570 C 0.43112 0.81958 0.84142 1.0000 Uiso 0.0000 1
N571 N 0.35979 0.80540 0.85763 1.0000 Uiso 0.0000 1
C572 C 0.34663 0.81839 0.93010 1.0000 Uiso 0.0000 1
N573 N 0.35960 0.89062 0.94461 1.0000 Uiso 0.0000 1
C574 C 0.43092 0.90729 0.93089 1.0000 Uiso 0.0000 1
N575 N 0.44411 0.89364 0.85657 1.0000 Uiso 0.0000 1
C576 C 0.39814 0.93729 0.81357 1.0000 Uiso 0.0000 1
C577 C 0.31450 0.84764 0.81570 1.0000 Uiso 0.0000 1
N578 N 0.32781 0.91973 0.83077 1.0000 Uiso 0.0000 1
C579 C 0.31439 0.93335 0.90311 1.0000 Uiso 0.0000 1
H580 H 0.44287 0.80985 0.78670 1.0000 Uiso 0.0000 1
H581 H 0.46619 0.78860 0.87348 1.0000 Uiso 0.0000 1
H582 H 0.37986 0.78545 0.96243 1.0000 Uiso 0.0000 1
H583 H 0.29286 0.80483 0.94326 1.0000 Uiso 0.0000 1
H584 H 0.46602 0.87472 0.96130 1.0000 Uiso 0.0000 1
H585 H 0.44251 0.96185 0.94172 1.0000 Uiso 0.0000 1
H586 H 0.40969 0.92691 0.75894 1.0000 Uiso 0.0000 1
H587 H 0.40962 0.99176 0.82484 1.0000 Uiso 0.0000 1
H588 H 0.26007 0.83494 0.82673 1.0000 Uiso 0.0000 1
H589 H 0.32269 0.83683 0.76039 1.0000 Uiso 0.0000 1
H590 H 0.32255 0.98844 0.91501 1.0000 Uiso 0.0000 1
H591 H 0.25994 0.92207 0.91548 1.0000 Uiso 0.0000 1
H592 H 0.49340 0.90498 0.84553 1.0000 Uiso 0.0000 1

loop_
_atom_type_symbol
_atom_type_number_in_cell
_atom_type_scat_Cromer_Mann_a1
_atom_type_scat_Cromer_Mann_a2
_atom_type_scat_Cromer_Mann_a3
_atom_type_scat_Cromer_Mann_a4
_atom_type_scat_Cromer_Mann_b1
_atom_type_scat_Cromer_Mann_b2
_atom_type_scat_Cromer_Mann_b3
_atom_type_scat_Cromer_Mann_b4
_atom_type_scat_Cromer_Mann_c
_atom_type_scat_length_neutron
_atom_type_scat_source
_atom_type_scat_dispersion_real
_atom_type_scat_dispersion_imag
_atom_type_scat_dispersion_source
C 48 2.31 1.02 1.5886 0.865 20.8439 10.2075 0.5687 51.6512 0.2156 0.6648 https://subversion.xray.aps.anl.gov/pyGSAS/trunk/atmdata.py 0.018 0.009 https://subversion.xray.aps.anl.gov/pyGSAS/trunk/atmdata.py
H 104 0.493 0.3229 0.1402 0.0408 10.5109 26.1257 3.1424 57.7997 0.003 -0.3741 https://subversion.xray.aps.anl.gov/pyGSAS/trunk/atmdata.py 0.000 0.000 https://subversion.xray.aps.anl.gov/pyGSAS/trunk/atmdata.py
N 32 12.2126 3.1322 2.0125 1.1663 0.0057 9.8933 28.9975 0.5826 -11.529 0.936 https://subversion.xray.aps.anl.gov/pyGSAS/trunk/atmdata.py 0.031 0.018 https://subversion.xray.aps.anl.gov/pyGSAS/trunk/atmdata.py
O 272 3.0485 2.2868 1.5463 0.867 13.2771 5.7011 0.3239 32.9089 0.2508 0.5805 https://subversion.xray.aps.anl.gov/pyGSAS/trunk/atmdata.py 0.049 0.032 https://subversion.xray.aps.anl.gov/pyGSAS/trunk/atmdata.py
Si 136 6.2915 3.0353 1.9891 1.541 2.4386 32.3337 0.6785 81.6937 1.1407 0.4151 https://subversion.xray.aps.anl.gov/pyGSAS/trunk/atmdata.py 0.254 0.330 https://subversion.xray.aps.anl.gov/pyGSAS/trunk/atmdata.py

loop_
_diffrn_radiation_wavelength
_diffrn_radiation_wavelength_wt
_diffrn_radiation_wavelength_id
1.54051 1.0 1
1.54433 0.5000 2

loop_
_geom_angle_atom_site_label_1
_geom_angle_atom_site_label_2
_geom_angle_atom_site_label_3
_geom_angle
_geom_angle_site_symmetry_1
_geom_angle_site_symmetry_2
_geom_angle_site_symmetry_3
_geom_angle_publ_flag
Si2 O1 Si394 176.991 1_555 1_555 1_555 yes
O1 Si2 O193 106.695 1_555 1_555 1_555 yes
O1 Si2 O262 106.695 1_555 1_555 1_555 yes
O193 Si2 O262 109.127 1_555 1_555 1_555 yes
O1 Si2 O289 110.583 1_555 1_555 1_555 yes
O193 Si2 O289 111.745 1_555 1_555 1_555 yes
O262 Si2 O289 111.745 1_555 1_555 1_555 yes
Si4 O3 Si392 176.991 1_555 1_555 1_555 yes
O3 Si4 O194 106.695 1_555 1_555 1_555 yes
O3 Si4 O261 106.695 1_555 1_555 1_555 yes
O194 Si4 O261 109.127 1_555 1_555 1_555 yes
O3 Si4 O290 110.583 1_555 1_555 1_555 yes
O194 Si4 O290 111.745 1_555 1_555 1_555 yes
O261 Si4 O290 111.745 1_555 1_555 1_555 yes
Si6 O5 Si346 176.991 1_555 1_555 1_555 yes
O5 Si6 O239 106.695 1_555 1_555 1_555 yes
O5 Si6 O273 106.695 1_555 1_555 1_555 yes
O239 Si6 O273 109.127 1_555 1_555 1_555 yes
O5 Si6 O291 110.583 1_555 1_555 1_555 yes
O239 Si6 O291 111.745 1_555 1_555 1_555 yes
O273 Si6 O291 111.745 1_555 1_555 1_555 yes
Si8 O7 Si348 176.991 1_555 1_555 1_555 yes
O7 Si8 O240 106.695 1_555 1_555 1_555 yes
O7 Si8 O263 106.695 1_555 1_555 1_555 yes
O240 Si8 O263 109.127 1_555 1_555 1_555 yes
O7 Si8 O292 110.583 1_555 1_555 1_555 yes
O240 Si8 O292 111.745 1_555 1_555 1_555 yes
O263 Si8 O292 111.745 1_555 1_555 1_555 yes
Si10 O9 Si342 176.991 1_555 1_555 1_555 yes
O9 Si10 O195 106.695 1_555 1_555 1_555 yes
O9 Si10 O270 106.695 1_555 1_555 1_555 yes
O195 Si10 O270 109.127 1_555 1_555 1_555 yes
O9 Si10 O291 110.583 1_555 1_555 1_555 yes
O195 Si10 O291 111.745 1_555 1_555 1_555 yes
O270 Si10 O291 111.745 1_555 1_555 1_555 yes
Si12 O11 Si344 176.991 1_555 1_555 1_555 yes
O11 Si12 O196 106.695 1_555 1_555 1_555 yes
O11 Si12 O272 106.695 1_555 1_555 1_555 yes
O196 Si12 O272 109.127 1_555 1_555 1_555 yes
O11 Si12 O292 110.583 1_555 1_555 1_555 yes
O196 Si12 O292 111.745 1_555 1_555 1_555 yes
O272 Si12 O292 111.745 1_555 1_555 1_555 yes
Si14 O13 Si358 176.991 1_555 1_555 1_555 yes
O13 Si14 O198 106.695 1_555 1_555 1_555 yes
O13 Si14 O266 106.695 1_555 1_555 1_555 yes
O198 Si14 O266 109.127 1_555 1_555 1_555 yes
O13 Si14 O293 110.583 1_555 1_555 1_555 yes
O198 Si14 O293 111.745 1_555 1_555 1_555 yes
O266 Si14 O293 111.745 1_555 1_555 1_555 yes
Si16 O15 Si400 176.991 1_555 1_555 1_556 yes
O15 Si16 O199 106.695 1_555 1_555 1_555 yes
O15 Si16 O265 106.695 1_555 1_555 1_555 yes
O199 Si16 O265 109.127 1_555 1_555 1_555 yes
O15 Si16 O294 110.583 1_555 1_555 1_555 yes
O199 Si16 O294 111.745 1_555 1_555 1_555 yes
O265 Si16 O294 111.745 1_555 1_555 1_555 yes
Si18 O17 Si398 176.991 1_555 1_555 1_555 yes
O17 Si18 O236 106.695 1_555 1_555 1_555 yes
O17 Si18 O264 106.695 1_555 1_555 1_555 yes
O236 Si18 O264 109.127 1_555 1_555 1_555 yes
O17 Si18 O333 110.583 1_555 1_555 1_555 yes
O236 Si18 O333 111.745 1_555 1_555 1_555 yes
O264 Si18 O333 111.745 1_555 1_555 1_555 yes
Si20 O19 Si396 176.991 1_555 1_555 1_556 yes
O19 Si20 O201 106.695 1_555 1_555 1_555 yes
O19 Si20 O267 106.695 1_555 1_555 1_555 yes
O201 Si20 O267 109.127 1_555 1_555 1_555 yes
O19 Si20 O295 110.583 1_555 1_555 1_555 yes
O201 Si20 O295 111.745 1_555 1_555 1_555 yes
O267 Si20 O295 111.745 1_555 1_555 1_555 yes
Si22 O21 Si350 176.991 1_555 1_555 1_555 yes
O21 Si22 O237 106.695 1_555 1_555 1_555 yes
O21 Si22 O268 106.695 1_555 1_555 1_555 yes
O237 Si22 O268 109.127 1_555 1_555 1_555 yes
O21 Si22 O293 110.583 1_555 1_555 1_555 yes
O237 Si22 O293 111.745 1_555 1_555 1_555 yes
O268 Si22 O293 111.745 1_555 1_555 1_555 yes
Si24 O23 Si400 176.991 1_555 1_555 1_555 yes
O23 Si24 O203 106.695 1_555 1_555 1_555 yes
O23 Si24 O243 106.695 1_555 1_555 1_555 yes
O203 Si24 O243 109.127 1_555 1_555 1_555 yes
O23 Si24 O296 110.583 1_555 1_555 1_555 yes
O203 Si24 O296 111.745 1_555 1_555 1_555 yes
O243 Si24 O296 111.745 1_555 1_555 1_555 yes
Si26 O25 Si358 176.991 1_555 1_555 1_555 yes
O25 Si26 O204 106.695 1_555 1_555 1_555 yes
O25 Si26 O288 106.695 1_555 1_555 1_555 yes
O204 Si26 O288 109.127 1_555 1_555 1_555 yes
O25 Si26 O297 110.583 1_555 1_555 1_555 yes
O204 Si26 O297 111.745 1_555 1_555 1_555 yes
O288 Si26 O297 111.745 1_555 1_555 1_555 yes
Si28 O27 Si398 176.991 1_555 1_555 1_555 yes
O27 Si28 O233 106.695 1_555 1_555 1_555 yes
O27 Si28 O241 106.695 1_555 1_555 1_555 yes
O233 Si28 O241 109.127 1_555 1_555 1_555 yes
O27 Si28 O298 110.583 1_555 1_555 1_555 yes
O233 Si28 O298 111.745 1_555 1_555 1_555 yes
O241 Si28 O298 111.745 1_555 1_555 1_555 yes
Si30 O29 Si356 176.991 1_555 1_555 1_555 yes
O29 Si30 O232 106.695 1_555 1_555 1_555 yes
O29 Si30 O242 106.695 1_555 1_555 1_555 yes
O232 Si30 O242 109.127 1_555 1_555 1_555 yes
O29 Si30 O299 110.583 1_555 1_555 1_555 yes
O232 Si30 O299 111.745 1_555 1_555 1_555 yes
O242 Si30 O299 111.745 1_555 1_555 1_555 yes
Si32 O31 Si344 176.991 1_555 1_555 1_555 yes
O31 Si32 O205 106.695 1_555 1_555 1_555 yes
O31 Si32 O250 106.695 1_555 1_555 1_555 yes
O205 Si32 O250 109.127 1_555 1_555 1_555 yes
O31 Si32 O299 110.583 1_555 1_555 1_555 yes
O205 Si32 O299 111.745 1_555 1_555 1_555 yes
O250 Si32 O299 111.745 1_555 1_555 1_555 yes
Si34 O33 Si340 176.991 1_555 1_555 1_555 yes
O33 Si34 O231 106.695 1_555 1_555 1_555 yes
O33 Si34 O249 106.695 1_555 1_555 1_555 yes
O231 Si34 O249 109.127 1_555 1_555 1_555 yes
O33 Si34 O297 110.583 1_555 1_555 1_555 yes
O231 Si34 O297 111.745 1_555 1_555 1_555 yes
O249 Si34 O297 111.745 1_555 1_555 1_555 yes
Si36 O35 Si354 176.991 1_555 1_555 1_555 yes
O35 Si36 O207 106.695 1_555 1_555 1_555 yes
O35 Si36 O245 106.695 1_555 1_555 1_555 yes
O207 Si36 O245 109.127 1_555 1_555 1_555 yes
O35 Si36 O300 110.583 1_555 1_555 1_555 yes
O207 Si36 O300 111.745 1_555 1_555 1_555 yes
O245 Si36 O300 111.745 1_555 1_555 1_555 yes
Si38 O37 Si396 176.991 1_555 1_555 1_555 yes
O37 Si38 O208 106.695 1_555 1_555 1_555 yes
O37 Si38 O244 106.695 1_555 1_555 1_555 yes
O208 Si38 O244 109.127 1_555 1_555 1_555 yes
O37 Si38 O336 110.583 1_555 1_555 1_555 yes
O208 Si38 O336 111.745 1_555 1_555 1_555 yes
O244 Si38 O336 111.745 1_555 1_555 1_555 yes
Si40 O39 Si392 176.991 1_555 1_555 1_655 yes
O39 Si40 O210 106.695 1_555 1_555 1_555 yes
O39 Si40 O246 106.695 1_555 1_555 1_555 yes
O210 Si40 O246 109.127 1_555 1_555 1_555 yes
O39 Si40 O301 110.583 1_555 1_555 1_555 yes
O210 Si40 O301 111.745 1_555 1_555 1_555 yes
O246 Si40 O301 111.745 1_555 1_555 1_555 yes
Si42 O41 Si394 176.991 1_555 1_555 1_655 yes
O41 Si42 O211 106.695 1_555 1_555 1_555 yes
O41 Si42 O247 106.695 1_555 1_555 1_555 yes
O211 Si42 O247 109.127 1_555 1_555 1_555 yes
O41 Si42 O302 110.583 1_555 1_555 1_555 yes
O211 Si42 O302 111.745 1_555 1_555 1_555 yes
O247 Si42 O302 111.745 1_555 1_555 1_555 yes
Si44 O43 Si346 176.991 1_555 1_555 1_555 yes
O43 Si44 O234 106.695 1_555 1_555 1_555 yes
O43 Si44 O286 106.695 1_555 1_555 1_555 yes
O234 Si44 O286 109.127 1_555 1_555 1_555 yes
O43 Si44 O300 110.583 1_555 1_555 1_555 yes
O234 Si44 O300 111.745 1_555 1_555 1_555 yes
O286 Si44 O300 111.745 1_555 1_555 1_555 yes
Si46 O45 Si352 176.991 1_555 1_555 1_555 yes
O45 Si46 O213 106.695 1_555 1_555 1_555 yes
O45 Si46 O253 106.695 1_555 1_555 1_555 yes
O213 Si46 O253 109.127 1_555 1_555 1_555 yes
O45 Si46 O303 110.583 1_555 1_555 1_555 yes
O213 Si46 O303 111.745 1_555 1_555 1_555 yes
O253 Si46 O303 111.745 1_555 1_555 1_555 yes
Si48 O47 Si350 176.991 1_555 1_555 1_555 yes
O47 Si48 O224 106.695 1_555 1_555 1_555 yes
O47 Si48 O280 106.695 1_555 1_555 1_555 yes
O224 Si48 O280 109.127 1_555 1_555 1_555 yes
O47 Si48 O304 110.583 1_555 1_555 1_555 yes
O224 Si48 O304 111.745 1_555 1_555 1_555 yes
O280 Si48 O304 111.745 1_555 1_555 1_555 yes
Si50 O49 Si354 176.991 1_555 1_555 1_555 yes
O49 Si50 O214 106.695 1_555 1_555 1_555 yes
O49 Si50 O252 106.695 1_555 1_555 1_555 yes
O214 Si50 O252 109.127 1_555 1_555 1_555 yes
O49 Si50 O306 110.583 1_555 1_555 1_555 yes
O214 Si50 O306 111.745 1_555 1_555 1_555 yes
O252 Si50 O306 111.745 1_555 1_555 1_555 yes
Si52 O51 Si396 176.991 1_555 1_555 1_555 yes
O51 Si52 O225 106.695 1_555 1_555 1_555 yes
O51 Si52 O251 106.695 1_555 1_555 1_555 yes
O225 Si52 O251 109.127 1_555 1_555 1_555 yes
O51 Si52 O305 110.583 1_555 1_555 1_555 yes
O225 Si52 O305 111.745 1_555 1_555 1_555 yes
O251 Si52 O305 111.745 1_555 1_555 1_555 yes
Si54 O53 Si340 176.991 1_555 1_555 1_555 yes
O53 Si54 O215 106.695 1_555 1_555 1_555 yes
O53 Si54 O260 106.695 1_555 1_555 1_555 yes
O215 Si54 O260 109.127 1_555 1_555 1_555 yes
O53 Si54 O304 110.583 1_555 1_555 1_555 yes
O215 Si54 O304 111.745 1_555 1_555 1_555 yes
O260 Si54 O304 111.745 1_555 1_555 1_555 yes
Si56 O55 Si338 176.991 1_555 1_555 1_555 yes
O55 Si56 O226 106.695 1_555 1_555 1_555 yes
O55 Si56 O259 106.695 1_555 1_555 1_555 yes
O226 Si56 O259 109.127 1_555 1_555 1_555 yes
O55 Si56 O303 110.583 1_555 1_555 1_555 yes
O226 Si56 O303 111.745 1_555 1_555 1_555 yes
O259 Si56 O303 111.745 1_555 1_555 1_555 yes
Si58 O57 Si342 176.991 1_555 1_555 1_555 yes
O57 Si58 O227 106.695 1_555 1_555 1_555 yes
O57 Si58 O282 106.695 1_555 1_555 1_555 yes
O227 Si58 O282 109.127 1_555 1_555 1_555 yes
O57 Si58 O306 110.583 1_555 1_555 1_555 yes
O227 Si58 O306 111.745 1_555 1_555 1_555 yes
O282 Si58 O306 111.745 1_555 1_555 1_555 yes
Si60 O59 Si348 176.991 1_555 1_555 1_555 yes
O59 Si60 O217 106.695 1_555 1_555 1_555 yes
O59 Si60 O256 106.695 1_555 1_555 1_555 yes
O217 Si60 O256 109.127 1_555 1_555 1_555 yes
O59 Si60 O307 110.583 1_555 1_555 1_555 yes
O217 Si60 O307 111.745 1_555 1_555 1_555 yes
O256 Si60 O307 111.745 1_555 1_555 1_555 yes
Si62 O61 Si392 176.991 1_555 1_555 1_555 yes
O61 Si62 O219 106.695 1_555 1_555 1_555 yes
O61 Si62 O254 106.695 1_555 1_555 1_555 yes
O219 Si62 O254 109.127 1_555 1_555 1_555 yes
O61 Si62 O334 110.583 1_555 1_555 1_555 yes
O219 Si62 O334 111.745 1_555 1_555 1_555 yes
O254 Si62 O334 111.745 1_555 1_555 1_555 yes
Si64 O63 Si398 176.991 1_555 1_555 1_565 yes
O63 Si64 O220 106.695 1_555 1_555 1_555 yes
O63 Si64 O257 106.695 1_555 1_555 1_555 yes
O220 Si64 O257 109.127 1_555 1_555 1_555 yes
O63 Si64 O308 110.583 1_555 1_555 1_555 yes
O220 Si64 O308 111.745 1_555 1_555 1_555 yes
O257 Si64 O308 111.745 1_555 1_555 1_555 yes
Si66 O65 Si356 176.991 1_555 1_555 1_555 yes
O65 Si66 O223 106.695 1_555 1_555 1_555 yes
O65 Si66 O258 106.695 1_555 1_555 1_555 yes
O223 Si66 O258 109.127 1_555 1_555 1_555 yes
O65 Si66 O307 110.583 1_555 1_555 1_555 yes
O223 Si66 O307 111.745 1_555 1_555 1_555 yes
O258 Si66 O307 111.745 1_555 1_555 1_555 yes
Si68 O67 Si366 176.991 1_555 1_555 1_555 yes
O67 Si68 O223 106.695 1_555 1_555 1_555 yes
O67 Si68 O284 106.695 1_555 1_555 1_555 yes
O223 Si68 O284 109.127 1_555 1_555 1_555 yes
O67 Si68 O309 110.583 1_555 1_555 1_555 yes
O223 Si68 O309 111.745 1_555 1_555 1_555 yes
O284 Si68 O309 111.745 1_555 1_555 1_555 yes
Si70 O69 Si364 176.991 1_555 1_555 1_555 yes
O69 Si70 O220 106.695 1_555 1_555 1_555 yes
O69 Si70 O283 106.695 1_555 1_555 1_555 yes
O220 Si70 O283 109.127 1_555 1_555 1_555 yes
O69 Si70 O310 110.583 1_555 1_555 1_555 yes
O220 Si70 O310 111.745 1_555 1_555 1_555 yes
O283 Si70 O310 111.745 1_555 1_555 1_555 yes
Si72 O71 Si362 176.991 1_555 1_555 1_555 yes
O71 Si72 O224 106.695 1_555 1_555 1_655 yes
O71 Si72 O241 106.695 1_555 1_555 1_565 yes
O224 Si72 O241 109.127 1_655 1_555 1_565 yes
O71 Si72 O310 110.583 1_555 1_555 1_555 yes
O224 Si72 O310 111.745 1_655 1_555 1_555 yes
O241 Si72 O310 111.745 1_565 1_555 1_555 yes
Si74 O73 Si360 176.991 1_555 1_555 1_555 yes
O73 Si74 O213 106.695 1_555 1_555 1_655 yes
O73 Si74 O242 106.695 1_555 1_555 1_555 yes
O213 Si74 O242 109.127 1_655 1_555 1_555 yes
O73 Si74 O309 110.583 1_555 1_555 1_555 yes
O213 Si74 O309 111.745 1_655 1_555 1_555 yes
O242 Si74 O309 111.745 1_555 1_555 1_555 yes
Si76 O75 Si382 176.991 1_555 1_555 1_555 yes
O75 Si76 O225 106.695 1_555 1_555 1_555 yes
O75 Si76 O243 106.695 1_555 1_555 1_565 yes
O225 Si76 O243 109.127 1_555 1_555 1_565 yes
O75 Si76 O326 110.583 1_555 1_555 1_555 yes
O225 Si76 O326 111.745 1_555 1_555 1_555 yes
O243 Si76 O326 111.745 1_565 1_555 1_555 yes
Si78 O77 Si384 176.991 1_555 1_555 1_555 yes
O77 Si78 O214 106.695 1_555 1_555 1_555 yes
O77 Si78 O288 106.695 1_555 1_555 1_555 yes
O214 Si78 O288 109.127 1_555 1_555 1_555 yes
O77 Si78 O327 110.583 1_555 1_555 1_555 yes
O214 Si78 O327 111.745 1_555 1_555 1_555 yes
O288 Si78 O327 111.745 1_555 1_555 1_555 yes
Si80 O79 Si388 176.991 1_555 1_555 1_554 yes
O79 Si80 O226 106.695 1_555 1_555 1_555 yes
O79 Si80 O285 106.695 1_555 1_555 1_555 yes
O226 Si80 O285 109.127 1_555 1_555 1_555 yes
O79 Si80 O311 110.583 1_555 1_555 1_555 yes
O226 Si80 O311 111.745 1_555 1_555 1_555 yes
O285 Si80 O311 111.745 1_555 1_555 1_555 yes
Si82 O81 Si378 176.991 1_555 1_555 1_555 yes
O81 Si82 O215 106.695 1_555 1_555 1_555 yes
O81 Si82 O286 106.695 1_555 1_555 1_565 yes
O215 Si82 O286 109.127 1_555 1_555 1_565 yes
O81 Si82 O313 110.583 1_555 1_555 1_555 yes
O215 Si82 O313 111.745 1_555 1_555 1_555 yes
O286 Si82 O313 111.745 1_565 1_555 1_555 yes
Si84 O83 Si380 176.991 1_555 1_555 1_554 yes
O83 Si84 O216 106.695 1_555 1_555 1_555 yes
O83 Si84 O247 106.695 1_555 1_555 1_565 yes
O216 Si84 O247 109.127 1_555 1_555 1_565 yes
O83 Si84 O312 110.583 1_555 1_555 1_555 yes
O216 Si84 O312 111.745 1_555 1_555 1_555 yes
O247 Si84 O312 111.745 1_565 1_555 1_555 yes
Si86 O85 Si374 176.991 1_555 1_555 1_555 yes
O85 Si86 O218 106.695 1_555 1_555 1_555 yes
O85 Si86 O249 106.695 1_555 1_555 1_555 yes
O218 Si86 O249 109.127 1_555 1_555 1_555 yes
O85 Si86 O313 110.583 1_555 1_555 1_555 yes
O218 Si86 O313 111.745 1_555 1_555 1_555 yes
O249 Si86 O313 111.745 1_555 1_555 1_555 yes
Si88 O87 Si376 176.991 1_555 1_555 1_554 yes
O87 Si88 O228 106.695 1_555 1_555 1_655 yes
O87 Si88 O250 106.695 1_555 1_555 1_555 yes
O228 Si88 O250 109.127 1_655 1_555 1_555 yes
O87 Si88 O312 110.583 1_555 1_555 1_555 yes
O228 Si88 O312 111.745 1_655 1_555 1_555 yes
O250 Si88 O312 111.745 1_555 1_555 1_555 yes
Si90 O89 Si390 176.991 1_555 1_555 1_555 yes
O89 Si90 O209 106.695 1_555 1_555 1_555 yes
O89 Si90 O272 106.695 1_555 1_555 1_555 yes
O209 Si90 O272 109.127 1_555 1_555 1_555 yes
O89 Si90 O314 110.583 1_555 1_555 1_555 yes
O209 Si90 O314 111.745 1_555 1_555 1_555 yes
O272 Si90 O314 111.745 1_555 1_555 1_555 yes
Si92 O91 Si380 176.991 1_555 1_555 1_545 yes
O91 Si92 O229 106.695 1_555 1_555 1_556 yes
O91 Si92 O270 106.695 1_555 1_555 1_555 yes
O229 Si92 O270 109.127 1_556 1_555 1_555 yes
O91 Si92 O315 110.583 1_555 1_555 1_555 yes
O229 Si92 O315 111.745 1_556 1_555 1_555 yes
O270 Si92 O315 111.745 1_555 1_555 1_555 yes
Si94 O93 Si382 176.991 1_555 1_555 1_545 yes
O93 Si94 O230 106.695 1_555 1_555 1_555 yes
O93 Si94 O275 106.695 1_555 1_555 1_555 yes
O230 Si94 O275 109.127 1_555 1_555 1_555 yes
O93 Si94 O316 110.583 1_555 1_555 1_555 yes
O230 Si94 O316 111.745 1_555 1_555 1_555 yes
O275 Si94 O316 111.745 1_555 1_555 1_555 yes
Si96 O95 Si362 176.991 1_555 1_555 1_545 yes
O95 Si96 O206 106.695 1_555 1_555 1_555 yes
O95 Si96 O276 106.695 1_555 1_555 1_655 yes
O206 Si96 O276 109.127 1_555 1_555 1_655 yes
O95 Si96 O315 110.583 1_555 1_555 1_555 yes
O206 Si96 O315 111.745 1_555 1_555 1_555 yes
O276 Si96 O315 111.745 1_655 1_555 1_555 yes
Si98 O97 Si376 176.991 1_555 1_555 1_555 yes
O97 Si98 O232 106.695 1_555 1_555 1_556 yes
O97 Si98 O261 106.695 1_555 1_555 1_655 yes
O232 Si98 O261 109.127 1_556 1_555 1_655 yes
O97 Si98 O317 110.583 1_555 1_555 1_555 yes
O232 Si98 O317 111.745 1_556 1_555 1_555 yes
O261 Si98 O317 111.745 1_655 1_555 1_555 yes
Si100 O99 Si386 176.991 1_555 1_555 1_555 yes
O99 Si100 O233 106.695 1_555 1_555 1_555 yes
O99 Si100 O262 106.695 1_555 1_555 1_655 yes
O233 Si100 O262 109.127 1_555 1_555 1_655 yes
O99 Si100 O331 110.583 1_555 1_555 1_555 yes
O233 Si100 O331 111.745 1_555 1_555 1_555 yes
O262 Si100 O331 111.745 1_655 1_555 1_555 yes
Si102 O101 Si374 176.991 1_555 1_555 1_555 yes
O101 Si102 O204 106.695 1_555 1_555 1_555 yes
O101 Si102 O263 106.695 1_555 1_555 1_555 yes
O204 Si102 O263 109.127 1_555 1_555 1_555 yes
O101 Si102 O319 110.583 1_555 1_555 1_555 yes
O204 Si102 O319 111.745 1_555 1_555 1_555 yes
O263 Si102 O319 111.745 1_555 1_555 1_555 yes
Si104 O103 Si372 176.991 1_555 1_555 1_555 yes
O103 Si104 O203 106.695 1_555 1_555 1_556 yes
O103 Si104 O273 106.695 1_555 1_555 1_555 yes
O203 Si104 O273 109.127 1_556 1_555 1_555 yes
O103 Si104 O318 110.583 1_555 1_555 1_555 yes
O203 Si104 O318 111.745 1_556 1_555 1_555 yes
O273 Si104 O318 111.745 1_555 1_555 1_555 yes
Si106 O105 Si370 176.991 1_555 1_555 1_555 yes
O105 Si106 O234 106.695 1_555 1_555 1_555 yes
O105 Si106 O265 106.695 1_555 1_555 1_555 yes
O234 Si106 O265 109.127 1_555 1_555 1_555 yes
O105 Si106 O318 110.583 1_555 1_555 1_555 yes
O234 Si106 O318 111.745 1_555 1_555 1_555 yes
O265 Si106 O318 111.745 1_555 1_555 1_555 yes
Si108 O107 Si368 176.991 1_555 1_555 1_555 yes
O107 Si108 O212 106.695 1_555 1_555 1_555 yes
O107 Si108 O266 106.695 1_555 1_555 1_555 yes
O212 Si108 O266 109.127 1_555 1_555 1_555 yes
O107 Si108 O319 110.583 1_555 1_555 1_555 yes
O212 Si108 O319 111.745 1_555 1_555 1_555 yes
O266 Si108 O319 111.745 1_555 1_555 1_555 yes
Si110 O109 Si364 176.991 1_555 1_555 1_555 yes
O109 Si110 O210 106.695 1_555 1_555 1_555 yes
O109 Si110 O274 106.695 1_555 1_555 1_555 yes
O210 Si110 O274 109.127 1_555 1_555 1_555 yes
O109 Si110 O317 110.583 1_555 1_555 1_555 yes
O210 Si110 O317 111.745 1_555 1_555 1_555 yes
O274 Si110 O317 111.745 1_555 1_555 1_555 yes
Si112 O111 Si386 176.991 1_555 1_555 1_455 yes
O111 Si112 O235 106.695 1_555 1_555 1_555 yes
O111 Si112 O277 106.695 1_555 1_555 1_555 yes
O235 Si112 O277 109.127 1_555 1_555 1_555 yes
O111 Si112 O320 110.583 1_555 1_555 1_555 yes
O235 Si112 O320 111.745 1_555 1_555 1_555 yes
O277 Si112 O320 111.745 1_555 1_555 1_555 yes
Si114 O113 Si376 176.991 1_555 1_555 1_455 yes
O113 Si114 O197 106.695 1_555 1_555 1_555 yes
O113 Si114 O278 106.695 1_555 1_555 1_556 yes
O197 Si114 O278 109.127 1_555 1_555 1_556 yes
O113 Si114 O321 110.583 1_555 1_555 1_555 yes
O197 Si114 O321 111.745 1_555 1_555 1_555 yes
O278 Si114 O321 111.745 1_556 1_555 1_555 yes
Si116 O115 Si384 176.991 1_555 1_555 1_555 yes
O115 Si116 O200 106.695 1_555 1_555 1_555 yes
O115 Si116 O282 106.695 1_555 1_555 1_555 yes
O200 Si116 O282 109.127 1_555 1_555 1_555 yes
O115 Si116 O322 110.583 1_555 1_555 1_555 yes
O200 Si116 O322 111.745 1_555 1_555 1_555 yes
O282 Si116 O322 111.745 1_555 1_555 1_555 yes
Si118 O117 Si382 176.991 1_555 1_555 1_555 yes
O117 Si118 O236 106.695 1_555 1_555 1_565 yes
O117 Si118 O281 106.695 1_555 1_555 1_555 yes
O236 Si118 O281 109.127 1_565 1_555 1_555 yes
O117 Si118 O330 110.583 1_555 1_555 1_555 yes
O236 Si118 O330 111.745 1_565 1_555 1_555 yes
O281 Si118 O330 111.745 1_555 1_555 1_555 yes
Si120 O119 Si362 176.991 1_555 1_555 1_455 yes
O119 Si120 O199 106.695 1_555 1_555 1_565 yes
O119 Si120 O260 106.695 1_555 1_555 1_555 yes
O199 Si120 O260 109.127 1_565 1_555 1_555 yes
O119 Si120 O321 110.583 1_555 1_555 1_555 yes
O199 Si120 O321 111.745 1_565 1_555 1_555 yes
O260 Si120 O321 111.745 1_555 1_555 1_555 yes
Si122 O121 Si368 176.991 1_555 1_555 1_555 yes
O121 Si122 O237 106.695 1_555 1_555 1_555 yes
O121 Si122 O255 106.695 1_555 1_555 1_555 yes
O237 Si122 O255 109.127 1_555 1_555 1_555 yes
O121 Si122 O323 110.583 1_555 1_555 1_555 yes
O237 Si122 O323 111.745 1_555 1_555 1_555 yes
O255 Si122 O323 111.745 1_555 1_555 1_555 yes
Si124 O123 Si364 176.991 1_555 1_555 1_555 yes
O123 Si124 O201 106.695 1_555 1_555 1_555 yes
O123 Si124 O279 106.695 1_555 1_555 1_555 yes
O201 Si124 O279 109.127 1_555 1_555 1_555 yes
O123 Si124 O324 110.583 1_555 1_555 1_555 yes
O201 Si124 O324 111.745 1_555 1_555 1_555 yes
O279 Si124 O324 111.745 1_555 1_555 1_555 yes
Si126 O125 Si380 176.991 1_555 1_555 1_555 yes
O125 Si126 O239 106.695 1_555 1_555 1_565 yes
O125 Si126 O251 106.695 1_555 1_555 1_556 yes
O239 Si126 O251 109.127 1_565 1_555 1_556 yes
O125 Si126 O324 110.583 1_555 1_555 1_555 yes
O239 Si126 O324 111.745 1_565 1_555 1_555 yes
O251 Si126 O324 111.745 1_556 1_555 1_555 yes
Si128 O127 Si390 176.991 1_555 1_555 1_555 yes
O127 Si128 O240 106.695 1_555 1_555 1_555 yes
O127 Si128 O252 106.695 1_555 1_555 1_555 yes
O240 Si128 O252 109.127 1_555 1_555 1_555 yes
O127 Si128 O325 110.583 1_555 1_555 1_555 yes
O240 Si128 O325 111.745 1_555 1_555 1_555 yes
O252 Si128 O325 111.745 1_555 1_555 1_555 yes
Si130 O129 Si378 176.991 1_555 1_555 1_555 yes
O129 Si130 O193 106.695 1_555 1_555 1_565 yes
O129 Si130 O280 106.695 1_555 1_555 1_555 yes
O193 Si130 O280 109.127 1_565 1_555 1_555 yes
O129 Si130 O323 110.583 1_555 1_555 1_555 yes
O193 Si130 O323 111.745 1_565 1_555 1_555 yes
O280 Si130 O323 111.745 1_555 1_555 1_555 yes
Si132 O131 Si388 176.991 1_555 1_555 1_555 yes
O131 Si132 O194 106.695 1_555 1_555 1_555 yes
O131 Si132 O253 106.695 1_555 1_555 1_556 yes
O194 Si132 O253 109.127 1_555 1_555 1_556 yes
O131 Si132 O329 110.583 1_555 1_555 1_555 yes
O194 Si132 O329 111.745 1_555 1_555 1_555 yes
O253 Si132 O329 111.745 1_556 1_555 1_555 yes
Si134 O133 Si368 176.991 1_555 1_555 1_555 yes
O133 Si134 O221 106.695 1_555 1_555 1_555 yes
O133 Si134 O244 106.695 1_555 1_555 1_555 yes
O221 Si134 O244 109.127 1_555 1_555 1_555 yes
O133 Si134 O326 110.583 1_555 1_555 1_555 yes
O221 Si134 O326 111.745 1_555 1_555 1_555 yes
O244 Si134 O326 111.745 1_555 1_555 1_555 yes
Si136 O135 Si370 176.991 1_555 1_555 1_555 yes
O135 Si136 O222 106.695 1_555 1_555 1_555 yes
O135 Si136 O245 106.695 1_555 1_555 1_555 yes
O222 Si136 O245 109.127 1_555 1_555 1_555 yes
O135 Si136 O327 110.583 1_555 1_555 1_555 yes
O222 Si136 O327 111.745 1_555 1_555 1_555 yes
O245 Si136 O327 111.745 1_555 1_555 1_555 yes
Si138 O137 Si390 176.991 1_555 1_555 1_555 yes
O137 Si138 O227 106.695 1_555 1_555 1_555 yes
O137 Si138 O246 106.695 1_555 1_555 1_555 yes
O227 Si138 O246 109.127 1_555 1_555 1_555 yes
O137 Si138 O328 110.583 1_555 1_555 1_555 yes
O227 Si138 O328 111.745 1_555 1_555 1_555 yes
O246 Si138 O328 111.745 1_555 1_555 1_555 yes
Si140 O139 Si372 176.991 1_555 1_555 1_554 yes
O139 Si140 O217 106.695 1_555 1_555 1_555 yes
O139 Si140 O248 106.695 1_555 1_555 1_555 yes
O217 Si140 O248 109.127 1_555 1_555 1_555 yes
O139 Si140 O311 110.583 1_555 1_555 1_555 yes
O217 Si140 O311 111.745 1_555 1_555 1_555 yes
O248 Si140 O311 111.745 1_555 1_555 1_555 yes
Si142 O141 Si386 176.991 1_555 1_555 1_555 yes
O141 Si142 O219 106.695 1_555 1_555 1_655 yes
O141 Si142 O287 106.695 1_555 1_555 1_555 yes
O219 Si142 O287 109.127 1_655 1_555 1_555 yes
O141 Si142 O328 110.583 1_555 1_555 1_555 yes
O219 Si142 O328 111.745 1_655 1_555 1_555 yes
O287 Si142 O328 111.745 1_555 1_555 1_555 yes
Si144 O143 Si370 176.991 1_555 1_555 1_555 yes
O143 Si144 O238 106.695 1_555 1_555 1_555 yes
O143 Si144 O254 106.695 1_555 1_555 1_555 yes
O238 Si144 O254 109.127 1_555 1_555 1_555 yes
O143 Si144 O329 110.583 1_555 1_555 1_555 yes
O238 Si144 O329 111.745 1_555 1_555 1_555 yes
O254 Si144 O329 111.745 1_555 1_555 1_555 yes
Si146 O145 Si366 176.991 1_555 1_555 1_555 yes
O145 Si146 O202 106.695 1_555 1_555 1_555 yes
O145 Si146 O256 106.695 1_555 1_555 1_555 yes
O202 Si146 O256 109.127 1_555 1_555 1_555 yes
O145 Si146 O325 110.583 1_555 1_555 1_555 yes
O202 Si146 O325 111.745 1_555 1_555 1_555 yes
O256 Si146 O325 111.745 1_555 1_555 1_555 yes
Si148 O147 Si374 176.991 1_555 1_555 1_555 yes
O147 Si148 O196 106.695 1_555 1_555 1_555 yes
O147 Si148 O257 106.695 1_555 1_555 1_555 yes
O196 Si148 O257 109.127 1_555 1_555 1_555 yes
O147 Si148 O330 110.583 1_555 1_555 1_555 yes
O196 Si148 O330 111.745 1_555 1_555 1_555 yes
O257 Si148 O330 111.745 1_555 1_555 1_555 yes
Si150 O149 Si372 176.991 1_555 1_555 1_555 yes
O149 Si150 O195 106.695 1_555 1_555 1_555 yes
O149 Si150 O258 106.695 1_555 1_555 1_556 yes
O195 Si150 O258 109.127 1_555 1_555 1_556 yes
O149 Si150 O322 110.583 1_555 1_555 1_555 yes
O195 Si150 O322 111.745 1_555 1_555 1_555 yes
O258 Si150 O322 111.745 1_556 1_555 1_555 yes
Si152 O151 Si360 176.991 1_555 1_555 1_455 yes
O151 Si152 O198 106.695 1_555 1_555 1_555 yes
O151 Si152 O259 106.695 1_555 1_555 1_555 yes
O198 Si152 O259 109.127 1_555 1_555 1_555 yes
O151 Si152 O320 110.583 1_555 1_555 1_555 yes
O198 Si152 O320 111.745 1_555 1_555 1_555 yes
O259 Si152 O320 111.745 1_555 1_555 1_555 yes
Si154 O153 Si366 176.991 1_555 1_555 1_555 yes
O153 Si154 O211 106.695 1_555 1_555 1_555 yes
O153 Si154 O264 106.695 1_555 1_555 1_555 yes
O211 Si154 O264 109.127 1_555 1_555 1_555 yes
O153 Si154 O331 110.583 1_555 1_555 1_555 yes
O211 Si154 O331 111.745 1_555 1_555 1_555 yes
O264 Si154 O331 111.745 1_555 1_555 1_555 yes
Si156 O155 Si384 176.991 1_555 1_555 1_555 yes
O155 Si156 O231 106.695 1_555 1_555 1_555 yes
O155 Si156 O267 106.695 1_555 1_555 1_555 yes
O231 Si156 O267 109.127 1_555 1_555 1_555 yes
O155 Si156 O332 110.583 1_555 1_555 1_555 yes
O231 Si156 O332 111.745 1_555 1_555 1_555 yes
O267 Si156 O332 111.745 1_555 1_555 1_555 yes
Si158 O157 Si360 176.991 1_555 1_555 1_555 yes
O157 Si158 O205 106.695 1_555 1_555 1_555 yes
O157 Si158 O268 106.695 1_555 1_555 1_655 yes
O205 Si158 O268 109.127 1_555 1_555 1_655 yes
O157 Si158 O314 110.583 1_555 1_555 1_555 yes
O205 Si158 O314 111.745 1_555 1_555 1_555 yes
O268 Si158 O314 111.745 1_655 1_555 1_555 yes
Si160 O159 Si378 176.991 1_555 1_555 1_545 yes
O159 Si160 O207 106.695 1_555 1_555 1_555 yes
O159 Si160 O269 106.695 1_555 1_555 1_555 yes
O207 Si160 O269 109.127 1_555 1_555 1_555 yes
O159 Si160 O316 110.583 1_555 1_555 1_555 yes
O207 Si160 O316 111.745 1_555 1_555 1_555 yes
O269 Si160 O316 111.745 1_555 1_555 1_555 yes
Si162 O161 Si388 176.991 1_555 1_555 1_555 yes
O161 Si162 O208 106.695 1_555 1_555 1_556 yes
O161 Si162 O271 106.695 1_555 1_555 1_555 yes
O208 Si162 O271 109.127 1_556 1_555 1_555 yes
O161 Si162 O332 110.583 1_555 1_555 1_555 yes
O208 Si162 O332 111.745 1_556 1_555 1_555 yes
O271 Si162 O332 111.745 1_555 1_555 1_555 yes
Si164 O163 Si340 176.991 1_555 1_555 1_555 yes
O163 Si164 O197 106.695 1_555 1_555 1_555 yes
O163 Si164 O271 106.695 1_555 1_555 1_555 yes
O197 Si164 O271 109.127 1_555 1_555 1_555 yes
O163 Si164 O290 110.583 1_555 1_555 1_555 yes
O197 Si164 O290 111.745 1_555 1_555 1_555 yes
O271 Si164 O290 111.745 1_555 1_555 1_555 yes
Si166 O165 Si338 176.991 1_555 1_555 1_555 yes
O165 Si166 O235 106.695 1_555 1_555 1_555 yes
O165 Si166 O269 106.695 1_555 1_555 1_555 yes
O235 Si166 O269 109.127 1_555 1_555 1_555 yes
O165 Si166 O289 110.583 1_555 1_555 1_555 yes
O235 Si166 O289 111.745 1_555 1_555 1_555 yes
O269 Si166 O289 111.745 1_555 1_555 1_555 yes
Si168 O167 Si356 176.991 1_555 1_555 1_556 yes
O167 Si168 O200 106.695 1_555 1_555 1_555 yes
O167 Si168 O274 106.695 1_555 1_555 1_555 yes
O200 Si168 O274 109.127 1_555 1_555 1_555 yes
O167 Si168 O295 110.583 1_555 1_555 1_555 yes
O200 Si168 O295 111.745 1_555 1_555 1_555 yes
O274 Si168 O295 111.745 1_555 1_555 1_555 yes
Si170 O169 Si354 176.991 1_555 1_555 1_555 yes
O169 Si170 O202 106.695 1_555 1_555 1_555 yes
O169 Si170 O275 106.695 1_555 1_555 1_555 yes
O202 Si170 O275 109.127 1_555 1_555 1_555 yes
O169 Si170 O333 110.583 1_555 1_555 1_555 yes
O202 Si170 O333 111.745 1_555 1_555 1_555 yes
O275 Si170 O333 111.745 1_555 1_555 1_555 yes
Si172 O171 Si352 176.991 1_555 1_555 1_556 yes
O171 Si172 O238 106.695 1_555 1_555 1_555 yes
O171 Si172 O276 106.695 1_555 1_555 1_555 yes
O238 Si172 O276 109.127 1_555 1_555 1_555 yes
O171 Si172 O294 110.583 1_555 1_555 1_555 yes
O238 Si172 O294 111.745 1_555 1_555 1_555 yes
O276 Si172 O294 111.745 1_555 1_555 1_555 yes
Si174 O173 Si358 176.991 1_555 1_555 1_555 yes
O173 Si174 O222 106.695 1_555 1_555 1_555 yes
O173 Si174 O277 106.695 1_555 1_555 1_555 yes
O222 Si174 O277 109.127 1_555 1_555 1_555 yes
O173 Si174 O334 110.583 1_555 1_555 1_555 yes
O222 Si174 O334 111.745 1_555 1_555 1_555 yes
O277 Si174 O334 111.745 1_555 1_555 1_555 yes
Si176 O175 Si400 176.991 1_555 1_555 1_565 yes
O175 Si176 O221 106.695 1_555 1_555 1_555 yes
O175 Si176 O278 106.695 1_555 1_555 1_555 yes
O221 Si176 O278 109.127 1_555 1_555 1_555 yes
O175 Si176 O335 110.583 1_555 1_555 1_555 yes
O221 Si176 O335 111.745 1_555 1_555 1_555 yes
O278 Si176 O335 111.745 1_555 1_555 1_555 yes
Si178 O177 Si346 176.991 1_555 1_555 1_565 yes
O177 Si178 O218 106.695 1_555 1_555 1_555 yes
O177 Si178 O279 106.695 1_555 1_555 1_555 yes
O218 Si178 O279 109.127 1_555 1_555 1_555 yes
O177 Si178 O308 110.583 1_555 1_555 1_555 yes
O218 Si178 O308 111.745 1_555 1_555 1_555 yes
O279 Si178 O308 111.745 1_555 1_555 1_555 yes
Si180 O179 Si394 176.991 1_555 1_555 1_565 yes
O179 Si180 O228 106.695 1_555 1_555 1_555 yes
O179 Si180 O255 106.695 1_555 1_555 1_555 yes
O228 Si180 O255 109.127 1_555 1_555 1_555 yes
O179 Si180 O335 110.583 1_555 1_555 1_555 yes
O228 Si180 O335 111.745 1_555 1_555 1_555 yes
O255 Si180 O335 111.745 1_555 1_555 1_555 yes
Si182 O181 Si344 176.991 1_555 1_555 1_555 yes
O181 Si182 O216 106.695 1_555 1_555 1_555 yes
O181 Si182 O281 106.695 1_555 1_555 1_555 yes
O216 Si182 O281 109.127 1_555 1_555 1_555 yes
O181 Si182 O305 110.583 1_555 1_555 1_555 yes
O216 Si182 O305 111.745 1_555 1_555 1_555 yes
O281 Si182 O305 111.745 1_555 1_555 1_555 yes
Si184 O183 Si350 176.991 1_555 1_555 1_655 yes
O183 Si184 O209 106.695 1_555 1_555 1_555 yes
O183 Si184 O283 106.695 1_555 1_555 1_555 yes
O209 Si184 O283 109.127 1_555 1_555 1_555 yes
O183 Si184 O301 110.583 1_555 1_555 1_555 yes
O209 Si184 O301 111.745 1_555 1_555 1_555 yes
O283 Si184 O301 111.745 1_555 1_555 1_555 yes
Si186 O185 Si352 176.991 1_555 1_555 1_655 yes
O185 Si186 O229 106.695 1_555 1_555 1_555 yes
O185 Si186 O284 106.695 1_555 1_555 1_555 yes
O229 Si186 O284 109.127 1_555 1_555 1_555 yes
O185 Si186 O302 110.583 1_555 1_555 1_555 yes
O229 Si186 O302 111.745 1_555 1_555 1_555 yes
O284 Si186 O302 111.745 1_555 1_555 1_555 yes
Si188 O187 Si348 176.991 1_555 1_555 1_555 yes
O187 Si188 O212 106.695 1_555 1_555 1_555 yes
O187 Si188 O285 106.695 1_555 1_555 1_555 yes
O212 Si188 O285 109.127 1_555 1_555 1_555 yes
O187 Si188 O336 110.583 1_555 1_555 1_555 yes
O212 Si188 O336 111.745 1_555 1_555 1_555 yes
O285 Si188 O336 111.745 1_555 1_555 1_555 yes
Si190 O189 Si342 176.991 1_555 1_555 1_555 yes
O189 Si190 O206 106.695 1_555 1_555 1_555 yes
O189 Si190 O287 106.695 1_555 1_555 1_555 yes
O206 Si190 O287 109.127 1_555 1_555 1_555 yes
O189 Si190 O298 110.583 1_555 1_555 1_555 yes
O206 Si190 O298 111.745 1_555 1_555 1_555 yes
O287 Si190 O298 111.745 1_555 1_555 1_555 yes
Si192 O191 Si338 176.991 1_555 1_555 1_555 yes
O191 Si192 O230 106.695 1_555 1_555 1_555 yes
O191 Si192 O248 106.695 1_555 1_555 1_555 yes
O230 Si192 O248 109.127 1_555 1_555 1_555 yes
O191 Si192 O296 110.583 1_555 1_555 1_555 yes
O230 Si192 O296 111.745 1_555 1_555 1_555 yes
O248 Si192 O296 111.745 1_555 1_555 1_555 yes
Si2 O193 Si130 169.355 1_555 1_555 1_545 yes
Si4 O194 Si132 169.355 1_555 1_555 1_555 yes
Si10 O195 Si150 169.355 1_555 1_555 1_555 yes
Si12 O196 Si148 169.355 1_555 1_555 1_555 yes
Si114 O197 Si164 169.355 1_555 1_555 1_555 yes
Si14 O198 Si152 169.355 1_555 1_555 1_555 yes
Si16 O199 Si120 169.355 1_555 1_555 1_545 yes
Si116 O200 Si168 169.355 1_555 1_555 1_555 yes
Si20 O201 Si124 169.355 1_555 1_555 1_555 yes
Si146 O202 Si170 169.355 1_555 1_555 1_555 yes
Si24 O203 Si104 169.355 1_555 1_555 1_554 yes
Si26 O204 Si102 169.355 1_555 1_555 1_555 yes
Si32 O205 Si158 169.355 1_555 1_555 1_555 yes
Si96 O206 Si190 169.355 1_555 1_555 1_555 yes
Si36 O207 Si160 169.355 1_555 1_555 1_555 yes
Si38 O208 Si162 169.355 1_555 1_555 1_554 yes
Si90 O209 Si184 169.355 1_555 1_555 1_555 yes
Si40 O210 Si110 169.355 1_555 1_555 1_555 yes
Si42 O211 Si154 169.355 1_555 1_555 1_555 yes
Si108 O212 Si188 169.355 1_555 1_555 1_555 yes
Si46 O213 Si74 169.355 1_555 1_555 1_455 yes
Si50 O214 Si78 169.355 1_555 1_555 1_555 yes
Si54 O215 Si82 169.355 1_555 1_555 1_555 yes
Si84 O216 Si182 169.355 1_555 1_555 1_555 yes
Si60 O217 Si140 169.355 1_555 1_555 1_555 yes
Si86 O218 Si178 169.355 1_555 1_555 1_555 yes
Si62 O219 Si142 169.355 1_555 1_555 1_455 yes
Si64 O220 Si70 169.355 1_555 1_555 1_555 yes
Si134 O221 Si176 169.355 1_555 1_555 1_555 yes
Si136 O222 Si174 169.355 1_555 1_555 1_555 yes
Si66 O223 Si68 169.355 1_555 1_555 1_555 yes
Si48 O224 Si72 169.355 1_555 1_555 1_455 yes
Si52 O225 Si76 169.355 1_555 1_555 1_555 yes
Si56 O226 Si80 169.355 1_555 1_555 1_555 yes
Si58 O227 Si138 169.355 1_555 1_555 1_555 yes
Si88 O228 Si180 169.355 1_455 1_555 1_555 yes
Si92 O229 Si186 169.355 1_554 1_555 1_555 yes
Si94 O230 Si192 169.355 1_555 1_555 1_555 yes
Si34 O231 Si156 169.355 1_555 1_555 1_555 yes
Si30 O232 Si98 169.355 1_555 1_555 1_554 yes
Si28 O233 Si100 169.355 1_555 1_555 1_555 yes
Si44 O234 Si106 169.355 1_555 1_555 1_555 yes
Si112 O235 Si166 169.355 1_555 1_555 1_555 yes
Si18 O236 Si118 169.355 1_555 1_555 1_545 yes
Si22 O237 Si122 169.355 1_555 1_555 1_555 yes
Si144 O238 Si172 169.355 1_555 1_555 1_555 yes
Si6 O239 Si126 169.355 1_555 1_555 1_545 yes
Si8 O240 Si128 169.355 1_555 1_555 1_555 yes
Si28 O241 Si72 169.355 1_555 1_555 1_545 yes
Si30 O242 Si74 169.355 1_555 1_555 1_555 yes
Si24 O243 Si76 169.355 1_555 1_555 1_545 yes
Si38 O244 Si134 169.355 1_555 1_555 1_555 yes
Si36 O245 Si136 169.355 1_555 1_555 1_555 yes
Si40 O246 Si138 169.355 1_555 1_555 1_555 yes
Si42 O247 Si84 169.355 1_555 1_555 1_545 yes
Si140 O248 Si192 169.355 1_555 1_555 1_555 yes
Si34 O249 Si86 169.355 1_555 1_555 1_555 yes
Si32 O250 Si88 169.355 1_555 1_555 1_555 yes
Si52 O251 Si126 169.355 1_555 1_555 1_554 yes
Si50 O252 Si128 169.355 1_555 1_555 1_555 yes
Si46 O253 Si132 169.355 1_555 1_555 1_554 yes
Si62 O254 Si144 169.355 1_555 1_555 1_555 yes
Si122 O255 Si180 169.355 1_555 1_555 1_555 yes
Si60 O256 Si146 169.355 1_555 1_555 1_555 yes
Si64 O257 Si148 169.355 1_555 1_555 1_555 yes
Si66 O258 Si150 169.355 1_555 1_555 1_554 yes
Si56 O259 Si152 169.355 1_555 1_555 1_555 yes
Si54 O260 Si120 169.355 1_555 1_555 1_555 yes
Si4 O261 Si98 169.355 1_555 1_555 1_455 yes
Si2 O262 Si100 169.355 1_555 1_555 1_455 yes
Si8 O263 Si102 169.355 1_555 1_555 1_555 yes
Si18 O264 Si154 169.355 1_555 1_555 1_555 yes
Si16 O265 Si106 169.355 1_555 1_555 1_555 yes
Si14 O266 Si108 169.355 1_555 1_555 1_555 yes
Si20 O267 Si156 169.355 1_555 1_555 1_555 yes
Si22 O268 Si158 169.355 1_555 1_555 1_455 yes
Si160 O269 Si166 169.355 1_555 1_555 1_555 yes
Si10 O270 Si92 169.355 1_555 1_555 1_555 yes
Si162 O271 Si164 169.355 1_555 1_555 1_555 yes
Si12 O272 Si90 169.355 1_555 1_555 1_555 yes
Si6 O273 Si104 169.355 1_555 1_555 1_555 yes
Si110 O274 Si168 169.355 1_555 1_555 1_555 yes
Si94 O275 Si170 169.355 1_555 1_555 1_555 yes
Si96 O276 Si172 169.355 1_455 1_555 1_555 yes
Si112 O277 Si174 169.355 1_555 1_555 1_555 yes
Si114 O278 Si176 169.355 1_554 1_555 1_555 yes
Si124 O279 Si178 169.355 1_555 1_555 1_555 yes
Si48 O280 Si130 169.355 1_555 1_555 1_555 yes
Si118 O281 Si182 169.355 1_555 1_555 1_555 yes
Si58 O282 Si116 169.355 1_555 1_555 1_555 yes
Si70 O283 Si184 169.355 1_555 1_555 1_555 yes
Si68 O284 Si186 169.355 1_555 1_555 1_555 yes
Si80 O285 Si188 169.355 1_555 1_555 1_555 yes
Si44 O286 Si82 169.355 1_555 1_555 1_545 yes
Si142 O287 Si190 169.355 1_555 1_555 1_555 yes
Si26 O288 Si78 169.355 1_555 1_555 1_555 yes
Si2 O289 Si166 178.721 1_555 1_555 1_555 yes
Si4 O290 Si164 178.721 1_555 1_555 1_555 yes
Si6 O291 Si10 178.721 1_555 1_555 1_555 yes
Si8 O292 Si12 178.721 1_555 1_555 1_555 yes
Si14 O293 Si22 178.721 1_555 1_555 1_555 yes
Si16 O294 Si172 178.721 1_555 1_555 1_555 yes
Si20 O295 Si168 178.721 1_555 1_555 1_555 yes
Si24 O296 Si192 178.721 1_555 1_555 1_555 yes
Si26 O297 Si34 178.721 1_555 1_555 1_555 yes
Si28 O298 Si190 178.721 1_555 1_555 1_555 yes
Si30 O299 Si32 178.721 1_555 1_555 1_555 yes
Si36 O300 Si44 178.721 1_555 1_555 1_555 yes
Si40 O301 Si184 178.721 1_555 1_555 1_555 yes
Si42 O302 Si186 178.721 1_555 1_555 1_555 yes
Si46 O303 Si56 178.721 1_555 1_555 1_555 yes
Si48 O304 Si54 178.721 1_555 1_555 1_555 yes
Si52 O305 Si182 178.721 1_555 1_555 1_555 yes
Si50 O306 Si58 178.721 1_555 1_555 1_555 yes
Si60 O307 Si66 178.721 1_555 1_555 1_555 yes
Si64 O308 Si178 178.721 1_555 1_555 1_555 yes
Si68 O309 Si74 178.721 1_555 1_555 1_555 yes
Si70 O310 Si72 178.721 1_555 1_555 1_555 yes
Si80 O311 Si140 178.721 1_555 1_555 1_555 yes
Si84 O312 Si88 178.721 1_555 1_555 1_555 yes
Si82 O313 Si86 178.721 1_555 1_555 1_555 yes
Si90 O314 Si158 178.721 1_555 1_555 1_555 yes
Si92 O315 Si96 178.721 1_555 1_555 1_555 yes
Si94 O316 Si160 178.721 1_555 1_555 1_555 yes
Si98 O317 Si110 178.721 1_555 1_555 1_555 yes
Si104 O318 Si106 178.721 1_555 1_555 1_555 yes
Si102 O319 Si108 178.721 1_555 1_555 1_555 yes
Si112 O320 Si152 178.721 1_555 1_555 1_555 yes
Si114 O321 Si120 178.721 1_555 1_555 1_555 yes
Si116 O322 Si150 178.721 1_555 1_555 1_555 yes
Si122 O323 Si130 178.721 1_555 1_555 1_555 yes
Si124 O324 Si126 178.721 1_555 1_555 1_555 yes
Si128 O325 Si146 178.721 1_555 1_555 1_555 yes
Si76 O326 Si134 178.721 1_555 1_555 1_555 yes
Si78 O327 Si136 178.721 1_555 1_555 1_555 yes
Si138 O328 Si142 178.721 1_555 1_555 1_555 yes
Si132 O329 Si144 178.721 1_555 1_555 1_555 yes
Si118 O330 Si148 178.721 1_555 1_555 1_555 yes
Si100 O331 Si154 178.721 1_555 1_555 1_555 yes
Si156 O332 Si162 178.721 1_555 1_555 1_555 yes
Si18 O333 Si170 178.721 1_555 1_555 1_555 yes
Si62 O334 Si174 178.721 1_555 1_555 1_555 yes
Si176 O335 Si180 178.721 1_555 1_555 1_555 yes
Si38 O336 Si188 178.721 1_555 1_555 1_555 yes
Si338 O337 Si401 180 1_555 1_555 1_555 yes
O55 Si338 O165 110.588 1_555 1_555 1_555 yes
O55 Si338 O191 110.588 1_555 1_555 1_555 yes
O165 Si338 O191 110.588 1_555 1_555 1_555 yes
O55 Si338 O337 108.33 1_555 1_555 1_555 yes
O165 Si338 O337 108.33 1_555 1_555 1_555 yes
O191 Si338 O337 108.33 1_555 1_555 1_555 yes
Si340 O339 Si402 180 1_555 1_555 1_555 yes
O33 Si340 O53 110.588 1_555 1_555 1_555 yes
O33 Si340 O163 110.588 1_555 1_555 1_555 yes
O53 Si340 O163 110.588 1_555 1_555 1_555 yes
O33 Si340 O339 108.33 1_555 1_555 1_555 yes
O53 Si340 O339 108.33 1_555 1_555 1_555 yes
O163 Si340 O339 108.33 1_555 1_555 1_555 yes
Si342 O341 Si403 180 1_555 1_555 1_555 yes
O9 Si342 O57 110.588 1_555 1_555 1_555 yes
O9 Si342 O189 110.588 1_555 1_555 1_555 yes
O57 Si342 O189 110.588 1_555 1_555 1_555 yes
O9 Si342 O341 108.33 1_555 1_555 1_555 yes
O57 Si342 O341 108.33 1_555 1_555 1_555 yes
O189 Si342 O341 108.33 1_555 1_555 1_555 yes
Si344 O343 Si404 180 1_555 1_555 1_555 yes
O11 Si344 O31 110.588 1_555 1_555 1_555 yes
O11 Si344 O181 110.588 1_555 1_555 1_555 yes
O31 Si344 O181 110.588 1_555 1_555 1_555 yes
O11 Si344 O343 108.33 1_555 1_555 1_555 yes
O31 Si344 O343 108.33 1_555 1_555 1_555 yes
O181 Si344 O343 108.33 1_555 1_555 1_555 yes
Si346 O345 Si403 180 1_555 1_555 1_555 yes
O5 Si346 O43 110.588 1_555 1_555 1_555 yes
O5 Si346 O177 110.588 1_555 1_555 1_545 yes
O43 Si346 O177 110.588 1_555 1_555 1_545 yes
O5 Si346 O345 108.33 1_555 1_555 1_555 yes
O43 Si346 O345 108.33 1_555 1_555 1_555 yes
O177 Si346 O345 108.33 1_545 1_555 1_555 yes
Si348 O347 Si404 180 1_555 1_555 1_555 yes
O7 Si348 O59 110.588 1_555 1_555 1_555 yes
O7 Si348 O187 110.588 1_555 1_555 1_555 yes
O59 Si348 O187 110.588 1_555 1_555 1_555 yes
O7 Si348 O347 108.33 1_555 1_555 1_555 yes
O59 Si348 O347 108.33 1_555 1_555 1_555 yes
O187 Si348 O347 108.33 1_555 1_555 1_555 yes
Si350 O349 Si402 180 1_555 1_555 1_555 yes
O21 Si350 O47 110.588 1_555 1_555 1_555 yes
O21 Si350 O183 110.588 1_555 1_555 1_455 yes
O47 Si350 O183 110.588 1_555 1_555 1_455 yes
O21 Si350 O349 108.33 1_555 1_555 1_555 yes
O47 Si350 O349 108.33 1_555 1_555 1_555 yes
O183 Si350 O349 108.33 1_455 1_555 1_555 yes
Si352 O351 Si401 180 1_555 1_555 1_555 yes
O45 Si352 O171 110.588 1_555 1_555 1_554 yes
O45 Si352 O185 110.588 1_555 1_555 1_455 yes
O171 Si352 O185 110.588 1_554 1_555 1_455 yes
O45 Si352 O351 108.33 1_555 1_555 1_555 yes
O171 Si352 O351 108.33 1_554 1_555 1_555 yes
O185 Si352 O351 108.33 1_455 1_555 1_555 yes
Si354 O353 Si403 180 1_555 1_555 1_555 yes
O35 Si354 O49 110.588 1_555 1_555 1_555 yes
O35 Si354 O169 110.588 1_555 1_555 1_555 yes
O49 Si354 O169 110.588 1_555 1_555 1_555 yes
O35 Si354 O353 108.33 1_555 1_555 1_555 yes
O49 Si354 O353 108.33 1_555 1_555 1_555 yes
O169 Si354 O353 108.33 1_555 1_555 1_555 yes
Si356 O355 Si404 180 1_555 1_555 1_555 yes
O29 Si356 O65 110.588 1_555 1_555 1_555 yes
O29 Si356 O167 110.588 1_555 1_555 1_554 yes
O65 Si356 O167 110.588 1_555 1_555 1_554 yes
O29 Si356 O355 108.33 1_555 1_555 1_555 yes
O65 Si356 O355 108.33 1_555 1_555 1_555 yes
O167 Si356 O355 108.33 1_554 1_555 1_555 yes
Si358 O357 Si402 180 1_555 1_555 1_555 yes
O13 Si358 O25 110.588 1_555 1_555 1_555 yes
O13 Si358 O173 110.588 1_555 1_555 1_555 yes
O25 Si358 O173 110.588 1_555 1_555 1_555 yes
O13 Si358 O357 108.33 1_555 1_555 1_555 yes
O25 Si358 O357 108.33 1_555 1_555 1_555 yes
O173 Si358 O357 108.33 1_555 1_555 1_555 yes
Si360 O359 Si405 180 1_555 1_555 1_555 yes
O73 Si360 O151 110.588 1_555 1_555 1_655 yes
O73 Si360 O157 110.588 1_555 1_555 1_555 yes
O151 Si360 O157 110.588 1_655 1_555 1_555 yes
O73 Si360 O359 108.33 1_555 1_555 1_555 yes
O151 Si360 O359 108.33 1_655 1_555 1_555 yes
O157 Si360 O359 108.33 1_555 1_555 1_555 yes
Si362 O361 Si406 180 1_555 1_555 1_555 yes
O71 Si362 O95 110.588 1_555 1_555 1_565 yes
O71 Si362 O119 110.588 1_555 1_555 1_655 yes
O95 Si362 O119 110.588 1_565 1_555 1_655 yes
O71 Si362 O361 108.33 1_555 1_555 1_555 yes
O95 Si362 O361 108.33 1_565 1_555 1_555 yes
O119 Si362 O361 108.33 1_655 1_555 1_555 yes
Si364 O363 Si406 180 1_555 1_555 1_555 yes
O69 Si364 O109 110.588 1_555 1_555 1_555 yes
O69 Si364 O123 110.588 1_555 1_555 1_555 yes
O109 Si364 O123 110.588 1_555 1_555 1_555 yes
O69 Si364 O363 108.33 1_555 1_555 1_555 yes
O109 Si364 O363 108.33 1_555 1_555 1_555 yes
O123 Si364 O363 108.33 1_555 1_555 1_555 yes
Si366 O365 Si405 180 1_555 1_555 1_555 yes
O67 Si366 O145 110.588 1_555 1_555 1_555 yes
O67 Si366 O153 110.588 1_555 1_555 1_555 yes
O145 Si366 O153 110.588 1_555 1_555 1_555 yes
O67 Si366 O365 108.33 1_555 1_555 1_555 yes
O145 Si366 O365 108.33 1_555 1_555 1_555 yes
O153 Si366 O365 108.33 1_555 1_555 1_555 yes
Si368 O367 Si408 180 1_555 1_555 1_555 yes
O107 Si368 O121 110.588 1_555 1_555 1_555 yes
O107 Si368 O133 110.588 1_555 1_555 1_555 yes
O121 Si368 O133 110.588 1_555 1_555 1_555 yes
O107 Si368 O367 108.33 1_555 1_555 1_555 yes
O121 Si368 O367 108.33 1_555 1_555 1_555 yes
O133 Si368 O367 108.33 1_555 1_555 1_555 yes
Si370 O369 Si407 180 1_555 1_555 1_555 yes
O105 Si370 O135 110.588 1_555 1_555 1_555 yes
O105 Si370 O143 110.588 1_555 1_555 1_555 yes
O135 Si370 O143 110.588 1_555 1_555 1_555 yes
O105 Si370 O369 108.33 1_555 1_555 1_555 yes
O135 Si370 O369 108.33 1_555 1_555 1_555 yes
O143 Si370 O369 108.33 1_555 1_555 1_555 yes
Si372 O371 Si407 180 1_555 1_555 1_555 yes
O103 Si372 O139 110.588 1_555 1_555 1_556 yes
O103 Si372 O149 110.588 1_555 1_555 1_555 yes
O139 Si372 O149 110.588 1_556 1_555 1_555 yes
O103 Si372 O371 108.33 1_555 1_555 1_555 yes
O139 Si372 O371 108.33 1_556 1_555 1_555 yes
O149 Si372 O371 108.33 1_555 1_555 1_555 yes
Si374 O373 Si408 180 1_555 1_555 1_555 yes
O85 Si374 O101 110.588 1_555 1_555 1_555 yes
O85 Si374 O147 110.588 1_555 1_555 1_555 yes
O101 Si374 O147 110.588 1_555 1_555 1_555 yes
O85 Si374 O373 108.33 1_555 1_555 1_555 yes
O101 Si374 O373 108.33 1_555 1_555 1_555 yes
O147 Si374 O373 108.33 1_555 1_555 1_555 yes
Si376 O375 Si406 180 1_555 1_555 1_555 yes
O87 Si376 O97 110.588 1_556 1_555 1_555 yes
O87 Si376 O113 110.588 1_556 1_555 1_655 yes
O97 Si376 O113 110.588 1_555 1_555 1_655 yes
O87 Si376 O375 108.33 1_556 1_555 1_555 yes
O97 Si376 O375 108.33 1_555 1_555 1_555 yes
O113 Si376 O375 108.33 1_655 1_555 1_555 yes
Si378 O377 Si408 180 1_555 1_555 1_555 yes
O81 Si378 O129 110.588 1_555 1_555 1_555 yes
O81 Si378 O159 110.588 1_555 1_555 1_565 yes
O129 Si378 O159 110.588 1_555 1_555 1_565 yes
O81 Si378 O377 108.33 1_555 1_555 1_555 yes
O129 Si378 O377 108.33 1_555 1_555 1_555 yes
O159 Si378 O377 108.33 1_565 1_555 1_555 yes
Si380 O379 Si406 180 1_555 1_555 1_555 yes
O83 Si380 O91 110.588 1_556 1_555 1_565 yes
O83 Si380 O125 110.588 1_556 1_555 1_555 yes
O91 Si380 O125 110.588 1_565 1_555 1_555 yes
O83 Si380 O379 108.33 1_556 1_555 1_555 yes
O91 Si380 O379 108.33 1_565 1_555 1_555 yes
O125 Si380 O379 108.33 1_555 1_555 1_555 yes
Si382 O381 Si408 180 1_555 1_555 1_555 yes
O75 Si382 O93 110.588 1_555 1_555 1_565 yes
O75 Si382 O117 110.588 1_555 1_555 1_555 yes
O93 Si382 O117 110.588 1_565 1_555 1_555 yes
O75 Si382 O381 108.33 1_555 1_555 1_555 yes
O93 Si382 O381 108.33 1_565 1_555 1_555 yes
O117 Si382 O381 108.33 1_555 1_555 1_555 yes
Si384 O383 Si407 180 1_555 1_555 1_555 yes
O77 Si384 O115 110.588 1_555 1_555 1_555 yes
O77 Si384 O155 110.588 1_555 1_555 1_555 yes
O115 Si384 O155 110.588 1_555 1_555 1_555 yes
O77 Si384 O383 108.33 1_555 1_555 1_555 yes
O115 Si384 O383 108.33 1_555 1_555 1_555 yes
O155 Si384 O383 108.33 1_555 1_555 1_555 yes
Si386 O385 Si405 180 1_555 1_555 1_555 yes
O99 Si386 O111 110.588 1_555 1_555 1_655 yes
O99 Si386 O141 110.588 1_555 1_555 1_555 yes
O111 Si386 O141 110.588 1_655 1_555 1_555 yes
O99 Si386 O385 108.33 1_555 1_555 1_555 yes
O111 Si386 O385 108.33 1_655 1_555 1_555 yes
O141 Si386 O385 108.33 1_555 1_555 1_555 yes
Si388 O387 Si407 180 1_555 1_555 1_555 yes
O79 Si388 O131 110.588 1_556 1_555 1_555 yes
O79 Si388 O161 110.588 1_556 1_555 1_555 yes
O131 Si388 O161 110.588 1_555 1_555 1_555 yes
O79 Si388 O387 108.33 1_556 1_555 1_555 yes
O131 Si388 O387 108.33 1_555 1_555 1_555 yes
O161 Si388 O387 108.33 1_555 1_555 1_555 yes
Si390 O389 Si405 180 1_555 1_555 1_555 yes
O89 Si390 O127 110.588 1_555 1_555 1_555 yes
O89 Si390 O137 110.588 1_555 1_555 1_555 yes
O127 Si390 O137 110.588 1_555 1_555 1_555 yes
O89 Si390 O389 108.33 1_555 1_555 1_555 yes
O127 Si390 O389 108.33 1_555 1_555 1_555 yes
O137 Si390 O389 108.33 1_555 1_555 1_555 yes
Si392 O391 Si402 180 1_555 1_555 1_555 yes
O3 Si392 O39 110.588 1_555 1_555 1_455 yes
O3 Si392 O61 110.588 1_555 1_555 1_555 yes
O39 Si392 O61 110.588 1_455 1_555 1_555 yes
O3 Si392 O391 108.33 1_555 1_555 1_555 yes
O39 Si392 O391 108.33 1_455 1_555 1_555 yes
O61 Si392 O391 108.33 1_555 1_555 1_555 yes
Si394 O393 Si401 180 1_555 1_555 1_555 yes
O1 Si394 O41 110.588 1_555 1_555 1_455 yes
O1 Si394 O179 110.588 1_555 1_555 1_545 yes
O41 Si394 O179 110.588 1_455 1_555 1_545 yes
O1 Si394 O393 108.33 1_555 1_555 1_555 yes
O41 Si394 O393 108.33 1_455 1_555 1_555 yes
O179 Si394 O393 108.33 1_545 1_555 1_555 yes
Si396 O395 Si404 180 1_555 1_555 1_555 yes
O19 Si396 O37 110.588 1_554 1_555 1_555 yes
O19 Si396 O51 110.588 1_554 1_555 1_555 yes
O37 Si396 O51 110.588 1_555 1_555 1_555 yes
O19 Si396 O395 108.33 1_554 1_555 1_555 yes
O37 Si396 O395 108.33 1_555 1_555 1_555 yes
O51 Si396 O395 108.33 1_555 1_555 1_555 yes
Si398 O397 Si403 180 1_555 1_555 1_555 yes
O17 Si398 O27 110.588 1_555 1_555 1_555 yes
O17 Si398 O63 110.588 1_555 1_555 1_545 yes
O27 Si398 O63 110.588 1_555 1_555 1_545 yes
O17 Si398 O397 108.33 1_555 1_555 1_555 yes
O27 Si398 O397 108.33 1_555 1_555 1_555 yes
O63 Si398 O397 108.33 1_545 1_555 1_555 yes
Si400 O399 Si401 180 1_555 1_555 1_555 yes
O15 Si400 O23 110.588 1_554 1_555 1_555 yes
O15 Si400 O175 110.588 1_554 1_555 1_545 yes
O23 Si400 O175 110.588 1_555 1_555 1_545 yes
O15 Si400 O399 108.33 1_554 1_555 1_555 yes
O23 Si400 O399 108.33 1_555 1_555 1_555 yes
O175 Si400 O399 108.33 1_545 1_555 1_555 yes
O337 Si401 O351 109.471 1_555 1_555 1_555 yes
O337 Si401 O393 109.471 1_555 1_555 1_555 yes
O351 Si401 O393 109.471 1_555 1_555 1_555 yes
O337 Si401 O399 109.471 1_555 1_555 1_555 yes
O351 Si401 O399 109.471 1_555 1_555 1_555 yes
O393 Si401 O399 109.471 1_555 1_555 1_555 yes
O339 Si402 O349 109.471 1_555 1_555 1_555 yes
O339 Si402 O357 109.471 1_555 1_555 1_555 yes
O349 Si402 O357 109.471 1_555 1_555 1_555 yes
O339 Si402 O391 109.471 1_555 1_555 1_555 yes
O349 Si402 O391 109.471 1_555 1_555 1_555 yes
O357 Si402 O391 109.471 1_555 1_555 1_555 yes
O341 Si403 O345 109.471 1_555 1_555 1_555 yes
O341 Si403 O353 109.471 1_555 1_555 1_555 yes
O345 Si403 O353 109.471 1_555 1_555 1_555 yes
O341 Si403 O397 109.471 1_555 1_555 1_555 yes
O345 Si403 O397 109.471 1_555 1_555 1_555 yes
O353 Si403 O397 109.471 1_555 1_555 1_555 yes
O343 Si404 O347 109.471 1_555 1_555 1_555 yes
O343 Si404 O355 109.471 1_555 1_555 1_555 yes
O347 Si404 O355 109.471 1_555 1_555 1_555 yes
O343 Si404 O395 109.471 1_555 1_555 1_555 yes
O347 Si404 O395 109.471 1_555 1_555 1_555 yes
O355 Si404 O395 109.471 1_555 1_555 1_555 yes
O359 Si405 O365 109.471 1_555 1_555 1_555 yes
O359 Si405 O385 109.471 1_555 1_555 1_555 yes
O365 Si405 O385 109.471 1_555 1_555 1_555 yes
O359 Si405 O389 109.471 1_555 1_555 1_555 yes
O365 Si405 O389 109.471 1_555 1_555 1_555 yes
O385 Si405 O389 109.471 1_555 1_555 1_555 yes
O361 Si406 O363 109.471 1_555 1_555 1_555 yes
O361 Si406 O375 109.471 1_555 1_555 1_555 yes
O363 Si406 O375 109.471 1_555 1_555 1_555 yes
O361 Si406 O379 109.471 1_555 1_555 1_555 yes
O363 Si406 O379 109.471 1_555 1_555 1_555 yes
O375 Si406 O379 109.471 1_555 1_555 1_555 yes
O369 Si407 O371 109.471 1_555 1_555 1_555 yes
O369 Si407 O383 109.471 1_555 1_555 1_555 yes
O371 Si407 O383 109.471 1_555 1_555 1_555 yes
O369 Si407 O387 109.471 1_555 1_555 1_555 yes
O371 Si407 O387 109.471 1_555 1_555 1_555 yes
O383 Si407 O387 109.471 1_555 1_555 1_555 yes
O367 Si408 O373 109.471 1_555 1_555 1_555 yes
O367 Si408 O377 109.471 1_555 1_555 1_555 yes
O373 Si408 O377 109.471 1_555 1_555 1_555 yes
O367 Si408 O381 109.471 1_555 1_555 1_555 yes
O373 Si408 O381 109.471 1_555 1_555 1_555 yes
O377 Si408 O381 109.471 1_555 1_555 1_555 yes
N410 C409 N414 107.844 1_555 1_555 1_555 yes
N410 C409 H419 111.615 1_555 1_555 1_555 yes
N414 C409 H419 108.362 1_555 1_555 1_555 yes
N410 C409 H420 111.531 1_555 1_555 1_555 yes
N414 C409 H420 108.309 1_555 1_555 1_555 yes
H419 C409 H420 109.068 1_555 1_555 1_555 yes
C409 N410 C411 110.384 1_555 1_555 1_555 yes
C409 N410 C416 110.407 1_555 1_555 1_555 yes
C411 N410 C416 109.417 1_555 1_555 1_555 yes
N410 C411 N412 109.108 1_555 1_555 1_555 yes
N410 C411 H421 110.547 1_555 1_555 1_555 yes
N412 C411 H421 110.525 1_555 1_555 1_555 yes
N410 C411 H422 110.055 1_555 1_555 1_555 yes
N412 C411 H422 110.004 1_555 1_555 1_555 yes
H421 C411 H422 106.579 1_555 1_555 1_555 yes
C411 N412 C413 110.604 1_555 1_555 1_555 yes
C411 N412 C418 109.499 1_555 1_555 1_555 yes
C413 N412 C418 110.233 1_555 1_555 1_555 yes
N412 C413 N414 107.775 1_555 1_555 1_555 yes
N412 C413 H423 111.562 1_555 1_555 1_555 yes
N414 C413 H423 108.297 1_555 1_555 1_555 yes
N412 C413 H424 111.644 1_555 1_555 1_555 yes
N414 C413 H424 108.356 1_555 1_555 1_555 yes
H423 C413 H424 109.092 1_555 1_555 1_555 yes
C409 N414 C413 109.677 1_555 1_555 1_555 yes
C409 N414 C415 109.656 1_555 1_555 1_555 yes
C413 N414 C415 109.641 1_555 1_555 1_555 yes
C409 N414 H431 109.363 1_555 1_555 1_555 yes
C413 N414 H431 109.262 1_555 1_555 1_555 yes
C415 N414 H431 109.226 1_555 1_555 1_555 yes
N414 C415 N417 107.594 1_555 1_555 1_555 yes
N414 C415 H425 108.316 1_555 1_555 1_555 yes
N417 C415 H425 111.6 1_555 1_555 1_555 yes
N414 C415 H426 108.38 1_555 1_555 1_555 yes
N417 C415 H426 111.681 1_555 1_555 1_555 yes
H425 C415 H426 109.151 1_555 1_555 1_555 yes
N410 C416 N417 108.935 1_555 1_555 1_555 yes
N410 C416 H427 110.156 1_555 1_555 1_555 yes
N417 C416 H427 110.051 1_555 1_555 1_555 yes
N410 C416 H428 110.568 1_555 1_555 1_555 yes
N417 C416 H428 110.515 1_555 1_555 1_555 yes
H427 C416 H428 106.601 1_555 1_555 1_555 yes
C415 N417 C416 110.503 1_555 1_555 1_555 yes
C415 N417 C418 110.541 1_555 1_555 1_555 yes
C416 N417 C418 109.715 1_555 1_555 1_555 yes
N412 C418 N417 108.877 1_555 1_555 1_555 yes
N412 C418 H429 110.556 1_555 1_555 1_555 yes
N417 C418 H429 110.479 1_555 1_555 1_555 yes
N412 C418 H430 110.217 1_555 1_555 1_555 yes
N417 C418 H430 110.066 1_555 1_555 1_555 yes
H429 C418 H430 106.633 1_555 1_555 1_555 yes
N433 C432 N437 107.699 1_555 1_555 1_555 yes
N433 C432 H442 111.661 1_555 1_555 1_555 yes
N437 C432 H442 108.513 1_555 1_555 1_555 yes
N433 C432 H443 111.544 1_555 1_555 1_555 yes
N437 C432 H443 108.411 1_555 1_555 1_555 yes
H442 C432 H443 108.912 1_555 1_555 1_555 yes
C432 N433 C434 110.748 1_555 1_555 1_555 yes
C432 N433 C439 110.499 1_555 1_555 1_555 yes
C434 N433 C439 109.288 1_555 1_555 1_555 yes
N433 C434 N435 109.051 1_555 1_555 1_555 yes
N433 C434 H444 110.845 1_555 1_555 1_555 yes
N435 C434 H444 110.896 1_555 1_555 1_555 yes
N433 C434 H445 109.826 1_555 1_555 1_555 yes
N435 C434 H445 109.871 1_555 1_555 1_555 yes
H444 C434 H445 106.322 1_555 1_555 1_555 yes
C434 N435 C436 110.693 1_555 1_555 1_555 yes
C434 N435 C441 109.196 1_555 1_555 1_555 yes
C436 N435 C441 110.44 1_555 1_555 1_555 yes
N435 C436 N437 107.786 1_555 1_555 1_555 yes
N435 C436 H446 111.533 1_555 1_555 1_555 yes
N437 C436 H446 108.416 1_555 1_555 1_555 yes
N435 C436 H447 111.623 1_555 1_555 1_555 yes
N437 C436 H447 108.498 1_555 1_555 1_555 yes
H446 C436 H447 108.883 1_555 1_555 1_555 yes
C432 N437 C436 109.747 1_555 1_555 1_555 yes
C432 N437 C438 109.615 1_555 1_555 1_555 yes
C436 N437 C438 109.603 1_555 1_555 1_555 yes
C432 N437 H454 109.399 1_555 1_555 1_555 yes
C436 N437 H454 109.345 1_555 1_555 1_555 yes
C438 N437 H454 109.116 1_555 1_555 1_555 yes
N437 C438 N440 107.525 1_555 1_555 1_555 yes
N437 C438 H448 108.395 1_555 1_555 1_555 yes
N440 C438 H448 111.707 1_555 1_555 1_555 yes
N437 C438 H449 108.394 1_555 1_555 1_555 yes
N440 C438 H449 111.694 1_555 1_555 1_555 yes
H448 C438 H449 109.01 1_555 1_555 1_555 yes
N433 C439 N440 108.774 1_555 1_555 1_555 yes
N433 C439 H450 109.832 1_555 1_555 1_555 yes
N440 C439 H450 109.809 1_555 1_555 1_555 yes
N433 C439 H451 111.015 1_555 1_555 1_555 yes
N440 C439 H451 110.976 1_555 1_555 1_555 yes
H450 C439 H451 106.413 1_555 1_555 1_555 yes
C438 N440 C439 110.683 1_555 1_555 1_555 yes
C438 N440 C441 110.713 1_555 1_555 1_555 yes
C439 N440 C441 109.491 1_555 1_555 1_555 yes
N435 C441 N440 108.854 1_555 1_555 1_555 yes
N435 C441 H452 111.019 1_555 1_555 1_555 yes
N440 C441 H452 110.926 1_555 1_555 1_555 yes
N435 C441 H453 109.845 1_555 1_555 1_555 yes
N440 C441 H453 109.788 1_555 1_555 1_555 yes
H452 C441 H453 106.384 1_555 1_555 1_555 yes
N456 C455 N460 107.607 1_555 1_555 1_555 yes
N456 C455 H465 111.663 1_555 1_555 1_555 yes
N460 C455 H465 108.462 1_555 1_555 1_555 yes
N456 C455 H466 111.614 1_555 1_555 1_555 yes
N460 C455 H466 108.396 1_555 1_555 1_555 yes
H465 C455 H466 108.991 1_555 1_555 1_555 yes
C455 N456 C457 110.765 1_555 1_555 1_555 yes
C455 N456 C462 110.439 1_555 1_555 1_555 yes
C457 N456 C462 109.477 1_555 1_555 1_555 yes
N456 C457 N458 108.939 1_555 1_555 1_555 yes
N456 C457 H467 110.895 1_555 1_555 1_555 yes
N458 C457 H467 110.892 1_555 1_555 1_555 yes
N456 C457 H468 109.864 1_555 1_555 1_555 yes
N458 C457 H468 109.882 1_555 1_555 1_555 yes
H467 C457 H468 106.343 1_555 1_555 1_555 yes
C457 N458 C459 110.502 1_555 1_555 1_555 yes
C457 N458 C464 109.243 1_555 1_555 1_555 yes
C459 N458 C464 110.648 1_555 1_555 1_555 yes
N458 C459 N460 107.709 1_555 1_555 1_555 yes
N458 C459 H469 111.58 1_555 1_555 1_555 yes
N460 C459 H469 108.472 1_555 1_555 1_555 yes
N458 C459 H470 111.589 1_555 1_555 1_555 yes
N460 C459 H470 108.478 1_555 1_555 1_555 yes
H469 C459 H470 108.912 1_555 1_555 1_555 yes
C455 N460 C459 109.712 1_555 1_555 1_555 yes
C455 N460 C461 109.562 1_555 1_555 1_555 yes
C459 N460 C461 109.772 1_555 1_555 1_555 yes
C455 N460 H477 109.244 1_555 1_555 1_555 yes
C459 N460 H477 109.32 1_555 1_555 1_555 yes
C461 N460 H477 109.213 1_555 1_555 1_555 yes
N460 C461 N463 107.634 1_555 1_555 1_555 yes
N460 C461 H471 108.478 1_555 1_555 1_555 yes
N463 C461 H471 111.683 1_555 1_555 1_555 yes
N460 C461 H472 108.378 1_555 1_555 1_555 yes
N463 C461 H472 111.595 1_555 1_555 1_555 yes
H471 C461 H472 108.964 1_555 1_555 1_555 yes
N456 C462 N463 108.803 1_555 1_555 1_555 yes
N456 C462 H473 109.837 1_555 1_555 1_555 yes
N463 C462 H473 109.866 1_555 1_555 1_555 yes
N456 C462 H474 110.97 1_555 1_555 1_555 yes
N463 C462 H474 110.983 1_555 1_555 1_555 yes
H473 C462 H474 106.361 1_555 1_555 1_555 yes
C461 N463 C462 110.495 1_555 1_555 1_555 yes
C461 N463 C464 110.665 1_555 1_555 1_555 yes
C462 N463 C464 109.391 1_555 1_555 1_555 yes
N458 C464 N463 109.045 1_555 1_555 1_555 yes
N458 C464 H475 110.851 1_555 1_555 1_555 yes
N463 C464 H475 110.831 1_555 1_555 1_555 yes
N458 C464 H476 109.855 1_555 1_555 1_555 yes
N463 C464 H476 109.853 1_555 1_555 1_555 yes
H475 C464 H476 106.377 1_555 1_555 1_555 yes
N479 C478 N483 107.701 1_555 1_555 1_555 yes
N479 C478 H488 111.756 1_555 1_555 1_555 yes
N483 C478 H488 108.312 1_555 1_555 1_555 yes
N479 C478 H489 111.73 1_555 1_555 1_555 yes
N483 C478 H489 108.298 1_555 1_555 1_555 yes
H488 C478 H489 108.922 1_555 1_555 1_555 yes
C478 N479 C480 110.444 1_555 1_555 1_555 yes
C478 N479 C485 110.243 1_555 1_555 1_555 yes
C480 N479 C485 109.682 1_555 1_555 1_555 yes
N479 C480 N481 109.034 1_555 1_555 1_555 yes
N479 C480 H490 110.657 1_555 1_555 1_555 yes
N481 C480 H490 110.508 1_555 1_555 1_555 yes
N479 C480 H491 110.158 1_555 1_555 1_555 yes
N481 C480 H491 110.038 1_555 1_555 1_555 yes
H490 C480 H491 106.427 1_555 1_555 1_555 yes
C480 N481 C482 110.576 1_555 1_555 1_555 yes
C480 N481 C487 109.718 1_555 1_555 1_555 yes
C482 N481 C487 110.148 1_555 1_555 1_555 yes
N481 C482 N483 107.631 1_555 1_555 1_555 yes
N481 C482 H492 112.015 1_555 1_555 1_555 yes
N483 C482 H492 108.691 1_555 1_555 1_555 yes
N481 C482 H493 111.42 1_555 1_555 1_555 yes
N483 C482 H493 108.104 1_555 1_555 1_555 yes
H492 C482 H493 108.864 1_555 1_555 1_555 yes
C478 N483 C482 109.903 1_555 1_555 1_555 yes
C478 N483 C484 109.813 1_555 1_555 1_555 yes
C482 N483 C484 109.418 1_555 1_555 1_555 yes
C478 N483 H500 109.177 1_555 1_555 1_555 yes
C482 N483 H500 109.274 1_555 1_555 1_555 yes
C484 N483 H500 109.24 1_555 1_555 1_555 yes
N483 C484 N486 107.51 1_555 1_555 1_555 yes
N483 C484 H494 108.731 1_555 1_555 1_555 yes
N486 C484 H494 112.059 1_555 1_555 1_555 yes
N483 C484 H495 108.132 1_555 1_555 1_555 yes
N486 C484 H495 111.414 1_555 1_555 1_555 yes
H494 C484 H495 108.88 1_555 1_555 1_555 yes
N479 C485 N486 108.881 1_555 1_555 1_555 yes
N479 C485 H496 110.287 1_555 1_555 1_555 yes
N486 C485 H496 110.037 1_555 1_555 1_555 yes
N479 C485 H497 110.707 1_555 1_555 1_555 yes
N486 C485 H497 110.472 1_555 1_555 1_555 yes
H496 C485 H497 106.445 1_555 1_555 1_555 yes
C484 N486 C485 110.575 1_555 1_555 1_555 yes
C484 N486 C487 110.268 1_555 1_555 1_555 yes
C485 N486 C487 109.928 1_555 1_555 1_555 yes
N481 C487 N486 108.925 1_555 1_555 1_555 yes
N481 C487 H498 110.349 1_555 1_555 1_555 yes
N486 C487 H498 110.283 1_555 1_555 1_555 yes
N481 C487 H499 110.473 1_555 1_555 1_555 yes
N486 C487 H499 110.388 1_555 1_555 1_555 yes
H498 C487 H499 106.41 1_555 1_555 1_555 yes
N502 C501 N506 107.622 1_555 1_555 1_555 yes
N502 C501 H511 111.381 1_555 1_555 1_555 yes
N506 C501 H511 108.065 1_555 1_555 1_555 yes
N502 C501 H512 112.042 1_555 1_555 1_555 yes
N506 C501 H512 108.721 1_555 1_555 1_555 yes
H511 C501 H512 108.893 1_555 1_555 1_555 yes
C501 N502 C503 110.491 1_555 1_555 1_555 yes
C501 N502 C508 110.185 1_555 1_555 1_555 yes
C503 N502 C508 109.791 1_555 1_555 1_555 yes
N502 C503 N504 108.952 1_555 1_555 1_555 yes
N502 C503 H513 110.509 1_555 1_555 1_555 yes
N504 C503 H513 110.693 1_555 1_555 1_555 yes
N502 C503 H514 110.076 1_555 1_555 1_555 yes
N504 C503 H514 110.184 1_555 1_555 1_555 yes
H513 C503 H514 106.41 1_555 1_555 1_555 yes
C503 N504 C505 110.409 1_555 1_555 1_555 yes
C503 N504 C510 109.715 1_555 1_555 1_555 yes
C505 N504 C510 110.296 1_555 1_555 1_555 yes
N504 C505 N506 107.698 1_555 1_555 1_555 yes
N504 C505 H515 111.73 1_555 1_555 1_555 yes
N506 C505 H515 108.29 1_555 1_555 1_555 yes
N504 C505 H516 111.718 1_555 1_555 1_555 yes
N506 C505 H516 108.294 1_555 1_555 1_555 yes
H515 C505 H516 108.988 1_555 1_555 1_555 yes
C501 N506 C505 109.769 1_555 1_555 1_555 yes
C501 N506 C507 109.539 1_555 1_555 1_555 yes
C505 N506 C507 109.876 1_555 1_555 1_555 yes
C501 N506 H523 109.28 1_555 1_555 1_555 yes
C505 N506 H523 109.116 1_555 1_555 1_555 yes
C507 N506 H523 109.244 1_555 1_555 1_555 yes
N506 C507 N509 107.521 1_555 1_555 1_555 yes
N506 C507 H517 108.099 1_555 1_555 1_555 yes
N509 C507 H517 111.414 1_555 1_555 1_555 yes
N506 C507 H518 108.734 1_555 1_555 1_555 yes
N509 C507 H518 112.08 1_555 1_555 1_555 yes
H517 C507 H518 108.875 1_555 1_555 1_555 yes
N502 C508 N509 109.013 1_555 1_555 1_555 yes
N502 C508 H519 110.372 1_555 1_555 1_555 yes
N509 C508 H519 110.357 1_555 1_555 1_555 yes
N502 C508 H520 110.344 1_555 1_555 1_555 yes
N509 C508 H520 110.304 1_555 1_555 1_555 yes
H519 C508 H520 106.435 1_555 1_555 1_555 yes
C507 N509 C508 110.174 1_555 1_555 1_555 yes
C507 N509 C510 110.551 1_555 1_555 1_555 yes
C508 N509 C510 109.886 1_555 1_555 1_555 yes
N504 C510 N509 108.911 1_555 1_555 1_555 yes
N504 C510 H521 110.706 1_555 1_555 1_555 yes
N509 C510 H521 110.49 1_555 1_555 1_555 yes
N504 C510 H522 110.231 1_555 1_555 1_555 yes
N509 C510 H522 110.074 1_555 1_555 1_555 yes
H521 C510 H522 106.413 1_555 1_555 1_555 yes
N525 C524 N529 107.638 1_555 1_555 1_555 yes
N525 C524 H534 111.405 1_555 1_555 1_555 yes
N529 C524 H534 108.113 1_555 1_555 1_555 yes
N525 C524 H535 112.003 1_555 1_555 1_555 yes
N529 C524 H535 108.669 1_555 1_555 1_555 yes
H534 C524 H535 108.897 1_555 1_555 1_555 yes
C524 N525 C526 110.734 1_555 1_555 1_555 yes
C524 N525 C531 110.167 1_555 1_555 1_555 yes
C526 N525 C531 109.655 1_555 1_555 1_555 yes
N525 C526 N527 109.049 1_555 1_555 1_555 yes
N525 C526 H536 110.497 1_555 1_555 1_555 yes
N527 C526 H536 110.698 1_555 1_555 1_555 yes
N525 C526 H537 109.967 1_555 1_555 1_555 yes
N527 C526 H537 110.185 1_555 1_555 1_555 yes
H536 C526 H537 106.424 1_555 1_555 1_555 yes
C526 N527 C528 110.47 1_555 1_555 1_555 yes
C526 N527 C533 109.494 1_555 1_555 1_555 yes
C528 N527 C533 110.222 1_555 1_555 1_555 yes
N527 C528 N529 107.812 1_555 1_555 1_555 yes
N527 C528 H538 111.66 1_555 1_555 1_555 yes
N529 C528 H538 108.3 1_555 1_555 1_555 yes
N527 C528 H539 111.707 1_555 1_555 1_555 yes
N529 C528 H539 108.331 1_555 1_555 1_555 yes
H538 C528 H539 108.914 1_555 1_555 1_555 yes
C524 N529 C528 109.894 1_555 1_555 1_555 yes
C524 N529 C530 109.355 1_555 1_555 1_555 yes
C528 N529 C530 109.837 1_555 1_555 1_555 yes
C524 N529 H546 109.319 1_555 1_555 1_555 yes
C528 N529 H546 109.245 1_555 1_555 1_555 yes
C530 N529 H546 109.173 1_555 1_555 1_555 yes
N529 C530 N532 107.503 1_555 1_555 1_555 yes
N529 C530 H540 108.132 1_555 1_555 1_555 yes
N532 C530 H540 111.373 1_555 1_555 1_555 yes
N529 C530 H541 108.712 1_555 1_555 1_555 yes
N532 C530 H541 112.089 1_555 1_555 1_555 yes
H540 C530 H541 108.916 1_555 1_555 1_555 yes
N525 C531 N532 108.805 1_555 1_555 1_555 yes
N525 C531 H542 110.529 1_555 1_555 1_555 yes
N532 C531 H542 110.486 1_555 1_555 1_555 yes
N525 C531 H543 110.352 1_555 1_555 1_555 yes
N532 C531 H543 110.312 1_555 1_555 1_555 yes
H542 C531 H543 106.347 1_555 1_555 1_555 yes
C530 N532 C531 110.285 1_555 1_555 1_555 yes
C530 N532 C533 110.716 1_555 1_555 1_555 yes
C531 N532 C533 109.838 1_555 1_555 1_555 yes
N527 C533 N532 108.924 1_555 1_555 1_555 yes
N527 C533 H544 110.724 1_555 1_555 1_555 yes
N532 C533 H544 110.454 1_555 1_555 1_555 yes
N527 C533 H545 110.313 1_555 1_555 1_555 yes
N532 C533 H545 109.953 1_555 1_555 1_555 yes
H544 C533 H545 106.458 1_555 1_555 1_555 yes
N548 C547 N552 107.638 1_555 1_555 1_555 yes
N548 C547 H557 111.748 1_555 1_555 1_555 yes
N552 C547 H557 108.261 1_555 1_555 1_555 yes
N548 C547 H558 111.79 1_555 1_555 1_555 yes
N552 C547 H558 108.269 1_555 1_555 1_555 yes
H557 C547 H558 109.007 1_555 1_555 1_555 yes
C547 N548 C549 110.292 1_555 1_555 1_555 yes
C547 N548 C554 110.414 1_555 1_555 1_555 yes
C549 N548 C554 109.78 1_555 1_555 1_555 yes
N548 C549 N550 108.903 1_555 1_555 1_555 yes
N548 C549 H559 110.676 1_555 1_555 1_555 yes
N550 C549 H559 110.465 1_555 1_555 1_555 yes
N548 C549 H560 110.232 1_555 1_555 1_555 yes
N550 C549 H560 110.105 1_555 1_555 1_555 yes
H559 C549 H560 106.445 1_555 1_555 1_555 yes
C549 N550 C551 110.429 1_555 1_555 1_555 yes
C549 N550 C556 109.899 1_555 1_555 1_555 yes
C551 N550 C556 110.277 1_555 1_555 1_555 yes
N550 C551 N552 107.562 1_555 1_555 1_555 yes
N550 C551 H561 112.052 1_555 1_555 1_555 yes
N552 C551 H561 108.724 1_555 1_555 1_555 yes
N550 C551 H562 111.417 1_555 1_555 1_555 yes
N552 C551 H562 108.113 1_555 1_555 1_555 yes
H561 C551 H562 108.856 1_555 1_555 1_555 yes
C547 N552 C551 109.855 1_555 1_555 1_555 yes
C547 N552 C553 109.765 1_555 1_555 1_555 yes
C551 N552 C553 109.525 1_555 1_555 1_555 yes
C547 N552 H569 109.033 1_555 1_555 1_555 yes
C551 N552 H569 109.281 1_555 1_555 1_555 yes
C553 N552 H569 109.366 1_555 1_555 1_555 yes
N552 C553 N555 107.673 1_555 1_555 1_555 yes
N552 C553 H563 108.709 1_555 1_555 1_555 yes
N555 C553 H563 111.989 1_555 1_555 1_555 yes
N552 C553 H564 108.091 1_555 1_555 1_555 yes
N555 C553 H564 111.383 1_555 1_555 1_555 yes
H563 C553 H564 108.882 1_555 1_555 1_555 yes
N548 C554 N555 108.943 1_555 1_555 1_555 yes
N548 C554 H565 110.174 1_555 1_555 1_555 yes
N555 C554 H565 110.104 1_555 1_555 1_555 yes
N548 C554 H566 110.68 1_555 1_555 1_555 yes
N555 C554 H566 110.513 1_555 1_555 1_555 yes
H565 C554 H566 106.411 1_555 1_555 1_555 yes
C553 N555 C554 110.44 1_555 1_555 1_555 yes
C553 N555 C556 110.225 1_555 1_555 1_555 yes
C554 N555 C556 109.781 1_555 1_555 1_555 yes
N550 C556 N555 108.997 1_555 1_555 1_555 yes
N550 C556 H567 110.326 1_555 1_555 1_555 yes
N555 C556 H567 110.356 1_555 1_555 1_555 yes
N550 C556 H568 110.355 1_555 1_555 1_555 yes
N555 C556 H568 110.376 1_555 1_555 1_555 yes
H567 C556 H568 106.415 1_555 1_555 1_555 yes
N571 C570 N575 107.633 1_555 1_555 1_555 yes
N571 C570 H580 112.023 1_555 1_555 1_555 yes
N575 C570 H580 108.7 1_555 1_555 1_555 yes
N571 C570 H581 111.406 1_555 1_555 1_555 yes
N575 C570 H581 108.12 1_555 1_555 1_555 yes
H580 C570 H581 108.845 1_555 1_555 1_555 yes
C570 N571 C572 110.254 1_555 1_555 1_555 yes
C570 N571 C577 110.503 1_555 1_555 1_555 yes
C572 N571 C577 109.791 1_555 1_555 1_555 yes
N571 C572 N573 108.974 1_555 1_555 1_555 yes
N571 C572 H582 110.329 1_555 1_555 1_555 yes
N573 C572 H582 110.345 1_555 1_555 1_555 yes
N571 C572 H583 110.39 1_555 1_555 1_555 yes
N573 C572 H583 110.397 1_555 1_555 1_555 yes
H582 C572 H583 106.39 1_555 1_555 1_555 yes
C572 N573 C574 110.257 1_555 1_555 1_555 yes
C572 N573 C579 109.832 1_555 1_555 1_555 yes
C574 N573 C579 110.404 1_555 1_555 1_555 yes
N573 C574 N575 107.648 1_555 1_555 1_555 yes
N573 C574 H584 111.413 1_555 1_555 1_555 yes
N575 C574 H584 108.111 1_555 1_555 1_555 yes
N573 C574 H585 112.021 1_555 1_555 1_555 yes
N575 C574 H585 108.692 1_555 1_555 1_555 yes
H584 C574 H585 108.842 1_555 1_555 1_555 yes
C570 N575 C574 109.516 1_555 1_555 1_555 yes
C570 N575 C576 109.737 1_555 1_555 1_555 yes
C574 N575 C576 109.834 1_555 1_555 1_555 yes
C570 N575 H592 109.307 1_555 1_555 1_555 yes
C574 N575 H592 109.352 1_555 1_555 1_555 yes
C576 N575 H592 109.078 1_555 1_555 1_555 yes
N575 C576 N578 107.615 1_555 1_555 1_555 yes
N575 C576 H586 108.287 1_555 1_555 1_555 yes
N578 C576 H586 111.775 1_555 1_555 1_555 yes
N575 C576 H587 108.289 1_555 1_555 1_555 yes
N578 C576 H587 111.78 1_555 1_555 1_555 yes
H586 C576 H587 108.968 1_555 1_555 1_555 yes
N571 C577 N578 108.871 1_555 1_555 1_555 yes
N571 C577 H588 110.128 1_555 1_555 1_555 yes
N578 C577 H588 110.222 1_555 1_555 1_555 yes
N571 C577 H589 110.5 1_555 1_555 1_555 yes
N578 C577 H589 110.661 1_555 1_555 1_555 yes
H588 C577 H589 106.447 1_555 1_555 1_555 yes
C576 N578 C577 110.391 1_555 1_555 1_555 yes
C576 N578 C579 110.463 1_555 1_555 1_555 yes
C577 N578 C579 109.762 1_555 1_555 1_555 yes
N573 C579 N578 108.911 1_555 1_555 1_555 yes
N573 C579 H590 110.498 1_555 1_555 1_555 yes
N578 C579 H590 110.635 1_555 1_555 1_555 yes
N573 C579 H591 110.134 1_555 1_555 1_555 yes
N578 C579 H591 110.202 1_555 1_555 1_555 yes
H590 C579 H591 106.448 1_555 1_555 1_555 yes

loop_
_geom_bond_atom_site_label_1
_geom_bond_atom_site_label_2
_geom_bond_distance
_geom_bond_site_symmetry_1
_geom_bond_site_symmetry_2
_geom_bond_publ_flag
O1 Si2 1.56795 1_555 1_555 yes
O1 Si394 1.56303 1_555 1_555 yes
Si2 O1 1.56795 1_555 1_555 yes
Si2 O193 1.56699 1_555 1_555 yes
Si2 O262 1.56699 1_555 1_555 yes
Si2 O289 1.56342 1_555 1_555 yes
O3 Si4 1.56795 1_555 1_555 yes
O3 Si392 1.56303 1_555 1_555 yes
Si4 O3 1.56795 1_555 1_555 yes
Si4 O194 1.56699 1_555 1_555 yes
Si4 O261 1.56699 1_555 1_555 yes
Si4 O290 1.56342 1_555 1_555 yes
O5 Si6 1.56795 1_555 1_555 yes
O5 Si346 1.56303 1_555 1_555 yes
Si6 O5 1.56795 1_555 1_555 yes
Si6 O239 1.56699 1_555 1_555 yes
Si6 O273 1.56699 1_555 1_555 yes
Si6 O291 1.56342 1_555 1_555 yes
O7 Si8 1.56795 1_555 1_555 yes
O7 Si348 1.56303 1_555 1_555 yes
Si8 O7 1.56795 1_555 1_555 yes
Si8 O240 1.56699 1_555 1_555 yes
Si8 O263 1.56699 1_555 1_555 yes
Si8 O292 1.56342 1_555 1_555 yes
O9 Si10 1.56795 1_555 1_555 yes
O9 Si342 1.56303 1_555 1_555 yes
Si10 O9 1.56795 1_555 1_555 yes
Si10 O195 1.56699 1_555 1_555 yes
Si10 O270 1.56699 1_555 1_555 yes
Si10 O291 1.56342 1_555 1_555 yes
O11 Si12 1.56795 1_555 1_555 yes
O11 Si344 1.56303 1_555 1_555 yes
Si12 O11 1.56795 1_555 1_555 yes
Si12 O196 1.56699 1_555 1_555 yes
Si12 O272 1.56699 1_555 1_555 yes
Si12 O292 1.56342 1_555 1_555 yes
O13 Si14 1.56795 1_555 1_555 yes
O13 Si358 1.56303 1_555 1_555 yes
Si14 O13 1.56795 1_555 1_555 yes
Si14 O198 1.56699 1_555 1_555 yes
Si14 O266 1.56699 1_555 1_555 yes
Si14 O293 1.56342 1_555 1_555 yes
O15 Si16 1.56795 1_555 1_555 yes
O15 Si400 1.56303 1_555 1_556 yes
Si16 O15 1.56795 1_555 1_555 yes
Si16 O199 1.56699 1_555 1_555 yes
Si16 O265 1.56699 1_555 1_555 yes
Si16 O294 1.56342 1_555 1_555 yes
O17 Si18 1.56795 1_555 1_555 yes
O17 Si398 1.56303 1_555 1_555 yes
Si18 O17 1.56795 1_555 1_555 yes
Si18 O236 1.56699 1_555 1_555 yes
Si18 O264 1.56699 1_555 1_555 yes
Si18 O333 1.56342 1_555 1_555 yes
O19 Si20 1.56795 1_555 1_555 yes
O19 Si396 1.56303 1_555 1_556 yes
Si20 O19 1.56795 1_555 1_555 yes
Si20 O201 1.56699 1_555 1_555 yes
Si20 O267 1.56699 1_555 1_555 yes
Si20 O295 1.56342 1_555 1_555 yes
O21 Si22 1.56795 1_555 1_555 yes
O21 Si350 1.56303 1_555 1_555 yes
Si22 O21 1.56795 1_555 1_555 yes
Si22 O237 1.56699 1_555 1_555 yes
Si22 O268 1.56699 1_555 1_555 yes
Si22 O293 1.56342 1_555 1_555 yes
O23 Si24 1.56795 1_555 1_555 yes
O23 Si400 1.56303 1_555 1_555 yes
Si24 O23 1.56795 1_555 1_555 yes
Si24 O203 1.56699 1_555 1_555 yes
Si24 O243 1.56699 1_555 1_555 yes
Si24 O296 1.56342 1_555 1_555 yes
O25 Si26 1.56795 1_555 1_555 yes
O25 Si358 1.56303 1_555 1_555 yes
Si26 O25 1.56795 1_555 1_555 yes
Si26 O204 1.56699 1_555 1_555 yes
Si26 O288 1.56699 1_555 1_555 yes
Si26 O297 1.56342 1_555 1_555 yes
O27 Si28 1.56795 1_555 1_555 yes
O27 Si398 1.56303 1_555 1_555 yes
Si28 O27 1.56795 1_555 1_555 yes
Si28 O233 1.56699 1_555 1_555 yes
Si28 O241 1.56699 1_555 1_555 yes
Si28 O298 1.56342 1_555 1_555 yes
O29 Si30 1.56795 1_555 1_555 yes
O29 Si356 1.56303 1_555 1_555 yes
Si30 O29 1.56795 1_555 1_555 yes
Si30 O232 1.56699 1_555 1_555 yes
Si30 O242 1.56699 1_555 1_555 yes
Si30 O299 1.56342 1_555 1_555 yes
O31 Si32 1.56795 1_555 1_555 yes
O31 Si344 1.56303 1_555 1_555 yes
Si32 O31 1.56795 1_555 1_555 yes
Si32 O205 1.56699 1_555 1_555 yes
Si32 O250 1.56699 1_555 1_555 yes
Si32 O299 1.56342 1_555 1_555 yes
O33 Si34 1.56795 1_555 1_555 yes
O33 Si340 1.56303 1_555 1_555 yes
Si34 O33 1.56795 1_555 1_555 yes
Si34 O231 1.56699 1_555 1_555 yes
Si34 O249 1.56699 1_555 1_555 yes
Si34 O297 1.56342 1_555 1_555 yes
O35 Si36 1.56795 1_555 1_555 yes
O35 Si354 1.56303 1_555 1_555 yes
Si36 O35 1.56795 1_555 1_555 yes
Si36 O207 1.56699 1_555 1_555 yes
Si36 O245 1.56699 1_555 1_555 yes
Si36 O300 1.56342 1_555 1_555 yes
O37 Si38 1.56795 1_555 1_555 yes
O37 Si396 1.56303 1_555 1_555 yes
Si38 O37 1.56795 1_555 1_555 yes
Si38 O208 1.56699 1_555 1_555 yes
Si38 O244 1.56699 1_555 1_555 yes
Si38 O336 1.56342 1_555 1_555 yes
O39 Si40 1.56795 1_555 1_555 yes
O39 Si392 1.56303 1_555 1_655 yes
Si40 O39 1.56795 1_555 1_555 yes
Si40 O210 1.56699 1_555 1_555 yes
Si40 O246 1.56699 1_555 1_555 yes
Si40 O301 1.56342 1_555 1_555 yes
O41 Si42 1.56795 1_555 1_555 yes
O41 Si394 1.56303 1_555 1_655 yes
Si42 O41 1.56795 1_555 1_555 yes
Si42 O211 1.56699 1_555 1_555 yes
Si42 O247 1.56699 1_555 1_555 yes
Si42 O302 1.56342 1_555 1_555 yes
O43 Si44 1.56795 1_555 1_555 yes
O43 Si346 1.56303 1_555 1_555 yes
Si44 O43 1.56795 1_555 1_555 yes
Si44 O234 1.56699 1_555 1_555 yes
Si44 O286 1.56699 1_555 1_555 yes
Si44 O300 1.56342 1_555 1_555 yes
O45 Si46 1.56795 1_555 1_555 yes
O45 Si352 1.56303 1_555 1_555 yes
Si46 O45 1.56795 1_555 1_555 yes
Si46 O213 1.56699 1_555 1_555 yes
Si46 O253 1.56699 1_555 1_555 yes
Si46 O303 1.56342 1_555 1_555 yes
O47 Si48 1.56795 1_555 1_555 yes
O47 Si350 1.56303 1_555 1_555 yes
Si48 O47 1.56795 1_555 1_555 yes
Si48 O224 1.56699 1_555 1_555 yes
Si48 O280 1.56699 1_555 1_555 yes
Si48 O304 1.56342 1_555 1_555 yes
O49 Si50 1.56795 1_555 1_555 yes
O49 Si354 1.56303 1_555 1_555 yes
Si50 O49 1.56795 1_555 1_555 yes
Si50 O214 1.56699 1_555 1_555 yes
Si50 O252 1.56699 1_555 1_555 yes
Si50 O306 1.56342 1_555 1_555 yes
O51 Si52 1.56795 1_555 1_555 yes
O51 Si396 1.56303 1_555 1_555 yes
Si52 O51 1.56795 1_555 1_555 yes
Si52 O225 1.56699 1_555 1_555 yes
Si52 O251 1.56699 1_555 1_555 yes
Si52 O305 1.56342 1_555 1_555 yes
O53 Si54 1.56795 1_555 1_555 yes
O53 Si340 1.56303 1_555 1_555 yes
Si54 O53 1.56795 1_555 1_555 yes
Si54 O215 1.56699 1_555 1_555 yes
Si54 O260 1.56699 1_555 1_555 yes
Si54 O304 1.56342 1_555 1_555 yes
O55 Si56 1.56795 1_555 1_555 yes
O55 Si338 1.56303 1_555 1_555 yes
Si56 O55 1.56795 1_555 1_555 yes
Si56 O226 1.56699 1_555 1_555 yes
Si56 O259 1.56699 1_555 1_555 yes
Si56 O303 1.56342 1_555 1_555 yes
O57 Si58 1.56795 1_555 1_555 yes
O57 Si342 1.56303 1_555 1_555 yes
Si58 O57 1.56795 1_555 1_555 yes
Si58 O227 1.56699 1_555 1_555 yes
Si58 O282 1.56699 1_555 1_555 yes
Si58 O306 1.56342 1_555 1_555 yes
O59 Si60 1.56795 1_555 1_555 yes
O59 Si348 1.56303 1_555 1_555 yes
Si60 O59 1.56795 1_555 1_555 yes
Si60 O217 1.56699 1_555 1_555 yes
Si60 O256 1.56699 1_555 1_555 yes
Si60 O307 1.56342 1_555 1_555 yes
O61 Si62 1.56795 1_555 1_555 yes
O61 Si392 1.56303 1_555 1_555 yes
Si62 O61 1.56795 1_555 1_555 yes
Si62 O219 1.56699 1_555 1_555 yes
Si62 O254 1.56699 1_555 1_555 yes
Si62 O334 1.56342 1_555 1_555 yes
O63 Si64 1.56795 1_555 1_555 yes
O63 Si398 1.56303 1_555 1_565 yes
Si64 O63 1.56795 1_555 1_555 yes
Si64 O220 1.56699 1_555 1_555 yes
Si64 O257 1.56699 1_555 1_555 yes
Si64 O308 1.56342 1_555 1_555 yes
O65 Si66 1.56795 1_555 1_555 yes
O65 Si356 1.56303 1_555 1_555 yes
Si66 O65 1.56795 1_555 1_555 yes
Si66 O223 1.56699 1_555 1_555 yes
Si66 O258 1.56699 1_555 1_555 yes
Si66 O307 1.56342 1_555 1_555 yes
O67 Si68 1.56795 1_555 1_555 yes
O67 Si366 1.56303 1_555 1_555 yes
Si68 O67 1.56795 1_555 1_555 yes
Si68 O223 1.56699 1_555 1_555 yes
Si68 O284 1.56699 1_555 1_555 yes
Si68 O309 1.56342 1_555 1_555 yes
O69 Si70 1.56795 1_555 1_555 yes
O69 Si364 1.56303 1_555 1_555 yes
Si70 O69 1.56795 1_555 1_555 yes
Si70 O220 1.56699 1_555 1_555 yes
Si70 O283 1.56699 1_555 1_555 yes
Si70 O310 1.56342 1_555 1_555 yes
O71 Si72 1.56795 1_555 1_555 yes
O71 Si362 1.56303 1_555 1_555 yes
Si72 O71 1.56795 1_555 1_555 yes
Si72 O224 1.56699 1_555 1_655 yes
Si72 O241 1.56699 1_555 1_565 yes
Si72 O310 1.56342 1_555 1_555 yes
O73 Si74 1.56795 1_555 1_555 yes
O73 Si360 1.56303 1_555 1_555 yes
Si74 O73 1.56795 1_555 1_555 yes
Si74 O213 1.56699 1_555 1_655 yes
Si74 O242 1.56699 1_555 1_555 yes
Si74 O309 1.56342 1_555 1_555 yes
O75 Si76 1.56795 1_555 1_555 yes
O75 Si382 1.56303 1_555 1_555 yes
Si76 O75 1.56795 1_555 1_555 yes
Si76 O225 1.56699 1_555 1_555 yes
Si76 O243 1.56699 1_555 1_565 yes
Si76 O326 1.56342 1_555 1_555 yes
O77 Si78 1.56795 1_555 1_555 yes
O77 Si384 1.56303 1_555 1_555 yes
Si78 O77 1.56795 1_555 1_555 yes
Si78 O214 1.56699 1_555 1_555 yes
Si78 O288 1.56699 1_555 1_555 yes
Si78 O327 1.56342 1_555 1_555 yes
O79 Si80 1.56795 1_555 1_555 yes
O79 Si388 1.56303 1_555 1_554 yes
Si80 O79 1.56795 1_555 1_555 yes
Si80 O226 1.56699 1_555 1_555 yes
Si80 O285 1.56699 1_555 1_555 yes
Si80 O311 1.56342 1_555 1_555 yes
O81 Si82 1.56795 1_555 1_555 yes
O81 Si378 1.56303 1_555 1_555 yes
Si82 O81 1.56795 1_555 1_555 yes
Si82 O215 1.56699 1_555 1_555 yes
Si82 O286 1.56699 1_555 1_565 yes
Si82 O313 1.56342 1_555 1_555 yes
O83 Si84 1.56795 1_555 1_555 yes
O83 Si380 1.56303 1_555 1_554 yes
Si84 O83 1.56795 1_555 1_555 yes
Si84 O216 1.56699 1_555 1_555 yes
Si84 O247 1.56699 1_555 1_565 yes
Si84 O312 1.56342 1_555 1_555 yes
O85 Si86 1.56795 1_555 1_555 yes
O85 Si374 1.56303 1_555 1_555 yes
Si86 O85 1.56795 1_555 1_555 yes
Si86 O218 1.56699 1_555 1_555 yes
Si86 O249 1.56699 1_555 1_555 yes
Si86 O313 1.56342 1_555 1_555 yes
O87 Si88 1.56795 1_555 1_555 yes
O87 Si376 1.56303 1_555 1_554 yes
Si88 O87 1.56795 1_555 1_555 yes
Si88 O228 1.56699 1_555 1_655 yes
Si88 O250 1.56699 1_555 1_555 yes
Si88 O312 1.56342 1_555 1_555 yes
O89 Si90 1.56795 1_555 1_555 yes
O89 Si390 1.56303 1_555 1_555 yes
Si90 O89 1.56795 1_555 1_555 yes
Si90 O209 1.56699 1_555 1_555 yes
Si90 O272 1.56699 1_555 1_555 yes
Si90 O314 1.56342 1_555 1_555 yes
O91 Si92 1.56795 1_555 1_555 yes
O91 Si380 1.56303 1_555 1_545 yes
Si92 O91 1.56795 1_555 1_555 yes
Si92 O229 1.56699 1_555 1_556 yes
Si92 O270 1.56699 1_555 1_555 yes
Si92 O315 1.56342 1_555 1_555 yes
O93 Si94 1.56795 1_555 1_555 yes
O93 Si382 1.56303 1_555 1_545 yes
Si94 O93 1.56795 1_555 1_555 yes
Si94 O230 1.56699 1_555 1_555 yes
Si94 O275 1.56699 1_555 1_555 yes
Si94 O316 1.56342 1_555 1_555 yes
O95 Si96 1.56795 1_555 1_555 yes
O95 Si362 1.56303 1_555 1_545 yes
Si96 O95 1.56795 1_555 1_555 yes
Si96 O206 1.56699 1_555 1_555 yes
Si96 O276 1.56699 1_555 1_655 yes
Si96 O315 1.56342 1_555 1_555 yes
O97 Si98 1.56795 1_555 1_555 yes
O97 Si376 1.56303 1_555 1_555 yes
Si98 O97 1.56795 1_555 1_555 yes
Si98 O232 1.56699 1_555 1_556 yes
Si98 O261 1.56699 1_555 1_655 yes
Si98 O317 1.56342 1_555 1_555 yes
O99 Si100 1.56795 1_555 1_555 yes
O99 Si386 1.56303 1_555 1_555 yes
Si100 O99 1.56795 1_555 1_555 yes
Si100 O233 1.56699 1_555 1_555 yes
Si100 O262 1.56699 1_555 1_655 yes
Si100 O331 1.56342 1_555 1_555 yes
O101 Si102 1.56795 1_555 1_555 yes
O101 Si374 1.56303 1_555 1_555 yes
Si102 O101 1.56795 1_555 1_555 yes
Si102 O204 1.56699 1_555 1_555 yes
Si102 O263 1.56699 1_555 1_555 yes
Si102 O319 1.56342 1_555 1_555 yes
O103 Si104 1.56795 1_555 1_555 yes
O103 Si372 1.56303 1_555 1_555 yes
Si104 O103 1.56795 1_555 1_555 yes
Si104 O203 1.56699 1_555 1_556 yes
Si104 O273 1.56699 1_555 1_555 yes
Si104 O318 1.56342 1_555 1_555 yes
O105 Si106 1.56795 1_555 1_555 yes
O105 Si370 1.56303 1_555 1_555 yes
Si106 O105 1.56795 1_555 1_555 yes
Si106 O234 1.56699 1_555 1_555 yes
Si106 O265 1.56699 1_555 1_555 yes
Si106 O318 1.56342 1_555 1_555 yes
O107 Si108 1.56795 1_555 1_555 yes
O107 Si368 1.56303 1_555 1_555 yes
Si108 O107 1.56795 1_555 1_555 yes
Si108 O212 1.56699 1_555 1_555 yes
Si108 O266 1.56699 1_555 1_555 yes
Si108 O319 1.56342 1_555 1_555 yes
O109 Si110 1.56795 1_555 1_555 yes
O109 Si364 1.56303 1_555 1_555 yes
Si110 O109 1.56795 1_555 1_555 yes
Si110 O210 1.56699 1_555 1_555 yes
Si110 O274 1.56699 1_555 1_555 yes
Si110 O317 1.56342 1_555 1_555 yes
O111 Si112 1.56795 1_555 1_555 yes
O111 Si386 1.56303 1_555 1_455 yes
Si112 O111 1.56795 1_555 1_555 yes
Si112 O235 1.56699 1_555 1_555 yes
Si112 O277 1.56699 1_555 1_555 yes
Si112 O320 1.56342 1_555 1_555 yes
O113 Si114 1.56795 1_555 1_555 yes
O113 Si376 1.56303 1_555 1_455 yes
Si114 O113 1.56795 1_555 1_555 yes
Si114 O197 1.56699 1_555 1_555 yes
Si114 O278 1.56699 1_555 1_556 yes
Si114 O321 1.56342 1_555 1_555 yes
O115 Si116 1.56795 1_555 1_555 yes
O115 Si384 1.56303 1_555 1_555 yes
Si116 O115 1.56795 1_555 1_555 yes
Si116 O200 1.56699 1_555 1_555 yes
Si116 O282 1.56699 1_555 1_555 yes
Si116 O322 1.56342 1_555 1_555 yes
O117 Si118 1.56795 1_555 1_555 yes
O117 Si382 1.56303 1_555 1_555 yes
Si118 O117 1.56795 1_555 1_555 yes
Si118 O236 1.56699 1_555 1_565 yes
Si118 O281 1.56699 1_555 1_555 yes
Si118 O330 1.56342 1_555 1_555 yes
O119 Si120 1.56795 1_555 1_555 yes
O119 Si362 1.56303 1_555 1_455 yes
Si120 O119 1.56795 1_555 1_555 yes
Si120 O199 1.56699 1_555 1_565 yes
Si120 O260 1.56699 1_555 1_555 yes
Si120 O321 1.56342 1_555 1_555 yes
O121 Si122 1.56795 1_555 1_555 yes
O121 Si368 1.56303 1_555 1_555 yes
Si122 O121 1.56795 1_555 1_555 yes
Si122 O237 1.56699 1_555 1_555 yes
Si122 O255 1.56699 1_555 1_555 yes
Si122 O323 1.56342 1_555 1_555 yes
O123 Si124 1.56795 1_555 1_555 yes
O123 Si364 1.56303 1_555 1_555 yes
Si124 O123 1.56795 1_555 1_555 yes
Si124 O201 1.56699 1_555 1_555 yes
Si124 O279 1.56699 1_555 1_555 yes
Si124 O324 1.56342 1_555 1_555 yes
O125 Si126 1.56795 1_555 1_555 yes
O125 Si380 1.56303 1_555 1_555 yes
Si126 O125 1.56795 1_555 1_555 yes
Si126 O239 1.56699 1_555 1_565 yes
Si126 O251 1.56699 1_555 1_556 yes
Si126 O324 1.56342 1_555 1_555 yes
O127 Si128 1.56795 1_555 1_555 yes
O127 Si390 1.56303 1_555 1_555 yes
Si128 O127 1.56795 1_555 1_555 yes
Si128 O240 1.56699 1_555 1_555 yes
Si128 O252 1.56699 1_555 1_555 yes
Si128 O325 1.56342 1_555 1_555 yes
O129 Si130 1.56795 1_555 1_555 yes
O129 Si378 1.56303 1_555 1_555 yes
Si130 O129 1.56795 1_555 1_555 yes
Si130 O193 1.56699 1_555 1_565 yes
Si130 O280 1.56699 1_555 1_555 yes
Si130 O323 1.56342 1_555 1_555 yes
O131 Si132 1.56795 1_555 1_555 yes
O131 Si388 1.56303 1_555 1_555 yes
Si132 O131 1.56795 1_555 1_555 yes
Si132 O194 1.56699 1_555 1_555 yes
Si132 O253 1.56699 1_555 1_556 yes
Si132 O329 1.56342 1_555 1_555 yes
O133 Si134 1.56795 1_555 1_555 yes
O133 Si368 1.56303 1_555 1_555 yes
Si134 O133 1.56795 1_555 1_555 yes
Si134 O221 1.56699 1_555 1_555 yes
Si134 O244 1.56699 1_555 1_555 yes
Si134 O326 1.56342 1_555 1_555 yes
O135 Si136 1.56795 1_555 1_555 yes
O135 Si370 1.56303 1_555 1_555 yes
Si136 O135 1.56795 1_555 1_555 yes
Si136 O222 1.56699 1_555 1_555 yes
Si136 O245 1.56699 1_555 1_555 yes
Si136 O327 1.56342 1_555 1_555 yes
O137 Si138 1.56795 1_555 1_555 yes
O137 Si390 1.56303 1_555 1_555 yes
Si138 O137 1.56795 1_555 1_555 yes
Si138 O227 1.56699 1_555 1_555 yes
Si138 O246 1.56699 1_555 1_555 yes
Si138 O328 1.56342 1_555 1_555 yes
O139 Si140 1.56795 1_555 1_555 yes
O139 Si372 1.56303 1_555 1_554 yes
Si140 O139 1.56795 1_555 1_555 yes
Si140 O217 1.56699 1_555 1_555 yes
Si140 O248 1.56699 1_555 1_555 yes
Si140 O311 1.56342 1_555 1_555 yes
O141 Si142 1.56795 1_555 1_555 yes
O141 Si386 1.56303 1_555 1_555 yes
Si142 O141 1.56795 1_555 1_555 yes
Si142 O219 1.56699 1_555 1_655 yes
Si142 O287 1.56699 1_555 1_555 yes
Si142 O328 1.56342 1_555 1_555 yes
O143 Si144 1.56795 1_555 1_555 yes
O143 Si370 1.56303 1_555 1_555 yes
Si144 O143 1.56795 1_555 1_555 yes
Si144 O238 1.56699 1_555 1_555 yes
Si144 O254 1.56699 1_555 1_555 yes
Si144 O329 1.56342 1_555 1_555 yes
O145 Si146 1.56795 1_555 1_555 yes
O145 Si366 1.56303 1_555 1_555 yes
Si146 O145 1.56795 1_555 1_555 yes
Si146 O202 1.56699 1_555 1_555 yes
Si146 O256 1.56699 1_555 1_555 yes
Si146 O325 1.56342 1_555 1_555 yes
O147 Si148 1.56795 1_555 1_555 yes
O147 Si374 1.56303 1_555 1_555 yes
Si148 O147 1.56795 1_555 1_555 yes
Si148 O196 1.56699 1_555 1_555 yes
Si148 O257 1.56699 1_555 1_555 yes
Si148 O330 1.56342 1_555 1_555 yes
O149 Si150 1.56795 1_555 1_555 yes
O149 Si372 1.56303 1_555 1_555 yes
Si150 O149 1.56795 1_555 1_555 yes
Si150 O195 1.56699 1_555 1_555 yes
Si150 O258 1.56699 1_555 1_556 yes
Si150 O322 1.56342 1_555 1_555 yes
O151 Si152 1.56795 1_555 1_555 yes
O151 Si360 1.56303 1_555 1_455 yes
Si152 O151 1.56795 1_555 1_555 yes
Si152 O198 1.56699 1_555 1_555 yes
Si152 O259 1.56699 1_555 1_555 yes
Si152 O320 1.56342 1_555 1_555 yes
O153 Si154 1.56795 1_555 1_555 yes
O153 Si366 1.56303 1_555 1_555 yes
Si154 O153 1.56795 1_555 1_555 yes
Si154 O211 1.56699 1_555 1_555 yes
Si154 O264 1.56699 1_555 1_555 yes
Si154 O331 1.56342 1_555 1_555 yes
O155 Si156 1.56795 1_555 1_555 yes
O155 Si384 1.56303 1_555 1_555 yes
Si156 O155 1.56795 1_555 1_555 yes
Si156 O231 1.56699 1_555 1_555 yes
Si156 O267 1.56699 1_555 1_555 yes
Si156 O332 1.56342 1_555 1_555 yes
O157 Si158 1.56795 1_555 1_555 yes
O157 Si360 1.56303 1_555 1_555 yes
Si158 O157 1.56795 1_555 1_555 yes
Si158 O205 1.56699 1_555 1_555 yes
Si158 O268 1.56699 1_555 1_655 yes
Si158 O314 1.56342 1_555 1_555 yes
O159 Si160 1.56795 1_555 1_555 yes
O159 Si378 1.56303 1_555 1_545 yes
Si160 O159 1.56795 1_555 1_555 yes
Si160 O207 1.56699 1_555 1_555 yes
Si160 O269 1.56699 1_555 1_555 yes
Si160 O316 1.56342 1_555 1_555 yes
O161 Si162 1.56795 1_555 1_555 yes
O161 Si388 1.56303 1_555 1_555 yes
Si162 O161 1.56795 1_555 1_555 yes
Si162 O208 1.56699 1_555 1_556 yes
Si162 O271 1.56699 1_555 1_555 yes
Si162 O332 1.56342 1_555 1_555 yes
O163 Si164 1.56795 1_555 1_555 yes
O163 Si340 1.56303 1_555 1_555 yes
Si164 O163 1.56795 1_555 1_555 yes
Si164 O197 1.56699 1_555 1_555 yes
Si164 O271 1.56699 1_555 1_555 yes
Si164 O290 1.56342 1_555 1_555 yes
O165 Si166 1.56795 1_555 1_555 yes
O165 Si338 1.56303 1_555 1_555 yes
Si166 O165 1.56795 1_555 1_555 yes
Si166 O235 1.56699 1_555 1_555 yes
Si166 O269 1.56699 1_555 1_555 yes
Si166 O289 1.56342 1_555 1_555 yes
O167 Si168 1.56795 1_555 1_555 yes
O167 Si356 1.56303 1_555 1_556 yes
Si168 O167 1.56795 1_555 1_555 yes
Si168 O200 1.56699 1_555 1_555 yes
Si168 O274 1.56699 1_555 1_555 yes
Si168 O295 1.56342 1_555 1_555 yes
O169 Si170 1.56795 1_555 1_555 yes
O169 Si354 1.56303 1_555 1_555 yes
Si170 O169 1.56795 1_555 1_555 yes
Si170 O202 1.56699 1_555 1_555 yes
Si170 O275 1.56699 1_555 1_555 yes
Si170 O333 1.56342 1_555 1_555 yes
O171 Si172 1.56795 1_555 1_555 yes
O171 Si352 1.56303 1_555 1_556 yes
Si172 O171 1.56795 1_555 1_555 yes
Si172 O238 1.56699 1_555 1_555 yes
Si172 O276 1.56699 1_555 1_555 yes
Si172 O294 1.56342 1_555 1_555 yes
O173 Si174 1.56795 1_555 1_555 yes
O173 Si358 1.56303 1_555 1_555 yes
Si174 O173 1.56795 1_555 1_555 yes
Si174 O222 1.56699 1_555 1_555 yes
Si174 O277 1.56699 1_555 1_555 yes
Si174 O334 1.56342 1_555 1_555 yes
O175 Si176 1.56795 1_555 1_555 yes
O175 Si400 1.56303 1_555 1_565 yes
Si176 O175 1.56795 1_555 1_555 yes
Si176 O221 1.56699 1_555 1_555 yes
Si176 O278 1.56699 1_555 1_555 yes
Si176 O335 1.56342 1_555 1_555 yes
O177 Si178 1.56795 1_555 1_555 yes
O177 Si346 1.56303 1_555 1_565 yes
Si178 O177 1.56795 1_555 1_555 yes
Si178 O218 1.56699 1_555 1_555 yes
Si178 O279 1.56699 1_555 1_555 yes
Si178 O308 1.56342 1_555 1_555 yes
O179 Si180 1.56795 1_555 1_555 yes
O179 Si394 1.56303 1_555 1_565 yes
Si180 O179 1.56795 1_555 1_555 yes
Si180 O228 1.56699 1_555 1_555 yes
Si180 O255 1.56699 1_555 1_555 yes
Si180 O335 1.56342 1_555 1_555 yes
O181 Si182 1.56795 1_555 1_555 yes
O181 Si344 1.56303 1_555 1_555 yes
Si182 O181 1.56795 1_555 1_555 yes
Si182 O216 1.56699 1_555 1_555 yes
Si182 O281 1.56699 1_555 1_555 yes
Si182 O305 1.56342 1_555 1_555 yes
O183 Si184 1.56795 1_555 1_555 yes
O183 Si350 1.56303 1_555 1_655 yes
Si184 O183 1.56795 1_555 1_555 yes
Si184 O209 1.56699 1_555 1_555 yes
Si184 O283 1.56699 1_555 1_555 yes
Si184 O301 1.56342 1_555 1_555 yes
O185 Si186 1.56795 1_555 1_555 yes
O185 Si352 1.56303 1_555 1_655 yes
Si186 O185 1.56795 1_555 1_555 yes
Si186 O229 1.56699 1_555 1_555 yes
Si186 O284 1.56699 1_555 1_555 yes
Si186 O302 1.56342 1_555 1_555 yes
O187 Si188 1.56795 1_555 1_555 yes
O187 Si348 1.56303 1_555 1_555 yes
Si188 O187 1.56795 1_555 1_555 yes
Si188 O212 1.56699 1_555 1_555 yes
Si188 O285 1.56699 1_555 1_555 yes
Si188 O336 1.56342 1_555 1_555 yes
O189 Si190 1.56795 1_555 1_555 yes
O189 Si342 1.56303 1_555 1_555 yes
Si190 O189 1.56795 1_555 1_555 yes
Si190 O206 1.56699 1_555 1_555 yes
Si190 O287 1.56699 1_555 1_555 yes
Si190 O298 1.56342 1_555 1_555 yes
O191 Si192 1.56795 1_555 1_555 yes
O191 Si338 1.56303 1_555 1_555 yes
Si192 O191 1.56795 1_555 1_555 yes
Si192 O230 1.56699 1_555 1_555 yes
Si192 O248 1.56699 1_555 1_555 yes
Si192 O296 1.56342 1_555 1_555 yes
O193 Si2 1.56699 1_555 1_555 yes
O193 Si130 1.56699 1_555 1_545 yes
O194 Si4 1.56699 1_555 1_555 yes
O194 Si132 1.56699 1_555 1_555 yes
O195 Si10 1.56699 1_555 1_555 yes
O195 Si150 1.56699 1_555 1_555 yes
O196 Si12 1.56699 1_555 1_555 yes
O196 Si148 1.56699 1_555 1_555 yes
O197 Si114 1.56699 1_555 1_555 yes
O197 Si164 1.56699 1_555 1_555 yes
O198 Si14 1.56699 1_555 1_555 yes
O198 Si152 1.56699 1_555 1_555 yes
O199 Si16 1.56699 1_555 1_555 yes
O199 Si120 1.56699 1_555 1_545 yes
O200 Si116 1.56699 1_555 1_555 yes
O200 Si168 1.56699 1_555 1_555 yes
O201 Si20 1.56699 1_555 1_555 yes
O201 Si124 1.56699 1_555 1_555 yes
O202 Si146 1.56699 1_555 1_555 yes
O202 Si170 1.56699 1_555 1_555 yes
O203 Si24 1.56699 1_555 1_555 yes
O203 Si104 1.56699 1_555 1_554 yes
O204 Si26 1.56699 1_555 1_555 yes
O204 Si102 1.56699 1_555 1_555 yes
O205 Si32 1.56699 1_555 1_555 yes
O205 Si158 1.56699 1_555 1_555 yes
O206 Si96 1.56699 1_555 1_555 yes
O206 Si190 1.56699 1_555 1_555 yes
O207 Si36 1.56699 1_555 1_555 yes
O207 Si160 1.56699 1_555 1_555 yes
O208 Si38 1.56699 1_555 1_555 yes
O208 Si162 1.56699 1_555 1_554 yes
O209 Si90 1.56699 1_555 1_555 yes
O209 Si184 1.56699 1_555 1_555 yes
O210 Si40 1.56699 1_555 1_555 yes
O210 Si110 1.56699 1_555 1_555 yes
O211 Si42 1.56699 1_555 1_555 yes
O211 Si154 1.56699 1_555 1_555 yes
O212 Si108 1.56699 1_555 1_555 yes
O212 Si188 1.56699 1_555 1_555 yes
O213 Si46 1.56699 1_555 1_555 yes
O213 Si74 1.56699 1_555 1_455 yes
O214 Si50 1.56699 1_555 1_555 yes
O214 Si78 1.56699 1_555 1_555 yes
O215 Si54 1.56699 1_555 1_555 yes
O215 Si82 1.56699 1_555 1_555 yes
O216 Si84 1.56699 1_555 1_555 yes
O216 Si182 1.56699 1_555 1_555 yes
O217 Si60 1.56699 1_555 1_555 yes
O217 Si140 1.56699 1_555 1_555 yes
O218 Si86 1.56699 1_555 1_555 yes
O218 Si178 1.56699 1_555 1_555 yes
O219 Si62 1.56699 1_555 1_555 yes
O219 Si142 1.56699 1_555 1_455 yes
O220 Si64 1.56699 1_555 1_555 yes
O220 Si70 1.56699 1_555 1_555 yes
O221 Si134 1.56699 1_555 1_555 yes
O221 Si176 1.56699 1_555 1_555 yes
O222 Si136 1.56699 1_555 1_555 yes
O222 Si174 1.56699 1_555 1_555 yes
O223 Si66 1.56699 1_555 1_555 yes
O223 Si68 1.56699 1_555 1_555 yes
O224 Si48 1.56699 1_555 1_555 yes
O224 Si72 1.56699 1_555 1_455 yes
O225 Si52 1.56699 1_555 1_555 yes
O225 Si76 1.56699 1_555 1_555 yes
O226 Si56 1.56699 1_555 1_555 yes
O226 Si80 1.56699 1_555 1_555 yes
O227 Si58 1.56699 1_555 1_555 yes
O227 Si138 1.56699 1_555 1_555 yes
O228 Si88 1.56699 1_555 1_455 yes
O228 Si180 1.56699 1_555 1_555 yes
O229 Si92 1.56699 1_555 1_554 yes
O229 Si186 1.56699 1_555 1_555 yes
O230 Si94 1.56699 1_555 1_555 yes
O230 Si192 1.56699 1_555 1_555 yes
O231 Si34 1.56699 1_555 1_555 yes
O231 Si156 1.56699 1_555 1_555 yes
O232 Si30 1.56699 1_555 1_555 yes
O232 Si98 1.56699 1_555 1_554 yes
O233 Si28 1.56699 1_555 1_555 yes
O233 Si100 1.56699 1_555 1_555 yes
O234 Si44 1.56699 1_555 1_555 yes
O234 Si106 1.56699 1_555 1_555 yes
O235 Si112 1.56699 1_555 1_555 yes
O235 Si166 1.56699 1_555 1_555 yes
O236 Si18 1.56699 1_555 1_555 yes
O236 Si118 1.56699 1_555 1_545 yes
O237 Si22 1.56699 1_555 1_555 yes
O237 Si122 1.56699 1_555 1_555 yes
O238 Si144 1.56699 1_555 1_555 yes
O238 Si172 1.56699 1_555 1_555 yes
O239 Si6 1.56699 1_555 1_555 yes
O239 Si126 1.56699 1_555 1_545 yes
O240 Si8 1.56699 1_555 1_555 yes
O240 Si128 1.56699 1_555 1_555 yes
O241 Si28 1.56699 1_555 1_555 yes
O241 Si72 1.56699 1_555 1_545 yes
O242 Si30 1.56699 1_555 1_555 yes
O242 Si74 1.56699 1_555 1_555 yes
O243 Si24 1.56699 1_555 1_555 yes
O243 Si76 1.56699 1_555 1_545 yes
O244 Si38 1.56699 1_555 1_555 yes
O244 Si134 1.56699 1_555 1_555 yes
O245 Si36 1.56699 1_555 1_555 yes
O245 Si136 1.56699 1_555 1_555 yes
O246 Si40 1.56699 1_555 1_555 yes
O246 Si138 1.56699 1_555 1_555 yes
O247 Si42 1.56699 1_555 1_555 yes
O247 Si84 1.56699 1_555 1_545 yes
O248 Si140 1.56699 1_555 1_555 yes
O248 Si192 1.56699 1_555 1_555 yes
O249 Si34 1.56699 1_555 1_555 yes
O249 Si86 1.56699 1_555 1_555 yes
O250 Si32 1.56699 1_555 1_555 yes
O250 Si88 1.56699 1_555 1_555 yes
O251 Si52 1.56699 1_555 1_555 yes
O251 Si126 1.56699 1_555 1_554 yes
O252 Si50 1.56699 1_555 1_555 yes
O252 Si128 1.56699 1_555 1_555 yes
O253 Si46 1.56699 1_555 1_555 yes
O253 Si132 1.56699 1_555 1_554 yes
O254 Si62 1.56699 1_555 1_555 yes
O254 Si144 1.56699 1_555 1_555 yes
O255 Si122 1.56699 1_555 1_555 yes
O255 Si180 1.56699 1_555 1_555 yes
O256 Si60 1.56699 1_555 1_555 yes
O256 Si146 1.56699 1_555 1_555 yes
O257 Si64 1.56699 1_555 1_555 yes
O257 Si148 1.56699 1_555 1_555 yes
O258 Si66 1.56699 1_555 1_555 yes
O258 Si150 1.56699 1_555 1_554 yes
O259 Si56 1.56699 1_555 1_555 yes
O259 Si152 1.56699 1_555 1_555 yes
O260 Si54 1.56699 1_555 1_555 yes
O260 Si120 1.56699 1_555 1_555 yes
O261 Si4 1.56699 1_555 1_555 yes
O261 Si98 1.56699 1_555 1_455 yes
O262 Si2 1.56699 1_555 1_555 yes
O262 Si100 1.56699 1_555 1_455 yes
O263 Si8 1.56699 1_555 1_555 yes
O263 Si102 1.56699 1_555 1_555 yes
O264 Si18 1.56699 1_555 1_555 yes
O264 Si154 1.56699 1_555 1_555 yes
O265 Si16 1.56699 1_555 1_555 yes
O265 Si106 1.56699 1_555 1_555 yes
O266 Si14 1.56699 1_555 1_555 yes
O266 Si108 1.56699 1_555 1_555 yes
O267 Si20 1.56699 1_555 1_555 yes
O267 Si156 1.56699 1_555 1_555 yes
O268 Si22 1.56699 1_555 1_555 yes
O268 Si158 1.56699 1_555 1_455 yes
O269 Si160 1.56699 1_555 1_555 yes
O269 Si166 1.56699 1_555 1_555 yes
O270 Si10 1.56699 1_555 1_555 yes
O270 Si92 1.56699 1_555 1_555 yes
O271 Si162 1.56699 1_555 1_555 yes
O271 Si164 1.56699 1_555 1_555 yes
O272 Si12 1.56699 1_555 1_555 yes
O272 Si90 1.56699 1_555 1_555 yes
O273 Si6 1.56699 1_555 1_555 yes
O273 Si104 1.56699 1_555 1_555 yes
O274 Si110 1.56699 1_555 1_555 yes
O274 Si168 1.56699 1_555 1_555 yes
O275 Si94 1.56699 1_555 1_555 yes
O275 Si170 1.56699 1_555 1_555 yes
O276 Si96 1.56699 1_555 1_455 yes
O276 Si172 1.56699 1_555 1_555 yes
O277 Si112 1.56699 1_555 1_555 yes
O277 Si174 1.56699 1_555 1_555 yes
O278 Si114 1.56699 1_555 1_554 yes
O278 Si176 1.56699 1_555 1_555 yes
O279 Si124 1.56699 1_555 1_555 yes
O279 Si178 1.56699 1_555 1_555 yes
O280 Si48 1.56699 1_555 1_555 yes
O280 Si130 1.56699 1_555 1_555 yes
O281 Si118 1.56699 1_555 1_555 yes
O281 Si182 1.56699 1_555 1_555 yes
O282 Si58 1.56699 1_555 1_555 yes
O282 Si116 1.56699 1_555 1_555 yes
O283 Si70 1.56699 1_555 1_555 yes
O283 Si184 1.56699 1_555 1_555 yes
O284 Si68 1.56699 1_555 1_555 yes
O284 Si186 1.56699 1_555 1_555 yes
O285 Si80 1.56699 1_555 1_555 yes
O285 Si188 1.56699 1_555 1_555 yes
O286 Si44 1.56699 1_555 1_555 yes
O286 Si82 1.56699 1_555 1_545 yes
O287 Si142 1.56699 1_555 1_555 yes
O287 Si190 1.56699 1_555 1_555 yes
O288 Si26 1.56699 1_555 1_555 yes
O288 Si78 1.56699 1_555 1_555 yes
O289 Si2 1.56342 1_555 1_555 yes
O289 Si166 1.56342 1_555 1_555 yes
O290 Si4 1.56342 1_555 1_555 yes
O290 Si164 1.56342 1_555 1_555 yes
O291 Si6 1.56342 1_555 1_555 yes
O291 Si10 1.56342 1_555 1_555 yes
O292 Si8 1.56342 1_555 1_555 yes
O292 Si12 1.56342 1_555 1_555 yes
O293 Si14 1.56342 1_555 1_555 yes
O293 Si22 1.56342 1_555 1_555 yes
O294 Si16 1.56342 1_555 1_555 yes
O294 Si172 1.56342 1_555 1_555 yes
O295 Si20 1.56342 1_555 1_555 yes
O295 Si168 1.56342 1_555 1_555 yes
O296 Si24 1.56342 1_555 1_555 yes
O296 Si192 1.56342 1_555 1_555 yes
O297 Si26 1.56342 1_555 1_555 yes
O297 Si34 1.56342 1_555 1_555 yes
O298 Si28 1.56342 1_555 1_555 yes
O298 Si190 1.56342 1_555 1_555 yes
O299 Si30 1.56342 1_555 1_555 yes
O299 Si32 1.56342 1_555 1_555 yes
O300 Si36 1.56342 1_555 1_555 yes
O300 Si44 1.56342 1_555 1_555 yes
O301 Si40 1.56342 1_555 1_555 yes
O301 Si184 1.56342 1_555 1_555 yes
O302 Si42 1.56342 1_555 1_555 yes
O302 Si186 1.56342 1_555 1_555 yes
O303 Si46 1.56342 1_555 1_555 yes
O303 Si56 1.56342 1_555 1_555 yes
O304 Si48 1.56342 1_555 1_555 yes
O304 Si54 1.56342 1_555 1_555 yes
O305 Si52 1.56342 1_555 1_555 yes
O305 Si182 1.56342 1_555 1_555 yes
O306 Si50 1.56342 1_555 1_555 yes
O306 Si58 1.56342 1_555 1_555 yes
O307 Si60 1.56342 1_555 1_555 yes
O307 Si66 1.56342 1_555 1_555 yes
O308 Si64 1.56342 1_555 1_555 yes
O308 Si178 1.56342 1_555 1_555 yes
O309 Si68 1.56342 1_555 1_555 yes
O309 Si74 1.56342 1_555 1_555 yes
O310 Si70 1.56342 1_555 1_555 yes
O310 Si72 1.56342 1_555 1_555 yes
O311 Si80 1.56342 1_555 1_555 yes
O311 Si140 1.56342 1_555 1_555 yes
O312 Si84 1.56342 1_555 1_555 yes
O312 Si88 1.56342 1_555 1_555 yes
O313 Si82 1.56342 1_555 1_555 yes
O313 Si86 1.56342 1_555 1_555 yes
O314 Si90 1.56342 1_555 1_555 yes
O314 Si158 1.56342 1_555 1_555 yes
O315 Si92 1.56342 1_555 1_555 yes
O315 Si96 1.56342 1_555 1_555 yes
O316 Si94 1.56342 1_555 1_555 yes
O316 Si160 1.56342 1_555 1_555 yes
O317 Si98 1.56342 1_555 1_555 yes
O317 Si110 1.56342 1_555 1_555 yes
O318 Si104 1.56342 1_555 1_555 yes
O318 Si106 1.56342 1_555 1_555 yes
O319 Si102 1.56342 1_555 1_555 yes
O319 Si108 1.56342 1_555 1_555 yes
O320 Si112 1.56342 1_555 1_555 yes
O320 Si152 1.56342 1_555 1_555 yes
O321 Si114 1.56342 1_555 1_555 yes
O321 Si120 1.56342 1_555 1_555 yes
O322 Si116 1.56342 1_555 1_555 yes
O322 Si150 1.56342 1_555 1_555 yes
O323 Si122 1.56342 1_555 1_555 yes
O323 Si130 1.56342 1_555 1_555 yes
O324 Si124 1.56342 1_555 1_555 yes
O324 Si126 1.56342 1_555 1_555 yes
O325 Si128 1.56342 1_555 1_555 yes
O325 Si146 1.56342 1_555 1_555 yes
O326 Si76 1.56342 1_555 1_555 yes
O326 Si134 1.56342 1_555 1_555 yes
O327 Si78 1.56342 1_555 1_555 yes
O327 Si136 1.56342 1_555 1_555 yes
O328 Si138 1.56342 1_555 1_555 yes
O328 Si142 1.56342 1_555 1_555 yes
O329 Si132 1.56342 1_555 1_555 yes
O329 Si144 1.56342 1_555 1_555 yes
O330 Si118 1.56342 1_555 1_555 yes
O330 Si148 1.56342 1_555 1_555 yes
O331 Si100 1.56342 1_555 1_555 yes
O331 Si154 1.56342 1_555 1_555 yes
O332 Si156 1.56342 1_555 1_555 yes
O332 Si162 1.56342 1_555 1_555 yes
O333 Si18 1.56342 1_555 1_555 yes
O333 Si170 1.56342 1_555 1_555 yes
O334 Si62 1.56342 1_555 1_555 yes
O334 Si174 1.56342 1_555 1_555 yes
O335 Si176 1.56342 1_555 1_555 yes
O335 Si180 1.56342 1_555 1_555 yes
O336 Si38 1.56342 1_555 1_555 yes
O336 Si188 1.56342 1_555 1_555 yes
O337 Si338 1.56197 1_555 1_555 yes
O337 Si401 1.56533 1_555 1_555 yes
Si338 O55 1.56303 1_555 1_555 yes
Si338 O165 1.56303 1_555 1_555 yes
Si338 O191 1.56303 1_555 1_555 yes
Si338 O337 1.56197 1_555 1_555 yes
O339 Si340 1.56197 1_555 1_555 yes
O339 Si402 1.56533 1_555 1_555 yes
Si340 O33 1.56303 1_555 1_555 yes
Si340 O53 1.56303 1_555 1_555 yes
Si340 O163 1.56303 1_555 1_555 yes
Si340 O339 1.56197 1_555 1_555 yes
O341 Si342 1.56197 1_555 1_555 yes
O341 Si403 1.56533 1_555 1_555 yes
Si342 O9 1.56303 1_555 1_555 yes
Si342 O57 1.56303 1_555 1_555 yes
Si342 O189 1.56303 1_555 1_555 yes
Si342 O341 1.56197 1_555 1_555 yes
O343 Si344 1.56197 1_555 1_555 yes
O343 Si404 1.56533 1_555 1_555 yes
Si344 O11 1.56303 1_555 1_555 yes
Si344 O31 1.56303 1_555 1_555 yes
Si344 O181 1.56303 1_555 1_555 yes
Si344 O343 1.56197 1_555 1_555 yes
O345 Si346 1.56197 1_555 1_555 yes
O345 Si403 1.56533 1_555 1_555 yes
Si346 O5 1.56303 1_555 1_555 yes
Si346 O43 1.56303 1_555 1_555 yes
Si346 O177 1.56303 1_555 1_545 yes
Si346 O345 1.56197 1_555 1_555 yes
O347 Si348 1.56197 1_555 1_555 yes
O347 Si404 1.56533 1_555 1_555 yes
Si348 O7 1.56303 1_555 1_555 yes
Si348 O59 1.56303 1_555 1_555 yes
Si348 O187 1.56303 1_555 1_555 yes
Si348 O347 1.56197 1_555 1_555 yes
O349 Si350 1.56197 1_555 1_555 yes
O349 Si402 1.56533 1_555 1_555 yes
Si350 O21 1.56303 1_555 1_555 yes
Si350 O47 1.56303 1_555 1_555 yes
Si350 O183 1.56303 1_555 1_455 yes
Si350 O349 1.56197 1_555 1_555 yes
O351 Si352 1.56197 1_555 1_555 yes
O351 Si401 1.56533 1_555 1_555 yes
Si352 O45 1.56303 1_555 1_555 yes
Si352 O171 1.56303 1_555 1_554 yes
Si352 O185 1.56303 1_555 1_455 yes
Si352 O351 1.56197 1_555 1_555 yes
O353 Si354 1.56197 1_555 1_555 yes
O353 Si403 1.56533 1_555 1_555 yes
Si354 O35 1.56303 1_555 1_555 yes
Si354 O49 1.56303 1_555 1_555 yes
Si354 O169 1.56303 1_555 1_555 yes
Si354 O353 1.56197 1_555 1_555 yes
O355 Si356 1.56197 1_555 1_555 yes
O355 Si404 1.56533 1_555 1_555 yes
Si356 O29 1.56303 1_555 1_555 yes
Si356 O65 1.56303 1_555 1_555 yes
Si356 O167 1.56303 1_555 1_554 yes
Si356 O355 1.56197 1_555 1_555 yes
O357 Si358 1.56197 1_555 1_555 yes
O357 Si402 1.56533 1_555 1_555 yes
Si358 O13 1.56303 1_555 1_555 yes
Si358 O25 1.56303 1_555 1_555 yes
Si358 O173 1.56303 1_555 1_555 yes
Si358 O357 1.56197 1_555 1_555 yes
O359 Si360 1.56197 1_555 1_555 yes
O359 Si405 1.56533 1_555 1_555 yes
Si360 O73 1.56303 1_555 1_555 yes
Si360 O151 1.56303 1_555 1_655 yes
Si360 O157 1.56303 1_555 1_555 yes
Si360 O359 1.56197 1_555 1_555 yes
O361 Si362 1.56197 1_555 1_555 yes
O361 Si406 1.56533 1_555 1_555 yes
Si362 O71 1.56303 1_555 1_555 yes
Si362 O95 1.56303 1_555 1_565 yes
Si362 O119 1.56303 1_555 1_655 yes
Si362 O361 1.56197 1_555 1_555 yes
O363 Si364 1.56197 1_555 1_555 yes
O363 Si406 1.56533 1_555 1_555 yes
Si364 O69 1.56303 1_555 1_555 yes
Si364 O109 1.56303 1_555 1_555 yes
Si364 O123 1.56303 1_555 1_555 yes
Si364 O363 1.56197 1_555 1_555 yes
O365 Si366 1.56197 1_555 1_555 yes
O365 Si405 1.56533 1_555 1_555 yes
Si366 O67 1.56303 1_555 1_555 yes
Si366 O145 1.56303 1_555 1_555 yes
Si366 O153 1.56303 1_555 1_555 yes
Si366 O365 1.56197 1_555 1_555 yes
O367 Si368 1.56197 1_555 1_555 yes
O367 Si408 1.56533 1_555 1_555 yes
Si368 O107 1.56303 1_555 1_555 yes
Si368 O121 1.56303 1_555 1_555 yes
Si368 O133 1.56303 1_555 1_555 yes
Si368 O367 1.56197 1_555 1_555 yes
O369 Si370 1.56197 1_555 1_555 yes
O369 Si407 1.56533 1_555 1_555 yes
Si370 O105 1.56303 1_555 1_555 yes
Si370 O135 1.56303 1_555 1_555 yes
Si370 O143 1.56303 1_555 1_555 yes
Si370 O369 1.56197 1_555 1_555 yes
O371 Si372 1.56197 1_555 1_555 yes
O371 Si407 1.56533 1_555 1_555 yes
Si372 O103 1.56303 1_555 1_555 yes
Si372 O139 1.56303 1_555 1_556 yes
Si372 O149 1.56303 1_555 1_555 yes
Si372 O371 1.56197 1_555 1_555 yes
O373 Si374 1.56197 1_555 1_555 yes
O373 Si408 1.56533 1_555 1_555 yes
Si374 O85 1.56303 1_555 1_555 yes
Si374 O101 1.56303 1_555 1_555 yes
Si374 O147 1.56303 1_555 1_555 yes
Si374 O373 1.56197 1_555 1_555 yes
O375 Si376 1.56197 1_555 1_555 yes
O375 Si406 1.56533 1_555 1_555 yes
Si376 O87 1.56303 1_555 1_556 yes
Si376 O97 1.56303 1_555 1_555 yes
Si376 O113 1.56303 1_555 1_655 yes
Si376 O375 1.56197 1_555 1_555 yes
O377 Si378 1.56197 1_555 1_555 yes
O377 Si408 1.56533 1_555 1_555 yes
Si378 O81 1.56303 1_555 1_555 yes
Si378 O129 1.56303 1_555 1_555 yes
Si378 O159 1.56303 1_555 1_565 yes
Si378 O377 1.56197 1_555 1_555 yes
O379 Si380 1.56197 1_555 1_555 yes
O379 Si406 1.56533 1_555 1_555 yes
Si380 O83 1.56303 1_555 1_556 yes
Si380 O91 1.56303 1_555 1_565 yes
Si380 O125 1.56303 1_555 1_555 yes
Si380 O379 1.56197 1_555 1_555 yes
O381 Si382 1.56197 1_555 1_555 yes
O381 Si408 1.56533 1_555 1_555 yes
Si382 O75 1.56303 1_555 1_555 yes
Si382 O93 1.56303 1_555 1_565 yes
Si382 O117 1.56303 1_555 1_555 yes
Si382 O381 1.56197 1_555 1_555 yes
O383 Si384 1.56197 1_555 1_555 yes
O383 Si407 1.56533 1_555 1_555 yes
Si384 O77 1.56303 1_555 1_555 yes
Si384 O115 1.56303 1_555 1_555 yes
Si384 O155 1.56303 1_555 1_555 yes
Si384 O383 1.56197 1_555 1_555 yes
O385 Si386 1.56197 1_555 1_555 yes
O385 Si405 1.56533 1_555 1_555 yes
Si386 O99 1.56303 1_555 1_555 yes
Si386 O111 1.56303 1_555 1_655 yes
Si386 O141 1.56303 1_555 1_555 yes
Si386 O385 1.56197 1_555 1_555 yes
O387 Si388 1.56197 1_555 1_555 yes
O387 Si407 1.56533 1_555 1_555 yes
Si388 O79 1.56303 1_555 1_556 yes
Si388 O131 1.56303 1_555 1_555 yes
Si388 O161 1.56303 1_555 1_555 yes
Si388 O387 1.56197 1_555 1_555 yes
O389 Si390 1.56197 1_555 1_555 yes
O389 Si405 1.56533 1_555 1_555 yes
Si390 O89 1.56303 1_555 1_555 yes
Si390 O127 1.56303 1_555 1_555 yes
Si390 O137 1.56303 1_555 1_555 yes
Si390 O389 1.56197 1_555 1_555 yes
O391 Si392 1.56197 1_555 1_555 yes
O391 Si402 1.56533 1_555 1_555 yes
Si392 O3 1.56303 1_555 1_555 yes
Si392 O39 1.56303 1_555 1_455 yes
Si392 O61 1.56303 1_555 1_555 yes
Si392 O391 1.56197 1_555 1_555 yes
O393 Si394 1.56197 1_555 1_555 yes
O393 Si401 1.56533 1_555 1_555 yes
Si394 O1 1.56303 1_555 1_555 yes
Si394 O41 1.56303 1_555 1_455 yes
Si394 O179 1.56303 1_555 1_545 yes
Si394 O393 1.56197 1_555 1_555 yes
O395 Si396 1.56197 1_555 1_555 yes
O395 Si404 1.56533 1_555 1_555 yes
Si396 O19 1.56303 1_555 1_554 yes
Si396 O37 1.56303 1_555 1_555 yes
Si396 O51 1.56303 1_555 1_555 yes
Si396 O395 1.56197 1_555 1_555 yes
O397 Si398 1.56197 1_555 1_555 yes
O397 Si403 1.56533 1_555 1_555 yes
Si398 O17 1.56303 1_555 1_555 yes
Si398 O27 1.56303 1_555 1_555 yes
Si398 O63 1.56303 1_555 1_545 yes
Si398 O397 1.56197 1_555 1_555 yes
O399 Si400 1.56197 1_555 1_555 yes
O399 Si401 1.56533 1_555 1_555 yes
Si400 O15 1.56303 1_555 1_554 yes
Si400 O23 1.56303 1_555 1_555 yes
Si400 O175 1.56303 1_555 1_545 yes
Si400 O399 1.56197 1_555 1_555 yes
Si401 O337 1.56533 1_555 1_555 yes
Si401 O351 1.56533 1_555 1_555 yes
Si401 O393 1.56533 1_555 1_555 yes
Si401 O399 1.56533 1_555 1_555 yes
Si402 O339 1.56533 1_555 1_555 yes
Si402 O349 1.56533 1_555 1_555 yes
Si402 O357 1.56533 1_555 1_555 yes
Si402 O391 1.56533 1_555 1_555 yes
Si403 O341 1.56533 1_555 1_555 yes
Si403 O345 1.56533 1_555 1_555 yes
Si403 O353 1.56533 1_555 1_555 yes
Si403 O397 1.56533 1_555 1_555 yes
Si404 O343 1.56533 1_555 1_555 yes
Si404 O347 1.56533 1_555 1_555 yes
Si404 O355 1.56533 1_555 1_555 yes
Si404 O395 1.56533 1_555 1_555 yes
Si405 O359 1.56533 1_555 1_555 yes
Si405 O365 1.56533 1_555 1_555 yes
Si405 O385 1.56533 1_555 1_555 yes
Si405 O389 1.56533 1_555 1_555 yes
Si406 O361 1.56533 1_555 1_555 yes
Si406 O363 1.56533 1_555 1_555 yes
Si406 O375 1.56533 1_555 1_555 yes
Si406 O379 1.56533 1_555 1_555 yes
Si407 O369 1.56533 1_555 1_555 yes
Si407 O371 1.56533 1_555 1_555 yes
Si407 O383 1.56533 1_555 1_555 yes
Si407 O387 1.56533 1_555 1_555 yes
Si408 O367 1.56533 1_555 1_555 yes
Si408 O373 1.56533 1_555 1_555 yes
Si408 O377 1.56533 1_555 1_555 yes
Si408 O381 1.56533 1_555 1_555 yes
C409 N410 1.4449 1_555 1_555 yes
C409 N414 1.48587 1_555 1_555 yes
C409 H419 1.10195 1_555 1_555 yes
C409 H420 1.10184 1_555 1_555 yes
N410 C409 1.4449 1_555 1_555 yes
N410 C411 1.45088 1_555 1_555 yes
N410 C416 1.45113 1_555 1_555 yes
C411 N410 1.45088 1_555 1_555 yes
C411 N412 1.45084 1_555 1_555 yes
C411 H421 1.1046 1_555 1_555 yes
C411 H422 1.10539 1_555 1_555 yes
N412 C411 1.45084 1_555 1_555 yes
N412 C413 1.44459 1_555 1_555 yes
N412 C418 1.45119 1_555 1_555 yes
C413 N412 1.44459 1_555 1_555 yes
C413 N414 1.48599 1_555 1_555 yes
C413 H423 1.10171 1_555 1_555 yes
C413 H424 1.10192 1_555 1_555 yes
N414 C409 1.48587 1_555 1_555 yes
N414 C413 1.48599 1_555 1_555 yes
N414 C415 1.486 1_555 1_555 yes
N414 H431 1.00465 1_555 1_555 yes
C415 N414 1.486 1_555 1_555 yes
C415 N417 1.44382 1_555 1_555 yes
C415 H425 1.1019 1_555 1_555 yes
C415 H426 1.10183 1_555 1_555 yes
C416 N410 1.45113 1_555 1_555 yes
C416 N417 1.45014 1_555 1_555 yes
C416 H427 1.10545 1_555 1_555 yes
C416 H428 1.10439 1_555 1_555 yes
N417 C415 1.44382 1_555 1_555 yes
N417 C416 1.45014 1_555 1_555 yes
N417 C418 1.45061 1_555 1_555 yes
C418 N412 1.45119 1_555 1_555 yes
C418 N417 1.45061 1_555 1_555 yes
C418 H429 1.10432 1_555 1_555 yes
C418 H430 1.10521 1_555 1_555 yes
H419 C409 1.10195 1_555 1_555 yes
H420 C409 1.10184 1_555 1_555 yes
H421 C411 1.1046 1_555 1_555 yes
H422 C411 1.10539 1_555 1_555 yes
H423 C413 1.10171 1_555 1_555 yes
H424 C413 1.10192 1_555 1_555 yes
H425 C415 1.1019 1_555 1_555 yes
H426 C415 1.10183 1_555 1_555 yes
H427 C416 1.10545 1_555 1_555 yes
H428 C416 1.10439 1_555 1_555 yes
H429 C418 1.10432 1_555 1_555 yes
H430 C418 1.10521 1_555 1_555 yes
H431 N414 1.00465 1_555 1_555 yes
C432 N433 1.44339 1_555 1_555 yes
C432 N437 1.48761 1_555 1_555 yes
C432 H442 1.10157 1_555 1_555 yes
C432 H443 1.10148 1_555 1_555 yes
N433 C432 1.44339 1_555 1_555 yes
N433 C434 1.45053 1_555 1_555 yes
N433 C439 1.45136 1_555 1_555 yes
C434 N433 1.45053 1_555 1_555 yes
C434 N435 1.45098 1_555 1_555 yes
C434 H444 1.10425 1_555 1_555 yes
C434 H445 1.10354 1_555 1_555 yes
N435 C434 1.45098 1_555 1_555 yes
N435 C436 1.44387 1_555 1_555 yes
N435 C441 1.45164 1_555 1_555 yes
C436 N435 1.44387 1_555 1_555 yes
C436 N437 1.48731 1_555 1_555 yes
C436 H446 1.10144 1_555 1_555 yes
C436 H447 1.10169 1_555 1_555 yes
N437 C432 1.48761 1_555 1_555 yes
N437 C436 1.48731 1_555 1_555 yes
N437 C438 1.48729 1_555 1_555 yes
N437 H454 1.00405 1_555 1_555 yes
C438 N437 1.48729 1_555 1_555 yes
C438 N440 1.44338 1_555 1_555 yes
C438 H448 1.10161 1_555 1_555 yes
C438 H449 1.10145 1_555 1_555 yes
C439 N433 1.45136 1_555 1_555 yes
C439 N440 1.451 1_555 1_555 yes
C439 H450 1.10332 1_555 1_555 yes
C439 H451 1.10469 1_555 1_555 yes
N440 C438 1.44338 1_555 1_555 yes
N440 C439 1.451 1_555 1_555 yes
N440 C441 1.45102 1_555 1_555 yes
C441 N435 1.45164 1_555 1_555 yes
C441 N440 1.45102 1_555 1_555 yes
C441 H452 1.10472 1_555 1_555 yes
C441 H453 1.10307 1_555 1_555 yes
H442 C432 1.10157 1_555 1_555 yes
H443 C432 1.10148 1_555 1_555 yes
H444 C434 1.10425 1_555 1_555 yes
H445 C434 1.10354 1_555 1_555 yes
H446 C436 1.10144 1_555 1_555 yes
H447 C436 1.10169 1_555 1_555 yes
H448 C438 1.10161 1_555 1_555 yes
H449 C438 1.10145 1_555 1_555 yes
H450 C439 1.10332 1_555 1_555 yes
H451 C439 1.10469 1_555 1_555 yes
H452 C441 1.10472 1_555 1_555 yes
H453 C441 1.10307 1_555 1_555 yes
H454 N437 1.00405 1_555 1_555 yes
C455 N456 1.44432 1_555 1_555 yes
C455 N460 1.48701 1_555 1_555 yes
C455 H465 1.10166 1_555 1_555 yes
C455 H466 1.10139 1_555 1_555 yes
N456 C455 1.44432 1_555 1_555 yes
N456 C457 1.45079 1_555 1_555 yes
N456 C462 1.45152 1_555 1_555 yes
C457 N456 1.45079 1_555 1_555 yes
C457 N458 1.45077 1_555 1_555 yes
C457 H467 1.10444 1_555 1_555 yes
C457 H468 1.10375 1_555 1_555 yes
N458 C457 1.45077 1_555 1_555 yes
N458 C459 1.44464 1_555 1_555 yes
N458 C464 1.45037 1_555 1_555 yes
C459 N458 1.44464 1_555 1_555 yes
C459 N460 1.48725 1_555 1_555 yes
C459 H469 1.10158 1_555 1_555 yes
C459 H470 1.10147 1_555 1_555 yes
N460 C455 1.48701 1_555 1_555 yes
N460 C459 1.48725 1_555 1_555 yes
N460 C461 1.48728 1_555 1_555 yes
N460 H477 1.00473 1_555 1_555 yes
C461 N460 1.48728 1_555 1_555 yes
C461 N463 1.44451 1_555 1_555 yes
C461 H471 1.10163 1_555 1_555 yes
C461 H472 1.10152 1_555 1_555 yes
C462 N456 1.45152 1_555 1_555 yes
C462 N463 1.45184 1_555 1_555 yes
C462 H473 1.1035 1_555 1_555 yes
C462 H474 1.10496 1_555 1_555 yes
N463 C461 1.44451 1_555 1_555 yes
N463 C462 1.45184 1_555 1_555 yes
N463 C464 1.45047 1_555 1_555 yes
C464 N458 1.45037 1_555 1_555 yes
C464 N463 1.45047 1_555 1_555 yes
C464 H475 1.10422 1_555 1_555 yes
C464 H476 1.10364 1_555 1_555 yes
H465 C455 1.10166 1_555 1_555 yes
H466 C455 1.10139 1_555 1_555 yes
H467 C457 1.10444 1_555 1_555 yes
H468 C457 1.10375 1_555 1_555 yes
H469 C459 1.10158 1_555 1_555 yes
H470 C459 1.10147 1_555 1_555 yes
H471 C461 1.10163 1_555 1_555 yes
H472 C461 1.10152 1_555 1_555 yes
H473 C462 1.1035 1_555 1_555 yes
H474 C462 1.10496 1_555 1_555 yes
H475 C464 1.10422 1_555 1_555 yes
H476 C464 1.10364 1_555 1_555 yes
H477 N460 1.00473 1_555 1_555 yes
C478 N479 1.44559 1_555 1_555 yes
C478 N483 1.48578 1_555 1_555 yes
C478 H488 1.10169 1_555 1_555 yes
C478 H489 1.1017 1_555 1_555 yes
N479 C478 1.44559 1_555 1_555 yes
N479 C480 1.45139 1_555 1_555 yes
N479 C485 1.45181 1_555 1_555 yes
C480 N479 1.45139 1_555 1_555 yes
C480 N481 1.45031 1_555 1_555 yes
C480 H490 1.10443 1_555 1_555 yes
C480 H491 1.10497 1_555 1_555 yes
N481 C480 1.45031 1_555 1_555 yes
N481 C482 1.44553 1_555 1_555 yes
N481 C487 1.45075 1_555 1_555 yes
C482 N481 1.44553 1_555 1_555 yes
C482 N483 1.48769 1_555 1_555 yes
C482 H492 1.10192 1_555 1_555 yes
C482 H493 1.10019 1_555 1_555 yes
N483 C478 1.48578 1_555 1_555 yes
N483 C482 1.48769 1_555 1_555 yes
N483 C484 1.48764 1_555 1_555 yes
N483 H500 1.00394 1_555 1_555 yes
C484 N483 1.48764 1_555 1_555 yes
C484 N486 1.44474 1_555 1_555 yes
C484 H494 1.10173 1_555 1_555 yes
C484 H495 1.09993 1_555 1_555 yes
C485 N479 1.45181 1_555 1_555 yes
C485 N486 1.45 1_555 1_555 yes
C485 H496 1.10497 1_555 1_555 yes
C485 H497 1.10432 1_555 1_555 yes
N486 C484 1.44474 1_555 1_555 yes
N486 C485 1.45 1_555 1_555 yes
N486 C487 1.45008 1_555 1_555 yes
C487 N481 1.45075 1_555 1_555 yes
C487 N486 1.45008 1_555 1_555 yes
C487 H498 1.1028 1_555 1_555 yes
C487 H499 1.10499 1_555 1_555 yes
H488 C478 1.10169 1_555 1_555 yes
H489 C478 1.1017 1_555 1_555 yes
H490 C480 1.10443 1_555 1_555 yes
H491 C480 1.10497 1_555 1_555 yes
H492 C482 1.10192 1_555 1_555 yes
H493 C482 1.10019 1_555 1_555 yes
H494 C484 1.10173 1_555 1_555 yes
H495 C484 1.09993 1_555 1_555 yes
H496 C485 1.10497 1_555 1_555 yes
H497 C485 1.10432 1_555 1_555 yes
H498 C487 1.1028 1_555 1_555 yes
H499 C487 1.10499 1_555 1_555 yes
H500 N483 1.00394 1_555 1_555 yes
C501 N502 1.4457 1_555 1_555 yes
C501 N506 1.48724 1_555 1_555 yes
C501 H511 1.09987 1_555 1_555 yes
C501 H512 1.10216 1_555 1_555 yes
N502 C501 1.4457 1_555 1_555 yes
N502 C503 1.45056 1_555 1_555 yes
N502 C508 1.45031 1_555 1_555 yes
C503 N502 1.45056 1_555 1_555 yes
C503 N504 1.45159 1_555 1_555 yes
C503 H513 1.10441 1_555 1_555 yes
C503 H514 1.10495 1_555 1_555 yes
N504 C503 1.45159 1_555 1_555 yes
N504 C505 1.4457 1_555 1_555 yes
N504 C510 1.45194 1_555 1_555 yes
C505 N504 1.4457 1_555 1_555 yes
C505 N506 1.4852 1_555 1_555 yes
C505 H515 1.10166 1_555 1_555 yes
C505 H516 1.10166 1_555 1_555 yes
N506 C501 1.48724 1_555 1_555 yes
N506 C505 1.4852 1_555 1_555 yes
N506 C507 1.48759 1_555 1_555 yes
N506 H523 1.00451 1_555 1_555 yes
C507 N506 1.48759 1_555 1_555 yes
C507 N509 1.44562 1_555 1_555 yes
C507 H517 1.09983 1_555 1_555 yes
C507 H518 1.10177 1_555 1_555 yes
C508 N502 1.45031 1_555 1_555 yes
C508 N509 1.4502 1_555 1_555 yes
C508 H519 1.10489 1_555 1_555 yes
C508 H520 1.10283 1_555 1_555 yes
N509 C507 1.44562 1_555 1_555 yes
N509 C508 1.4502 1_555 1_555 yes
N509 C510 1.45039 1_555 1_555 yes
C510 N504 1.45194 1_555 1_555 yes
C510 N509 1.45039 1_555 1_555 yes
C510 H521 1.10423 1_555 1_555 yes
C510 H522 1.10506 1_555 1_555 yes
H511 C501 1.09987 1_555 1_555 yes
H512 C501 1.10216 1_555 1_555 yes
H513 C503 1.10441 1_555 1_555 yes
H514 C503 1.10495 1_555 1_555 yes
H515 C505 1.10166 1_555 1_555 yes
H516 C505 1.10166 1_555 1_555 yes
H517 C507 1.09983 1_555 1_555 yes
H518 C507 1.10177 1_555 1_555 yes
H519 C508 1.10489 1_555 1_555 yes
H520 C508 1.10283 1_555 1_555 yes
H521 C510 1.10423 1_555 1_555 yes
H522 C510 1.10506 1_555 1_555 yes
H523 N506 1.00451 1_555 1_555 yes
C524 N525 1.44491 1_555 1_555 yes
C524 N529 1.48721 1_555 1_555 yes
C524 H534 1.10024 1_555 1_555 yes
C524 H535 1.10224 1_555 1_555 yes
N525 C524 1.44491 1_555 1_555 yes
N525 C526 1.44988 1_555 1_555 yes
N525 C531 1.45141 1_555 1_555 yes
C526 N525 1.44988 1_555 1_555 yes
C526 N527 1.45168 1_555 1_555 yes
C526 H536 1.10433 1_555 1_555 yes
C526 H537 1.10511 1_555 1_555 yes
N527 C526 1.45168 1_555 1_555 yes
N527 C528 1.44564 1_555 1_555 yes
N527 C533 1.45219 1_555 1_555 yes
C528 N527 1.44564 1_555 1_555 yes
C528 N529 1.48558 1_555 1_555 yes
C528 H538 1.10158 1_555 1_555 yes
C528 H539 1.10174 1_555 1_555 yes
N529 C524 1.48721 1_555 1_555 yes
N529 C528 1.48558 1_555 1_555 yes
N529 C530 1.48725 1_555 1_555 yes
N529 H546 1.00399 1_555 1_555 yes
C530 N529 1.48725 1_555 1_555 yes
C530 N532 1.44436 1_555 1_555 yes
C530 H540 1.10005 1_555 1_555 yes
C530 H541 1.10181 1_555 1_555 yes
C531 N525 1.45141 1_555 1_555 yes
C531 N532 1.45074 1_555 1_555 yes
C531 H542 1.10509 1_555 1_555 yes
C531 H543 1.10249 1_555 1_555 yes
N532 C530 1.44436 1_555 1_555 yes
N532 C531 1.45074 1_555 1_555 yes
N532 C533 1.45006 1_555 1_555 yes
C533 N527 1.45219 1_555 1_555 yes
C533 N532 1.45006 1_555 1_555 yes
C533 H544 1.10426 1_555 1_555 yes
C533 H545 1.10503 1_555 1_555 yes
H534 C524 1.10024 1_555 1_555 yes
H535 C524 1.10224 1_555 1_555 yes
H536 C526 1.10433 1_555 1_555 yes
H537 C526 1.10511 1_555 1_555 yes
H538 C528 1.10158 1_555 1_555 yes
H539 C528 1.10174 1_555 1_555 yes
H540 C530 1.10005 1_555 1_555 yes
H541 C530 1.10181 1_555 1_555 yes
H542 C531 1.10509 1_555 1_555 yes
H543 C531 1.10249 1_555 1_555 yes
H544 C533 1.10426 1_555 1_555 yes
H545 C533 1.10503 1_555 1_555 yes
H546 N529 1.00399 1_555 1_555 yes
C547 N548 1.44605 1_555 1_555 yes
C547 N552 1.48526 1_555 1_555 yes
C547 H557 1.10163 1_555 1_555 yes
C547 H558 1.10134 1_555 1_555 yes
N548 C547 1.44605 1_555 1_555 yes
N548 C549 1.45173 1_555 1_555 yes
N548 C554 1.4514 1_555 1_555 yes
C549 N548 1.45173 1_555 1_555 yes
C549 N550 1.45038 1_555 1_555 yes
C549 H559 1.10431 1_555 1_555 yes
C549 H560 1.10473 1_555 1_555 yes
N550 C549 1.45038 1_555 1_555 yes
N550 C551 1.44537 1_555 1_555 yes
N550 C556 1.45004 1_555 1_555 yes
C551 N550 1.44537 1_555 1_555 yes
C551 N552 1.48746 1_555 1_555 yes
C551 H561 1.10167 1_555 1_555 yes
C551 H562 1.0998 1_555 1_555 yes
N552 C547 1.48526 1_555 1_555 yes
N552 C551 1.48746 1_555 1_555 yes
N552 C553 1.48724 1_555 1_555 yes
N552 H569 1.00447 1_555 1_555 yes
C553 N552 1.48724 1_555 1_555 yes
C553 N555 1.44548 1_555 1_555 yes
C553 H563 1.10185 1_555 1_555 yes
C553 H564 1.10002 1_555 1_555 yes
C554 N548 1.4514 1_555 1_555 yes
C554 N555 1.4506 1_555 1_555 yes
C554 H565 1.10493 1_555 1_555 yes
C554 H566 1.10452 1_555 1_555 yes
N555 C553 1.44548 1_555 1_555 yes
N555 C554 1.4506 1_555 1_555 yes
N555 C556 1.45019 1_555 1_555 yes
C556 N550 1.45004 1_555 1_555 yes
C556 N555 1.45019 1_555 1_555 yes
C556 H567 1.10315 1_555 1_555 yes
C556 H568 1.10513 1_555 1_555 yes
H557 C547 1.10163 1_555 1_555 yes
H558 C547 1.10134 1_555 1_555 yes
H559 C549 1.10431 1_555 1_555 yes
H560 C549 1.10473 1_555 1_555 yes
H561 C551 1.10167 1_555 1_555 yes
H562 C551 1.0998 1_555 1_555 yes
H563 C553 1.10185 1_555 1_555 yes
H564 C553 1.10002 1_555 1_555 yes
H565 C554 1.10493 1_555 1_555 yes
H566 C554 1.10452 1_555 1_555 yes
H567 C556 1.10315 1_555 1_555 yes
H568 C556 1.10513 1_555 1_555 yes
H569 N552 1.00447 1_555 1_555 yes
C570 N571 1.44503 1_555 1_555 yes
C570 N575 1.48753 1_555 1_555 yes
C570 H580 1.10169 1_555 1_555 yes
C570 H581 1.10007 1_555 1_555 yes
N571 C570 1.44503 1_555 1_555 yes
N571 C572 1.45049 1_555 1_555 yes
N571 C577 1.45045 1_555 1_555 yes
C572 N571 1.45049 1_555 1_555 yes
C572 N573 1.45076 1_555 1_555 yes
C572 H582 1.10297 1_555 1_555 yes
C572 H583 1.10531 1_555 1_555 yes
N573 C572 1.45076 1_555 1_555 yes
N573 C574 1.44514 1_555 1_555 yes
N573 C579 1.45026 1_555 1_555 yes
C574 N573 1.44514 1_555 1_555 yes
C574 N575 1.4876 1_555 1_555 yes
C574 H584 1.10008 1_555 1_555 yes
C574 H585 1.10193 1_555 1_555 yes
N575 C570 1.48753 1_555 1_555 yes
N575 C574 1.4876 1_555 1_555 yes
N575 C576 1.48555 1_555 1_555 yes
N575 H592 1.00398 1_555 1_555 yes
C576 N575 1.48555 1_555 1_555 yes
C576 N578 1.44486 1_555 1_555 yes
C576 H586 1.10145 1_555 1_555 yes
C576 H587 1.10148 1_555 1_555 yes
C577 N571 1.45045 1_555 1_555 yes
C577 N578 1.45145 1_555 1_555 yes
C577 H588 1.10486 1_555 1_555 yes
C577 H589 1.10444 1_555 1_555 yes
N578 C576 1.44486 1_555 1_555 yes
N578 C577 1.45145 1_555 1_555 yes
N578 C579 1.45112 1_555 1_555 yes
C579 N573 1.45026 1_555 1_555 yes
C579 N578 1.45112 1_555 1_555 yes
C579 H590 1.10444 1_555 1_555 yes
C579 H591 1.10477 1_555 1_555 yes
H580 C570 1.10169 1_555 1_555 yes
H581 C570 1.10007 1_555 1_555 yes
H582 C572 1.10297 1_555 1_555 yes
H583 C572 1.10531 1_555 1_555 yes
H584 C574 1.10008 1_555 1_555 yes
H585 C574 1.10193 1_555 1_555 yes
H586 C576 1.10145 1_555 1_555 yes
H587 C576 1.10148 1_555 1_555 yes
H588 C577 1.10486 1_555 1_555 yes
H589 C577 1.10444 1_555 1_555 yes
H590 C579 1.10444 1_555 1_555 yes
H591 C579 1.10477 1_555 1_555 yes
H592 N575 1.00398 1_555 1_555 yes
